data_4319093
loop_
_publ_author_name
'Wade A. Neiwert'
'Jennifer J. Cowan'
'Kenneth I. Hardcastle'
'Craig L. Hill'
'Ira A. Weinstock'

_publ_contact_author_address
;
Emory University
Department of Chemistry
X-ray Crystallography Laboratory
Atlanta GA 30322-2210
USA
;
_publ_contact_author_email khardca@emory.edu
_publ_contact_author_fax 404-727-6586
_publ_contact_author_name 'Kenneth I. Hardcastle'
_publ_contact_author_phone 404-727-6140
_publ_section_title
;
 Stability and Structure in \a- and \b-Keggin Heteropolytungstates,
 [Xn+W12O40](8-n)-, X = p-Block Cation
;
_journal_name_full 'Inorganic Chemistry'
_journal_page_first 6950
_journal_page_last 6952
_journal_paper_doi 10.1021/ic026023r
_journal_volume 41
_journal_year 2002
_chemical_formula_moiety beta-Cs4.5K0.5[AlW12O40]
_chemical_formula_sum 'Al Cs4.5 K0.5 O47.5 W12'
_chemical_formula_weight 3610.82
_chemical_name_systematic
; 
 ? 
;
_space_group_IT_number 26
_symmetry_cell_setting orthorhombic
_symmetry_space_group_name_Hall 'P 2c -2'
_symmetry_space_group_name_H-M 'P m c 21'
_atom_sites_solution_hydrogens geom
_atom_sites_solution_primary direct
_atom_sites_solution_secondary difmap
_audit_creation_method SHELXL-97
_cell_angle_alpha 90.00
_cell_angle_beta 90.00
_cell_angle_gamma 90.00
_cell_formula_units_Z 4
_cell_length_a 16.0441(10)
_cell_length_b 13.2270(8)
_cell_length_c 20.5919(13)
_cell_measurement_reflns_used 9827
_cell_measurement_temperature 100(2)
_cell_measurement_theta_max 32.74
_cell_measurement_theta_min 2.23
_cell_volume 4369.9(5)
_computing_cell_refinement 'Bruker SMART'
_computing_data_collection 'Bruker SMART'
_computing_data_reduction 'Bruker SAINT'
_computing_molecular_graphics 'Bruker SHELXTL'
_computing_publication_material 'Bruker SHELXTL'
_computing_structure_refinement 'SHELXL-97 (Sheldrick, 1997)'
_computing_structure_solution 'SHELXS-97 (Sheldrick, 1990)'
_diffrn_ambient_temperature 100(2)
_diffrn_measured_fraction_theta_full 0.972
_diffrn_measured_fraction_theta_max 0.972
_diffrn_measurement_device_type 'CCD area detector'
_diffrn_measurement_method 'phi and omega scans'
_diffrn_radiation_monochromator graphite
_diffrn_radiation_source 'fine-focus sealed tube'
_diffrn_radiation_type MoK\a
_diffrn_radiation_wavelength 0.71073
_diffrn_reflns_av_R_equivalents 0.0615
_diffrn_reflns_av_sigmaI/netI 0.0534
_diffrn_reflns_limit_h_max 24
_diffrn_reflns_limit_h_min -23
_diffrn_reflns_limit_k_max 19
_diffrn_reflns_limit_k_min -19
_diffrn_reflns_limit_l_max 31
_diffrn_reflns_limit_l_min -31
_diffrn_reflns_number 76106
_diffrn_reflns_theta_full 33.03
_diffrn_reflns_theta_max 33.03
_diffrn_reflns_theta_min 1.54
_exptl_absorpt_coefficient_mu 35.324
_exptl_absorpt_correction_T_max 1.0000
_exptl_absorpt_correction_T_min 0.482561
_exptl_absorpt_correction_type 'multi-scan and face-indexing'
_exptl_absorpt_process_details 'SADABS, Sheldrick; XPREP'
_exptl_crystal_colour colorless
_exptl_crystal_density_diffrn 5.488
_exptl_crystal_density_method 'not measured'
_exptl_crystal_description prism
_exptl_crystal_F_000 6152
_exptl_crystal_size_max 0.22
_exptl_crystal_size_mid 0.20
_exptl_crystal_size_min 0.18
_refine_diff_density_max 11.063
_refine_diff_density_min -11.458
_refine_diff_density_rms 0.658
_refine_ls_abs_structure_details 'Flack H D (1983), Acta Cryst. A39, 876-881'
_refine_ls_abs_structure_Flack 0.193(13)
_refine_ls_extinction_method none
_refine_ls_goodness_of_fit_ref 1.166
_refine_ls_hydrogen_treatment mixed
_refine_ls_matrix_type full
_refine_ls_number_parameters 419
_refine_ls_number_reflns 16190
_refine_ls_number_restraints 1
_refine_ls_restrained_S_all 1.166
_refine_ls_R_factor_all 0.0577
_refine_ls_R_factor_gt 0.0554
_refine_ls_shift/su_max 0.014
_refine_ls_shift/su_mean 0.002
_refine_ls_structure_factor_coef Fsqd
_refine_ls_weighting_details 'calc w=1/[\s^2^(Fo^2^)+(0.0000P)^2^+403.5270P] where P=(Fo^2^+2Fc^2^)/3'
_refine_ls_weighting_scheme calc
_refine_ls_wR_factor_gt 0.1231
_refine_ls_wR_factor_ref 0.1240
_reflns_number_gt 15546
_reflns_number_total 16190
_reflns_threshold_expression >2sigma(I)
_cod_data_source_file ic026023r_s2_1.cif
_cod_data_source_block beta-Cs4.5K0.5[AlW12O40]7.5H2O
_cod_depositor_comments
;
The following automatic conversions were performed:

'_symmetry_cell_setting' value 'Orthorhombic' changed to
'orthorhombic' according to the built-in table from CIF Core
dictionary named 'cif_core.dic' version 2.4.1 from 2010-06-29.

Automatic conversion script
Id: cif_fix_values 1646 2011-03-28 12:23:43Z adriana 
;
_cod_original_formula_sum 'Al Cs4.50 K0.50 O47.50 W12'
_cod_database_code 4319093

loop_
_symmetry_equiv_pos_as_xyz
'x, y, z'
'-x, -y, z+1/2'
'x, -y, z+1/2'
'-x, y, z'

loop_
_atom_site_label
_atom_site_type_symbol
_atom_site_fract_x
_atom_site_fract_y
_atom_site_fract_z
_atom_site_U_iso_or_equiv
_atom_site_adp_type
_atom_site_occupancy
_atom_site_symmetry_multiplicity
_atom_site_calc_flag
_atom_site_refinement_flags
_atom_site_disorder_assembly
_atom_site_disorder_group
W1 W 0.60323(5) 1.33086(5) 0.96868(4) 0.00940(13) Uani 1 1 d . . .
W2 W 0.5000 1.15591(8) 1.04999(6) 0.0117(2) Uani 1 2 d S . .
W3 W 0.61803(5) 1.31709(5) 0.79125(4) 0.00981(14) Uani 1 1 d . . .
W4 W 0.71889(5) 1.14391(6) 0.87311(4) 0.01164(14) Uani 1 1 d . . .
W5 W 0.39756(7) 0.94576(6) 0.96518(4) 0.01602(16) Uani 1 1 d . . .
W6 W 0.61528(5) 1.08034(5) 0.74079(4) 0.00914(13) Uani 1 1 d . . .
W7 W 0.5000 0.88516(8) 0.83309(6) 0.0143(2) Uani 1 2 d S . .
Al1 Al 0.5000 1.1417(5) 0.8808(4) 0.0047(13) Uiso 1 2 d S . .
O1 O 0.6700(11) 1.4211(11) 0.9982(8) 0.017(3) Uiso 1 1 d . . .
O2 O 0.5000 1.1352(17) 1.1342(12) 0.020(5) Uiso 1 2 d S . .
O3 O 0.6419(10) 1.4301(11) 0.7529(8) 0.018(3) Uiso 1 1 d . . .
O4 O 0.8223(11) 1.1377(12) 0.8924(9) 0.022(3) Uiso 1 1 d . . .
O5 O 0.3281(13) 0.8805(13) 1.0116(10) 0.026(4) Uiso 1 1 d . . .
O6 O 0.6564(10) 1.0309(11) 0.6692(8) 0.015(3) Uiso 1 1 d . . .
O7 O 0.5000 0.7761(14) 0.7897(10) 0.010(3) Uiso 1 2 d S . .
O8 O 0.5000 1.4041(15) 0.9842(10) 0.011(4) Uiso 1 2 d S . .
O9 O 0.5841(9) 1.2614(10) 1.0486(7) 0.009(2) Uiso 1 1 d . . .
O10 O 0.5998(9) 1.3622(9) 0.8796(7) 0.009(2) Uiso 1 1 d . . .
O11 O 0.6787(9) 1.2262(10) 0.9439(7) 0.011(2) Uiso 1 1 d . . .
O12 O 0.4171(12) 1.0630(12) 1.0188(8) 0.020(3) Uiso 1 1 d . . .
O13 O 0.5000 1.3227(12) 0.7755(9) 0.005(3) Uiso 1 2 d S . .
O14 O 0.7213(10) 1.2708(11) 0.8234(8) 0.015(3) Uiso 1 1 d . . .
O15 O 0.5000 0.8948(16) 1.0045(10) 0.014(4) Uiso 1 2 d S . .
O16 O 0.3242(11) 1.0238(11) 0.9145(8) 0.017(3) Uiso 1 1 d . . .
O17 O 0.6331(9) 1.2258(10) 0.7217(7) 0.011(2) Uiso 1 1 d . . .
O18 O 0.7198(9) 1.0792(10) 0.7873(7) 0.012(2) Uiso 1 1 d . . .
O19 O 0.5846(10) 0.8500(11) 0.8967(8) 0.016(3) Uiso 1 1 d . . .
O20 O 0.5000 1.102(2) 0.7171(13) 0.028(6) Uiso 1 2 d S . .
O21 O 0.5794(10) 0.9618(11) 0.7823(7) 0.015(3) Uiso 1 1 d . . .
O22 O 0.5000 1.2219(13) 0.9507(9) 0.007(3) Uiso 1 2 d S . .
O23 O 0.5875(9) 1.1629(9) 0.8333(7) 0.009(2) Uiso 1 1 d . . .
O24 O 0.5000 1.0127(13) 0.9036(9) 0.008(3) Uiso 1 2 d S . .
W8 W 0.89664(5) 0.81915(5) 0.74390(4) 0.00958(13) Uani 1 1 d . . .
W9 W 1.0000 0.64265(8) 0.66442(6) 0.0108(2) Uani 1 2 d S . .
W10 W 0.88244(5) 0.80773(5) 0.92091(4) 0.01059(14) Uani 1 1 d . . .
W11 W 0.78062(5) 0.63398(5) 0.84195(4) 0.01075(14) Uani 1 1 d . . .
W12 W 0.89755(5) 0.43475(5) 0.75039(4) 0.01094(14) Uani 1 1 d . . .
W13 W 0.88400(5) 0.57222(5) 0.97458(4) 0.00975(14) Uani 1 1 d . . .
W14 W 1.0000 0.37584(8) 0.88315(6) 0.0101(2) Uani 1 2 d S . .
Al2 Al 1.0000 0.6287(6) 0.8355(4) 0.0077(14) Uiso 1 2 d S . .
O25 O 0.8277(10) 0.9102(10) 0.7149(7) 0.011(2) Uiso 1 1 d . . .
O26 O 1.0000 0.6167(14) 0.5833(9) 0.009(3) Uiso 1 2 d S . .
O27 O 0.8479(8) 0.9163(9) 0.9587(6) 0.009(2) Uiso 1 1 d . . .
O28 O 0.6756(9) 0.6247(10) 0.8213(7) 0.011(3) Uiso 1 1 d . . .
O29 O 0.8288(10) 0.3659(11) 0.7045(8) 0.014(3) Uiso 1 1 d . . .
O30 O 0.8478(9) 0.5241(10) 1.0468(7) 0.012(3) Uiso 1 1 d . . .
O31 O 1.0000 0.2626(17) 0.9263(12) 0.020(4) Uiso 1 2 d S . .
O32 O 1.0000 0.8936(14) 0.7309(9) 0.008(3) Uiso 1 2 d S . .
O33 O 0.9154(9) 0.7483(10) 0.6628(7) 0.013(3) Uiso 1 1 d . . .
O34 O 0.9076(9) 0.8548(10) 0.8356(8) 0.011(2) Uiso 1 1 d . . .
O35 O 0.8226(8) 0.7130(10) 0.7705(7) 0.009(2) Uiso 1 1 d . . .
O36 O 0.9200(9) 0.5527(10) 0.6955(7) 0.009(2) Uiso 1 1 d . . .
O37 O 1.0000 0.8093(15) 0.9367(11) 0.015(4) Uiso 1 2 d S . .
O38 O 0.7769(8) 0.7612(9) 0.8883(6) 0.006(2) Uiso 1 1 d . . .
O39 O 0.8261(9) 0.5181(9) 0.8004(7) 0.009(2) Uiso 1 1 d . . .
O40 O 1.0000 0.3827(15) 0.7170(10) 0.013(4) Uiso 1 2 d S . .
O41 O 0.8680(9) 0.7104(11) 0.9922(7) 0.012(3) Uiso 1 1 d . . .
O42 O 0.7824(9) 0.5704(10) 0.9244(7) 0.009(2) Uiso 1 1 d . . .
O43 O 0.9156(10) 0.3411(11) 0.8213(8) 0.016(3) Uiso 1 1 d . . .
O44 O 1.0000 0.5904(12) 0.9932(8) 0.001(3) Uiso 1 2 d S . .
O45 O 0.9164(7) 0.4534(8) 0.9291(5) 0.0009(18) Uiso 1 1 d . . .
O46 O 1.0000 0.7053(13) 0.7674(9) 0.006(3) Uiso 1 2 d S . .
O47 O 0.9098(9) 0.6542(10) 0.8808(7) 0.010(2) Uiso 1 1 d . . .
O48 O 1.0000 0.4958(13) 0.8119(9) 0.007(3) Uiso 1 2 d S . .
Cs1 Cs 0.84427(8) 1.27538(9) 1.02160(6) 0.0134(2) Uani 1 1 d . . .
Cs2 Cs 1.0000 1.05678(12) 0.86505(10) 0.0171(3) Uani 1 2 d S . .
Cs3 Cs 0.64737(11) 0.7531(2) 0.69645(9) 0.0629(9) Uani 1 1 d . . .
Cs4 Cs 0.5000 0.57721(14) 0.87000(11) 0.0200(4) Uani 1 2 d S . .
Cs5 Cs 0.5000 1.27363(16) 0.60108(10) 0.0243(4) Uani 1 2 d S . .
Cs6 Cs 0.78115(10) 0.79087(13) 1.11276(7) 0.0261(3) Uani 1 1 d . . .
K1 K 1.0000 1.0583(6) 0.6571(3) 0.0263(14) Uani 1 2 d S . .
O1W O 0.7307(10) 0.8856(14) 0.5910(10) 0.030(4) Uani 1 1 d . . .
O2W O 0.7581(15) 0.6012(18) 0.6427(12) 0.043(5) Uiso 1 1 d . . .
O3W O 0.8857(11) 0.8651(14) 1.2436(10) 0.027(4) Uani 1 1 d . . .
O4W O 0.6269(16) 0.6506(16) 0.9832(17) 0.059(9) Uani 1 1 d . . .
O5W O 1.0000 1.2354(16) 0.6091(12) 0.017(4) Uiso 1 2 d S . .
O6W O 0.8844(14) 0.9858(18) 0.5732(11) 0.046(5) Uiso 1 1 d . . .
O7W O 0.547(3) 1.498(3) 0.603(2) 0.040(9) Uiso 0.50 1 d P . .
O8W O 0.7142(17) 0.7074(19) 1.1044(13) 0.032(5) Uiso 0.80 1 d P . .
O9W O 0.809(9) 0.975(11) 1.164(7) 0.04(3) Uiso 0.15 1 d P . .
O10W O 0.5366(17) 0.574(2) 0.7089(13) 0.031(6) Uiso 0.65 1 d P . .
O11W O 0.662(2) 1.410(3) 0.6156(19) 0.034(8) Uiso 0.50 1 d P . .
O12W O 0.0000 0.887(5) 0.532(3) 0.034(14) Uiso 0.40 2 d SP . .
O13W O 0.703(3) 0.517(3) 0.636(2) 0.037(10) Uiso 0.45 1 d P . .

loop_
_atom_site_aniso_label
_atom_site_aniso_U_11
_atom_site_aniso_U_22
_atom_site_aniso_U_33
_atom_site_aniso_U_23
_atom_site_aniso_U_13
_atom_site_aniso_U_12
W1 0.0075(3) 0.0100(3) 0.0107(3) -0.0022(2) -0.0015(3) -0.0013(2)
W2 0.0152(5) 0.0120(4) 0.0079(5) 0.0004(3) 0.000 0.000
W3 0.0072(3) 0.0098(3) 0.0124(3) -0.0005(2) 0.0023(3) -0.0028(2)
W4 0.0045(3) 0.0147(3) 0.0157(4) -0.0044(3) -0.0028(3) 0.0028(2)
W5 0.0249(4) 0.0112(3) 0.0120(4) 0.0021(3) 0.0034(3) -0.0065(3)
W6 0.0059(3) 0.0109(3) 0.0106(3) -0.0034(2) 0.0007(3) 0.0004(2)
W7 0.0265(6) 0.0050(4) 0.0116(5) 0.0001(3) 0.000 0.000
W8 0.0062(3) 0.0106(3) 0.0120(3) 0.0015(2) 0.0003(3) 0.0015(2)
W9 0.0100(5) 0.0118(4) 0.0105(5) -0.0015(3) 0.000 0.000
W10 0.0107(3) 0.0095(3) 0.0116(3) -0.0014(2) 0.0016(3) 0.0017(2)
W11 0.0044(3) 0.0132(3) 0.0146(4) 0.0014(2) -0.0002(3) -0.0014(2)
W12 0.0043(3) 0.0121(3) 0.0164(4) -0.0023(3) -0.0019(3) -0.0026(2)
W13 0.0072(3) 0.0108(3) 0.0112(4) 0.0019(2) 0.0032(3) 0.0014(2)
W14 0.0084(4) 0.0085(4) 0.0135(5) -0.0001(3) 0.000 0.000
Cs1 0.0105(5) 0.0149(5) 0.0149(5) 0.0053(4) -0.0038(4) -0.0034(4)
Cs2 0.0096(7) 0.0117(6) 0.0301(9) -0.0061(6) 0.000 0.000
Cs3 0.0151(7) 0.154(3) 0.0200(7) 0.0256(11) 0.0048(6) 0.0291(11)
Cs4 0.0092(7) 0.0175(7) 0.0335(10) 0.0123(7) 0.000 0.000
Cs5 0.0354(11) 0.0208(8) 0.0168(8) -0.0030(6) 0.000 0.000
Cs6 0.0248(6) 0.0388(7) 0.0148(5) 0.0045(5) 0.0015(5) 0.0170(6)
K1 0.030(3) 0.029(3) 0.020(3) 0.011(3) 0.000 0.000
O1W 0.012(7) 0.032(9) 0.046(11) -0.031(8) -0.002(7) 0.005(6)
O3W 0.014(7) 0.042(10) 0.025(8) -0.010(7) -0.007(6) -0.010(6)
O4W 0.038(13) 0.021(9) 0.12(3) -0.007(12) 0.036(15) 0.003(8)

loop_
_atom_type_symbol
_atom_type_description
_atom_type_scat_dispersion_real
_atom_type_scat_dispersion_imag
_atom_type_scat_source
O O 0.0106 0.0060 'International Tables Vol C Tables 4.2.6.8 and 6.1.1.4'
Al Al 0.0645 0.0514 'International Tables Vol C Tables 4.2.6.8 and 6.1.1.4'
Cs Cs -0.3680 2.1192 'International Tables Vol C Tables 4.2.6.8 and 6.1.1.4'
W W -0.8490 6.8722 'International Tables Vol C Tables 4.2.6.8 and 6.1.1.4'
K K 0.2009 0.2494 'International Tables Vol C Tables 4.2.6.8 and 6.1.1.4'

loop_
_geom_angle_atom_site_label_1
_geom_angle_atom_site_label_2
_geom_angle_atom_site_label_3
_geom_angle
_geom_angle_site_symmetry_1
_geom_angle_site_symmetry_3
_geom_angle_publ_flag
O1 W1 O10 102.2(7) . . ?
O1 W1 O11 101.7(7) . . ?
O10 W1 O11 85.3(6) . . ?
O1 W1 O9 97.5(7) . . ?
O10 W1 O9 160.3(6) . . ?
O11 W1 O9 89.1(6) . . ?
O1 W1 O8 97.3(7) . . ?
O10 W1 O8 91.4(7) . . ?
O11 W1 O8 161.0(7) . . ?
O9 W1 O8 87.8(7) . . ?
O1 W1 O22 166.9(7) . . ?
O10 W1 O22 87.6(6) . . ?
O11 W1 O22 87.6(5) . . ?
O9 W1 O22 73.3(6) . . ?
O8 W1 O22 73.5(6) . . ?
O1 W1 Cs4 83.0(5) . 1_565 ?
O10 W1 Cs4 48.9(4) . 1_565 ?
O11 W1 Cs4 133.3(4) . 1_565 ?
O9 W1 Cs4 136.9(4) . 1_565 ?
O8 W1 Cs4 49.8(6) . 1_565 ?
O22 W1 Cs4 97.4(4) . 1_565 ?
O2 W2 O12 103.3(7) . 4_655 ?
O2 W2 O12 103.3(7) . . ?
O12 W2 O12 87.6(11) 4_655 . ?
O2 W2 O9 97.3(7) . . ?
O12 W2 O9 88.5(7) 4_655 . ?
O12 W2 O9 159.4(7) . . ?
O2 W2 O9 97.3(7) . 4_655 ?
O12 W2 O9 159.4(7) 4_655 4_655 ?
O12 W2 O9 88.5(7) . 4_655 ?
O9 W2 O9 88.1(8) . 4_655 ?
O2 W2 O22 165.9(9) . . ?
O12 W2 O22 86.8(6) 4_655 . ?
O12 W2 O22 86.8(6) . . ?
O9 W2 O22 72.8(5) . . ?
O9 W2 O22 72.8(5) 4_655 . ?
O2 W2 Cs3 46.0(4) . 3_575 ?
O12 W2 Cs3 92.0(5) 4_655 3_575 ?
O12 W2 Cs3 148.2(5) . 3_575 ?
O9 W2 Cs3 52.2(4) . 3_575 ?
O9 W2 Cs3 101.8(4) 4_655 3_575 ?
O22 W2 Cs3 125.0(3) . 3_575 ?
O2 W2 Cs3 46.0(4) . 2_675 ?
O12 W2 Cs3 148.2(5) 4_655 2_675 ?
O12 W2 Cs3 92.0(5) . 2_675 ?
O9 W2 Cs3 101.8(4) . 2_675 ?
O9 W2 Cs3 52.2(4) 4_655 2_675 ?
O22 W2 Cs3 125.0(3) . 2_675 ?
Cs3 W2 Cs3 72.12(6) 3_575 2_675 ?
O3 W3 O14 104.3(7) . . ?
O3 W3 O17 100.2(7) . . ?
O14 W3 O17 86.9(6) . . ?
O3 W3 O13 96.2(7) . . ?
O14 W3 O13 159.5(7) . . ?
O17 W3 O13 91.3(7) . . ?
O3 W3 O10 101.3(6) . . ?
O14 W3 O10 84.4(6) . . ?
O17 W3 O10 158.2(6) . . ?
O13 W3 O10 89.9(7) . . ?
O3 W3 O23 175.2(6) . . ?
O14 W3 O23 76.3(6) . . ?
O17 W3 O23 75.1(6) . . ?
O13 W3 O23 83.5(6) . . ?
O10 W3 O23 83.4(5) . . ?
O3 W3 Cs4 64.8(5) . 1_565 ?
O14 W3 Cs4 121.4(5) . 1_565 ?
O17 W3 Cs4 149.8(4) . 1_565 ?
O13 W3 Cs4 66.1(5) . 1_565 ?
O10 W3 Cs4 47.5(4) . 1_565 ?
O23 W3 Cs4 119.1(4) . 1_565 ?
O4 W4 O11 100.2(7) . . ?
O4 W4 O16 101.9(7) . 4_655 ?
O11 W4 O16 90.7(6) . 4_655 ?
O4 W4 O18 100.4(7) . . ?
O11 W4 O18 158.1(6) . . ?
O16 W4 O18 92.3(6) 4_655 . ?
O4 W4 O14 98.2(7) . . ?
O11 W4 O14 85.3(6) . . ?
O16 W4 O14 159.9(7) 4_655 . ?
O18 W4 O14 84.5(6) . . ?
O4 W4 O23 171.4(7) . . ?
O11 W4 O23 84.3(6) . . ?
O16 W4 O23 85.3(6) 4_655 . ?
O18 W4 O23 74.4(6) . . ?
O14 W4 O23 74.7(6) . . ?
O5 W5 O16 100.4(8) . . ?
O5 W5 O19 100.1(8) . 4_655 ?
O16 W5 O19 92.7(7) . 4_655 ?
O5 W5 O12 101.1(8) . . ?
O16 W5 O12 88.7(7) . . ?
O19 W5 O12 158.1(7) 4_655 . ?
O5 W5 O15 98.2(9) . . ?
O16 W5 O15 161.1(7) . . ?
O19 W5 O15 87.2(8) 4_655 . ?
O12 W5 O15 84.5(8) . . ?
O5 W5 O24 172.2(8) . . ?
O16 W5 O24 85.9(6) . . ?
O19 W5 O24 74.8(7) 4_655 . ?
O12 W5 O24 83.6(7) . . ?
O15 W5 O24 75.8(6) . . ?
O5 W5 Cs5 63.2(7) . 2_675 ?
O16 W5 Cs5 163.4(5) . 2_675 ?
O19 W5 Cs5 88.6(5) 4_655 2_675 ?
O12 W5 Cs5 96.1(5) . 2_675 ?
O15 W5 Cs5 35.5(5) . 2_675 ?
O24 W5 Cs5 110.3(3) . 2_675 ?
O6 W6 O21 100.8(7) . . ?
O6 W6 O18 95.0(7) . . ?
O21 W6 O18 92.0(6) . . ?
O6 W6 O20 101.8(10) . . ?
O21 W6 O20 86.9(9) . . ?
O18 W6 O20 163.1(9) . . ?
O6 W6 O17 98.2(6) . . ?
O21 W6 O17 160.8(6) . . ?
O18 W6 O17 88.9(6) . . ?
O20 W6 O17 86.7(9) . . ?
O6 W6 O23 167.9(6) . . ?
O21 W6 O23 87.6(6) . . ?
O18 W6 O23 75.8(6) . . ?
O20 W6 O23 87.2(9) . . ?
O17 W6 O23 74.0(5) . . ?
O6 W6 Cs6 50.9(5) . 3_574 ?
O21 W6 Cs6 146.8(5) . 3_574 ?
O18 W6 Cs6 76.1(4) . 3_574 ?
O20 W6 Cs6 113.3(8) . 3_574 ?
O17 W6 Cs6 51.6(4) . 3_574 ?
O23 W6 Cs6 118.1(3) . 3_574 ?
O7 W7 O21 99.3(7) . 4_655 ?
O7 W7 O21 99.3(7) . . ?
O21 W7 O21 82.3(9) 4_655 . ?
O7 W7 O19 98.7(7) . . ?
O21 W7 O19 161.8(6) 4_655 . ?
O21 W7 O19 91.8(7) . . ?
O7 W7 O19 98.7(7) . 4_655 ?
O21 W7 O19 91.8(7) 4_655 4_655 ?
O21 W7 O19 161.8(6) . 4_655 ?
O19 W7 O19 88.6(10) . 4_655 ?
O7 W7 O24 171.0(8) . . ?
O21 W7 O24 87.5(6) 4_655 . ?
O21 W7 O24 87.5(6) . . ?
O19 W7 O24 75.0(6) . . ?
O19 W7 O24 75.0(6) 4_655 . ?
O7 W7 Cs3 43.2(4) . 4_655 ?
O21 W7 Cs3 57.9(4) 4_655 4_655 ?
O21 W7 Cs3 103.5(5) . 4_655 ?
O19 W7 Cs3 140.3(5) . 4_655 ?
O19 W7 Cs3 87.6(5) 4_655 4_655 ?
O24 W7 Cs3 140.93(19) . 4_655 ?
O23 Al1 O23 108.1(10) 4_655 . ?
O23 Al1 O24 107.8(6) 4_655 . ?
O23 Al1 O24 107.8(6) . . ?
O23 Al1 O22 111.0(6) 4_655 . ?
O23 Al1 O22 111.0(6) . . ?
O24 Al1 O22 111.0(9) . . ?
W1 O1 Cs1 99.7(6) . . ?
W2 O2 Cs3 109.7(7) . 3_575 ?
W2 O2 Cs3 109.7(7) . 2_675 ?
Cs3 O2 Cs3 100.8(7) 3_575 2_675 ?
W4 O4 Cs2 150.3(9) . . ?
W4 O4 Cs1 105.6(7) . . ?
Cs2 O4 Cs1 104.1(5) . . ?
W5 O5 Cs6 169.2(10) . 4_655 ?
W6 O6 Cs6 105.0(6) . 3_574 ?
W6 O6 Cs3 103.2(6) . . ?
Cs6 O6 Cs3 141.4(5) 3_574 . ?
W7 O7 Cs3 114.5(5) . 4_655 ?
W7 O7 Cs3 114.5(5) . . ?
Cs3 O7 Cs3 101.1(6) 4_655 . ?
W7 O7 Cs4 116.1(9) . . ?
Cs3 O7 Cs4 104.5(4) 4_655 . ?
Cs3 O7 Cs4 104.5(4) . . ?
W1 O8 W1 116.7(10) 4_655 . ?
W1 O8 Cs4 103.3(6) 4_655 1_565 ?
W1 O8 Cs4 103.3(6) . 1_565 ?
W1 O9 W2 118.0(7) . . ?
W1 O9 Cs3 142.6(6) . 3_575 ?
W2 O9 Cs3 99.4(5) . 3_575 ?
W1 O10 W3 147.5(7) . . ?
W1 O10 Cs4 105.4(5) . 1_565 ?
W3 O10 Cs4 106.6(5) . 1_565 ?
W1 O11 W4 145.4(8) . . ?
W1 O11 Cs1 104.3(5) . . ?
W4 O11 Cs1 102.5(5) . . ?
W2 O12 W5 144.9(10) . . ?
W3 O13 W3 160.1(10) . 4_655 ?
W3 O13 Cs5 99.2(5) . . ?
W3 O13 Cs5 99.2(5) 4_655 . ?
W3 O14 W4 116.3(8) . . ?
W5 O15 W5 114.7(10) 4_655 . ?
W5 O15 Cs5 122.3(5) 4_655 2_675 ?
W5 O15 Cs5 122.3(5) . 2_675 ?
W5 O16 W4 156.9(9) . 4_655 ?
W3 O17 W6 116.8(7) . . ?
W3 O17 Cs6 130.9(6) . 3_574 ?
W6 O17 Cs6 100.1(5) . 3_574 ?
W3 O17 Cs5 111.2(6) . . ?
W6 O17 Cs5 103.9(5) . . ?
Cs6 O17 Cs5 88.1(3) 3_574 . ?
W6 O18 W4 115.9(7) . . ?
W5 O19 W7 116.2(8) 4_655 . ?
W6 O20 W6 145.9(15) 4_655 . ?
W6 O20 Cs5 106.6(8) 4_655 . ?
W6 O20 Cs5 106.6(8) . . ?
W6 O21 W7 152.4(9) . . ?
W6 O21 Cs3 109.7(6) . . ?
W7 O21 Cs3 93.8(5) . . ?
Al1 O22 W2 120.5(9) . . ?
Al1 O22 W1 121.2(6) . . ?
W2 O22 W1 95.8(6) . . ?
Al1 O22 W1 121.2(6) . 4_655 ?
W2 O22 W1 95.8(6) . 4_655 ?
W1 O22 W1 96.1(7) . 4_655 ?
Al1 O23 W6 124.2(7) . . ?
Al1 O23 W3 122.4(7) . . ?
W6 O23 W3 94.1(5) . . ?
Al1 O23 W4 121.9(8) . . ?
W6 O23 W4 93.9(5) . . ?
W3 O23 W4 92.1(5) . . ?
Al1 O24 W7 123.9(10) . . ?
Al1 O24 W5 121.8(6) . . ?
W7 O24 W5 94.0(6) . . ?
Al1 O24 W5 121.8(6) . 4_655 ?
W7 O24 W5 94.0(6) . 4_655 ?
W5 O24 W5 93.5(7) . 4_655 ?
O25 W8 O35 102.2(6) . . ?
O25 W8 O33 97.9(6) . . ?
O35 W8 O33 89.3(6) . . ?
O25 W8 O32 98.3(7) . . ?
O35 W8 O32 159.5(6) . . ?
O33 W8 O32 89.6(7) . . ?
O25 W8 O34 102.8(6) . . ?
O35 W8 O34 87.5(6) . . ?
O33 W8 O34 159.2(6) . . ?
O32 W8 O34 86.3(7) . . ?
O25 W8 O46 170.7(6) . . ?
O35 W8 O46 84.7(5) . . ?
O33 W8 O46 75.6(6) . . ?
O32 W8 O46 75.2(6) . . ?
O34 W8 O46 83.6(6) . . ?
O26 W9 O36 102.0(6) . . ?
O26 W9 O36 102.0(6) . 4_755 ?
O36 W9 O36 87.1(9) . 4_755 ?
O26 W9 O33 97.4(6) . 4_755 ?
O36 W9 O33 160.7(6) . 4_755 ?
O36 W9 O33 89.1(6) 4_755 4_755 ?
O26 W9 O33 97.4(6) . . ?
O36 W9 O33 89.1(6) . . ?
O36 W9 O33 160.7(6) 4_755 . ?
O33 W9 O33 88.3(8) 4_755 . ?
O26 W9 O46 170.3(8) . . ?
O36 W9 O46 85.0(5) . . ?
O36 W9 O46 85.0(5) 4_755 . ?
O33 W9 O46 75.8(5) 4_755 . ?
O33 W9 O46 75.8(5) . . ?
O26 W9 Cs1 48.4(3) . 3_574 ?
O36 W9 Cs1 89.7(4) . 3_574 ?
O36 W9 Cs1 148.6(4) 4_755 3_574 ?
O33 W9 Cs1 103.2(4) 4_755 3_574 ?
O33 W9 Cs1 50.2(4) . 3_574 ?
O46 W9 Cs1 125.8(3) . 3_574 ?
O26 W9 Cs1 48.4(3) . 2_774 ?
O36 W9 Cs1 148.6(4) . 2_774 ?
O36 W9 Cs1 89.7(4) 4_755 2_774 ?
O33 W9 Cs1 50.2(4) 4_755 2_774 ?
O33 W9 Cs1 103.2(4) . 2_774 ?
O46 W9 Cs1 125.8(3) . 2_774 ?
Cs1 W9 Cs1 77.12(4) 3_574 2_774 ?
O27 W10 O34 102.3(6) . . ?
O27 W10 O37 103.4(8) . . ?
O34 W10 O37 86.8(8) . . ?
O27 W10 O38 98.1(6) . . ?
O34 W10 O38 88.2(6) . . ?
O37 W10 O38 158.5(7) . . ?
O27 W10 O41 99.8(6) . . ?
O34 W10 O41 157.9(6) . . ?
O37 W10 O41 89.8(8) . . ?
O38 W10 O41 87.0(6) . . ?
O27 W10 O47 170.4(6) . . ?
O34 W10 O47 85.1(5) . . ?
O37 W10 O47 83.0(7) . . ?
O38 W10 O47 75.7(5) . . ?
O41 W10 O47 72.8(6) . . ?
O28 W11 O42 101.7(6) . . ?
O28 W11 O39 101.8(6) . . ?
O42 W11 O39 92.3(6) . . ?
O28 W11 O35 100.9(6) . . ?
O42 W11 O35 156.9(6) . . ?
O39 W11 O35 87.7(6) . . ?
O28 W11 O38 98.7(6) . . ?
O42 W11 O38 86.8(5) . . ?
O39 W11 O38 159.2(6) . . ?
O35 W11 O38 85.2(5) . . ?
O28 W11 O47 172.5(6) . . ?
O42 W11 O47 73.6(6) . . ?
O39 W11 O47 84.4(5) . . ?
O35 W11 O47 83.4(5) . . ?
O38 W11 O47 75.4(5) . . ?
O29 W12 O39 102.7(7) . . ?
O29 W12 O40 99.4(7) . . ?
O39 W12 O40 157.8(7) . . ?
O29 W12 O43 99.9(7) . . ?
O39 W12 O43 93.0(6) . . ?
O40 W12 O43 85.0(8) . . ?
O29 W12 O36 102.9(6) . . ?
O39 W12 O36 87.8(6) . . ?
O40 W12 O36 85.5(7) . . ?
O43 W12 O36 156.4(6) . . ?
O29 W12 O48 168.9(6) . . ?
O39 W12 O48 85.7(6) . . ?
O40 W12 O48 72.6(6) . . ?
O43 W12 O48 72.1(7) . . ?
O36 W12 O48 84.5(6) . . ?
O29 W12 Cs6 15.8(5) . 3_564 ?
O39 W12 Cs6 118.4(4) . 3_564 ?
O40 W12 Cs6 83.8(5) . 3_564 ?
O43 W12 Cs6 96.5(5) . 3_564 ?
O36 W12 Cs6 103.9(4) . 3_564 ?
O48 W12 Cs6 154.3(4) . 3_564 ?
O30 W13 O41 98.5(6) . . ?
O30 W13 O45 102.3(6) . . ?
O41 W13 O45 159.2(6) . . ?
O30 W13 O44 101.6(7) . . ?
O41 W13 O44 88.4(7) . . ?
O45 W13 O44 86.3(6) . . ?
O30 W13 O42 100.0(7) . . ?
O41 W13 O42 90.0(6) . . ?
O45 W13 O42 87.6(5) . . ?
O44 W13 O42 158.3(6) . . ?
O30 W13 O47 169.1(6) . . ?
O41 W13 O47 73.9(6) . . ?
O45 W13 O47 85.7(5) . . ?
O44 W13 O47 86.1(6) . . ?
O42 W13 O47 72.7(6) . . ?
O30 W13 Cs1 52.2(5) . 1_545 ?
O41 W13 Cs1 149.9(4) . 1_545 ?
O45 W13 Cs1 50.7(3) . 1_545 ?
O44 W13 Cs1 103.0(5) . 1_545 ?
O42 W13 Cs1 89.0(4) . 1_545 ?
O47 W13 Cs1 133.9(3) . 1_545 ?
O31 W14 O43 97.6(7) . . ?
O31 W14 O43 97.6(7) . 4_755 ?
O43 W14 O43 90.0(10) . 4_755 ?
O31 W14 O45 101.9(7) . 4_755 ?
O43 W14 O45 160.4(6) . 4_755 ?
O43 W14 O45 87.8(6) 4_755 4_755 ?
O31 W14 O45 101.9(6) . . ?
O43 W14 O45 87.8(6) . . ?
O43 W14 O45 160.4(6) 4_755 . ?
O45 W14 O45 87.7(7) 4_755 . ?
O31 W14 O48 167.9(9) . . ?
O43 W14 O48 74.0(6) . . ?
O43 W14 O48 74.0(6) 4_755 . ?
O45 W14 O48 86.7(5) 4_755 . ?
O45 W14 O48 86.7(5) . . ?
O31 W14 Cs1 49.7(5) . 4_745 ?
O43 W14 Cs1 146.4(5) . 4_745 ?
O43 W14 Cs1 87.3(5) 4_755 4_745 ?
O45 W14 Cs1 53.0(3) 4_755 4_745 ?
O45 W14 Cs1 105.0(3) . 4_745 ?
O48 W14 Cs1 136.4(2) . 4_745 ?
O31 W14 Cs1 49.7(5) . 1_545 ?
O43 W14 Cs1 87.3(5) . 1_545 ?
O43 W14 Cs1 146.4(5) 4_755 1_545 ?
O45 W14 Cs1 105.0(3) 4_755 1_545 ?
O45 W14 Cs1 53.0(3) . 1_545 ?
O48 W14 Cs1 136.4(2) . 1_545 ?
Cs1 W14 Cs1 76.93(4) 4_745 1_545 ?
O31 W14 Cs2 35.7(8) . 1_545 ?
O43 W14 Cs2 72.7(5) . 1_545 ?
O43 W14 Cs2 72.7(5) 4_755 1_545 ?
O45 W14 Cs2 124.8(3) 4_755 1_545 ?
O45 W14 Cs2 124.8(3) . 1_545 ?
O48 W14 Cs2 132.2(5) . 1_545 ?
Cs1 W14 Cs2 74.51(3) 4_745 1_545 ?
Cs1 W14 Cs2 74.51(3) 1_545 1_545 ?
O46 Al2 O47 108.6(6) . 4_755 ?
O46 Al2 O47 108.6(6) . . ?
O47 Al2 O47 111.0(11) 4_755 . ?
O46 Al2 O48 110.5(9) . . ?
O47 Al2 O48 109.1(6) 4_755 . ?
O47 Al2 O48 109.1(6) . . ?
W8 O25 Cs3 98.6(5) . . ?
W9 O26 Cs1 107.7(5) . 2_774 ?
W9 O26 Cs1 107.7(5) . 3_574 ?
Cs1 O26 Cs1 105.2(5) 2_774 3_574 ?
W10 O27 Cs2 88.3(5) . . ?
W10 O27 Cs6 96.1(5) . . ?
Cs2 O27 Cs6 150.8(4) . . ?
W11 O28 Cs4 145.7(7) . . ?
W11 O28 Cs3 107.7(6) . . ?
Cs4 O28 Cs3 104.4(4) . . ?
W12 O29 Cs6 155.0(8) . 3_564 ?
W13 O30 Cs1 103.7(6) . 1_545 ?
W14 O31 Cs2 124.5(11) . 1_545 ?
W14 O31 Cs1 105.6(6) . 4_745 ?
Cs2 O31 Cs1 107.9(5) 1_545 4_745 ?
W14 O31 Cs1 105.6(6) . 1_545 ?
Cs2 O31 Cs1 107.9(5) 1_545 1_545 ?
Cs1 O31 Cs1 103.5(7) 4_745 1_545 ?
W8 O32 W8 116.8(9) . 4_755 ?
W8 O32 K1 119.6(5) . . ?
W8 O32 K1 119.6(5) 4_755 . ?
W8 O32 Cs2 101.7(6) . . ?
W8 O32 Cs2 101.7(6) 4_755 . ?
K1 O32 Cs2 86.9(5) . . ?
W8 O33 W9 116.1(7) . . ?
W8 O33 Cs1 142.2(7) . 3_574 ?
W9 O33 Cs1 101.4(5) . 3_574 ?
W10 O34 W8 142.4(7) . . ?
W10 O34 Cs2 101.6(6) . . ?
W8 O34 Cs2 115.9(6) . . ?
W8 O35 W11 146.2(8) . . ?
W8 O35 Cs3 106.4(5) . . ?
W11 O35 Cs3 98.3(5) . . ?
W9 O36 W12 146.4(8) . . ?
W10 O37 W10 160.4(13) . 4_755 ?
W10 O37 Cs2 86.6(6) . . ?
W10 O37 Cs2 86.6(6) 4_755 . ?
W10 O38 W11 115.0(6) . . ?
W12 O39 W11 161.1(8) . . ?
W12 O40 W12 118.8(11) 4_755 . ?
W13 O41 W10 118.4(7) . . ?
W13 O41 Cs6 124.1(6) . . ?
W10 O41 Cs6 115.8(6) . . ?
W11 O42 W13 119.2(7) . . ?
W14 O43 W12 117.0(8) . . ?
W13 O44 W13 152.7(9) . 4_755 ?
W13 O45 W14 150.3(7) . . ?
W13 O45 Cs1 102.3(4) . 1_545 ?
W14 O45 Cs1 98.6(4) . 1_545 ?
Al2 O46 W9 122.8(9) . . ?
Al2 O46 W8 123.8(6) . 4_755 ?
W9 O46 W8 92.4(5) . 4_755 ?
Al2 O46 W8 123.8(6) . . ?
W9 O46 W8 92.4(5) . . ?
W8 O46 W8 92.7(6) 4_755 . ?
Al2 O47 W10 122.2(7) . . ?
Al2 O47 W11 123.4(8) . . ?
W10 O47 W11 93.4(5) . . ?
Al2 O47 W13 121.0(7) . . ?
W10 O47 W13 94.9(5) . . ?
W11 O47 W13 94.5(5) . . ?
Al2 O48 W14 121.9(10) . . ?
Al2 O48 W12 120.1(6) . . ?
W14 O48 W12 96.9(6) . . ?
Al2 O48 W12 120.1(6) . 4_755 ?
W14 O48 W12 96.9(6) . 4_755 ?
W12 O48 W12 95.1(7) . 4_755 ?
O33 Cs1 O1W 73.9(4) 3_575 3_575 ?
O33 Cs1 O26 51.9(4) 3_575 2_775 ?
O1W Cs1 O26 125.7(5) 3_575 2_775 ?
O33 Cs1 O11 138.8(4) 3_575 . ?
O1W Cs1 O11 66.7(4) 3_575 . ?
O26 Cs1 O11 164.4(4) 2_775 . ?
O33 Cs1 O31 106.3(4) 3_575 1_565 ?
O1W Cs1 O31 134.4(6) 3_575 1_565 ?
O26 Cs1 O31 69.5(5) 2_775 1_565 ?
O11 Cs1 O31 109.6(4) . 1_565 ?
O33 Cs1 O4 138.0(4) 3_575 . ?
O1W Cs1 O4 86.0(5) 3_575 . ?
O26 Cs1 O4 132.3(4) 2_775 . ?
O11 Cs1 O4 51.6(4) . . ?
O31 Cs1 O4 63.2(5) 1_565 . ?
O33 Cs1 O45 119.1(3) 3_575 1_565 ?
O1W Cs1 O45 164.9(4) 3_575 1_565 ?
O26 Cs1 O45 67.9(4) 2_775 1_565 ?
O11 Cs1 O45 98.7(3) . 1_565 ?
O31 Cs1 O45 52.8(5) 1_565 1_565 ?
O4 Cs1 O45 88.0(4) . 1_565 ?
O33 Cs1 O2W 60.0(5) 3_575 3_575 ?
O1W Cs1 O2W 75.4(6) 3_575 3_575 ?
O26 Cs1 O2W 78.6(5) 2_775 3_575 ?
O11 Cs1 O2W 97.6(5) . 3_575 ?
O31 Cs1 O2W 145.6(6) 1_565 3_575 ?
O4 Cs1 O2W 148.9(6) . 3_575 ?
O45 Cs1 O2W 103.6(5) 1_565 3_575 ?
O33 Cs1 O12W 66.5(12) 3_575 2_675 ?
O1W Cs1 O12W 88.2(10) 3_575 2_675 ?
O26 Cs1 O12W 70.7(10) 2_775 2_675 ?
O11 Cs1 O12W 122.1(11) . 2_675 ?
O31 Cs1 O12W 53.9(12) 1_565 2_675 ?
O4 Cs1 O12W 76.6(12) . 2_675 ?
O45 Cs1 O12W 103.9(10) 1_565 2_675 ?
O2W Cs1 O12W 126.4(13) 3_575 2_675 ?
O33 Cs1 O30 87.0(4) 3_575 1_565 ?
O1W Cs1 O30 127.4(5) 3_575 1_565 ?
O26 Cs1 O30 58.3(4) 2_775 1_565 ?
O11 Cs1 O30 107.2(4) . 1_565 ?
O31 Cs1 O30 97.8(5) 1_565 1_565 ?
O4 Cs1 O30 133.2(4) . 1_565 ?
O45 Cs1 O30 50.8(3) 1_565 1_565 ?
O2W Cs1 O30 53.0(5) 3_575 1_565 ?
O12W Cs1 O30 128.4(10) 2_675 1_565 ?
O33 Cs1 O1 118.9(4) 3_575 . ?
O1W Cs1 O1 88.4(4) 3_575 . ?
O26 Cs1 O1 116.7(4) 2_775 . ?
O11 Cs1 O1 50.3(4) . . ?
O31 Cs1 O1 125.7(5) 1_565 . ?
O4 Cs1 O1 96.4(4) . . ?
O45 Cs1 O1 78.5(3) 1_565 . ?
O2W Cs1 O1 59.0(5) 3_575 . ?
O12W Cs1 O1 172.4(11) 2_675 . ?
O30 Cs1 O1 58.7(4) 1_565 . ?
O33 Cs1 O6W 64.8(4) 3_575 3_575 ?
O1W Cs1 O6W 48.2(5) 3_575 3_575 ?
O26 Cs1 O6W 99.8(5) 2_775 3_575 ?
O11 Cs1 O6W 95.7(4) . 3_575 ?
O31 Cs1 O6W 89.5(5) 1_565 3_575 ?
O4 Cs1 O6W 74.2(5) . 3_575 ?
O45 Cs1 O6W 142.3(4) 1_565 3_575 ?
O2W Cs1 O6W 108.8(6) 3_575 3_575 ?
O12W Cs1 O6W 40.2(10) 2_675 3_575 ?
O30 Cs1 O6W 151.8(5) 1_565 3_575 ?
O1 Cs1 O6W 135.4(5) . 3_575 ?
O31 Cs2 O4 67.0(3) 1_565 4_755 ?
O31 Cs2 O4 67.0(3) 1_565 . ?
O4 Cs2 O4 134.0(6) 4_755 . ?
O31 Cs2 O34 149.3(3) 1_565 . ?
O4 Cs2 O34 140.4(4) 4_755 . ?
O4 Cs2 O34 83.9(4) . . ?
O31 Cs2 O34 149.3(3) 1_565 4_755 ?
O4 Cs2 O34 83.9(4) 4_755 4_755 ?
O4 Cs2 O34 140.4(4) . 4_755 ?
O34 Cs2 O34 56.8(5) . 4_755 ?
O31 Cs2 O3W 92.0(5) 1_565 3_574 ?
O4 Cs2 O3W 123.1(5) 4_755 3_574 ?
O4 Cs2 O3W 60.9(5) . 3_574 ?
O34 Cs2 O3W 81.7(4) . 3_574 ?
O34 Cs2 O3W 112.9(5) 4_755 3_574 ?
O31 Cs2 O3W 92.0(5) 1_565 2_774 ?
O4 Cs2 O3W 60.9(5) 4_755 2_774 ?
O4 Cs2 O3W 123.1(5) . 2_774 ?
O34 Cs2 O3W 112.9(5) . 2_774 ?
O34 Cs2 O3W 81.7(4) 4_755 2_774 ?
O3W Cs2 O3W 68.2(7) 3_574 2_774 ?
O31 Cs2 O32 152.8(6) 1_565 . ?
O4 Cs2 O32 110.9(3) 4_755 . ?
O4 Cs2 O32 110.9(3) . . ?
O34 Cs2 O32 47.1(4) . . ?
O34 Cs2 O32 47.1(4) 4_755 . ?
O3W Cs2 O32 65.9(4) 3_574 . ?
O3W Cs2 O32 65.9(4) 2_774 . ?
O31 Cs2 O12W 53.0(12) 1_565 2_675 ?
O4 Cs2 O12W 75.5(5) 4_755 2_675 ?
O4 Cs2 O12W 75.5(5) . 2_675 ?
O34 Cs2 O12W 111.8(10) . 2_675 ?
O34 Cs2 O12W 111.8(10) 4_755 2_675 ?
O3W Cs2 O12W 133.0(8) 3_574 2_675 ?
O3W Cs2 O12W 133.0(8) 2_774 2_675 ?
O32 Cs2 O12W 154.2(12) . 2_675 ?
O31 Cs2 O37 130.9(6) 1_565 . ?
O4 Cs2 O37 103.9(3) 4_755 . ?
O4 Cs2 O37 103.9(3) . . ?
O34 Cs2 O37 45.4(4) . . ?
O34 Cs2 O37 45.4(4) 4_755 . ?
O3W Cs2 O37 127.1(4) 3_574 . ?
O3W Cs2 O37 127.1(4) 2_774 . ?
O32 Cs2 O37 76.3(5) . . ?
O12W Cs2 O37 77.9(12) 2_675 . ?
O31 Cs2 O27 104.0(4) 1_565 . ?
O4 Cs2 O27 134.5(4) 4_755 . ?
O4 Cs2 O27 57.4(4) . . ?
O34 Cs2 O27 48.9(4) . . ?
O34 Cs2 O27 89.1(3) 4_755 . ?
O3W Cs2 O27 101.0(4) 3_574 . ?
O3W Cs2 O27 161.3(4) 2_774 . ?
O32 Cs2 O27 96.0(3) . . ?
O12W Cs2 O27 65.6(8) 2_675 . ?
O37 Cs2 O27 46.7(2) . . ?
O31 Cs2 O27 104.0(4) 1_565 4_755 ?
O4 Cs2 O27 57.4(4) 4_755 4_755 ?
O4 Cs2 O27 134.5(4) . 4_755 ?
O34 Cs2 O27 89.1(3) . 4_755 ?
O34 Cs2 O27 48.9(4) 4_755 4_755 ?
O3W Cs2 O27 161.3(4) 3_574 4_755 ?
O3W Cs2 O27 101.0(4) 2_774 4_755 ?
O32 Cs2 O27 96.0(3) . 4_755 ?
O12W Cs2 O27 65.6(8) 2_675 4_755 ?
O37 Cs2 O27 46.7(2) . 4_755 ?
O27 Cs2 O27 84.7(4) . 4_755 ?
O2W Cs3 O10W 81.3(7) . . ?
O2W Cs3 O7 141.3(6) . . ?
O10W Cs3 O7 64.0(6) . . ?
O2W Cs3 O2 130.2(7) . 2_674 ?
O10W Cs3 O2 87.6(6) . 2_674 ?
O7 Cs3 O2 67.6(5) . 2_674 ?
O2W Cs3 O1W 82.0(5) . . ?
O10W Cs3 O1W 140.4(6) . . ?
O7 Cs3 O1W 135.9(5) . . ?
O2 Cs3 O1W 76.6(5) 2_674 . ?
O2W Cs3 O28 81.2(5) . . ?
O10W Cs3 O28 65.2(6) . . ?
O7 Cs3 O28 69.4(4) . . ?
O2 Cs3 O28 136.0(5) 2_674 . ?
O1W Cs3 O28 145.6(4) . . ?
O2W Cs3 O9 77.9(5) . 3_574 ?
O10W Cs3 O9 81.1(6) . 3_574 ?
O7 Cs3 O9 110.9(4) . 3_574 ?
O2 Cs3 O9 52.4(5) 2_674 3_574 ?
O1W Cs3 O9 60.4(4) . 3_574 ?
O28 Cs3 O9 142.6(4) . 3_574 ?
O2W Cs3 O35 62.3(5) . . ?
O10W Cs3 O35 110.4(6) . . ?
O7 Cs3 O35 113.0(4) . . ?
O2 Cs3 O35 160.6(5) 2_674 . ?
O1W Cs3 O35 92.8(4) . . ?
O28 Cs3 O35 52.9(4) . . ?
O9 Cs3 O35 135.2(4) 3_574 . ?
O2W Cs3 O21 160.4(6) . . ?
O10W Cs3 O21 113.8(6) . . ?
O7 Cs3 O21 49.9(4) . . ?
O2 Cs3 O21 65.5(5) 2_674 . ?
O1W Cs3 O21 92.5(4) . . ?
O28 Cs3 O21 93.4(4) . . ?
O9 Cs3 O21 115.6(4) 3_574 . ?
O35 Cs3 O21 99.4(4) . . ?
O2W Cs3 O13W 23.8(9) . . ?
O10W Cs3 O13W 57.9(9) . . ?
O7 Cs3 O13W 120.7(8) . . ?
O2 Cs3 O13W 118.7(9) 2_674 . ?
O1W Cs3 O13W 98.4(8) . . ?
O28 Cs3 O13W 76.6(8) . . ?
O9 Cs3 O13W 71.8(8) 3_574 . ?
O35 Cs3 O13W 78.5(8) . . ?
O21 Cs3 O13W 169.0(8) . . ?
O2W Cs3 O25 87.0(5) . . ?
O10W Cs3 O25 159.4(6) . . ?
O7 Cs3 O25 120.0(4) . . ?
O2 Cs3 O25 112.8(4) 2_674 . ?
O1W Cs3 O25 52.9(4) . . ?
O28 Cs3 O25 96.4(4) . . ?
O9 Cs3 O25 113.0(3) 3_574 . ?
O35 Cs3 O25 49.0(3) . . ?
O21 Cs3 O25 74.8(4) . . ?
O13W Cs3 O25 110.6(8) . . ?
O2W Cs3 O6 127.1(5) . . ?
O10W Cs3 O6 145.4(6) . . ?
O7 Cs3 O6 91.5(4) . . ?
O2 Cs3 O6 59.4(4) 2_674 . ?
O1W Cs3 O6 47.0(4) . . ?
O28 Cs3 O6 131.1(4) . . ?
O9 Cs3 O6 85.9(3) 3_574 . ?
O35 Cs3 O6 101.5(3) . . ?
O21 Cs3 O6 45.6(4) . . ?
O13W Cs3 O6 145.4(8) . . ?
O25 Cs3 O6 54.0(3) . . ?
O28 Cs4 O28 134.4(5) 4_655 . ?
O28 Cs4 O7 69.6(3) 4_655 . ?
O28 Cs4 O7 69.6(3) . . ?
O28 Cs4 O4W 138.9(5) 4_655 . ?
O28 Cs4 O4W 66.1(5) . . ?
O7 Cs4 O4W 97.4(5) . . ?
O28 Cs4 O4W 66.1(5) 4_655 4_655 ?
O28 Cs4 O4W 138.9(5) . 4_655 ?
O7 Cs4 O4W 97.4(5) . 4_655 ?
O4W Cs4 O4W 77.8(9) . 4_655 ?
O28 Cs4 O10 75.3(4) 4_655 4_645 ?
O28 Cs4 O10 130.5(4) . 4_645 ?
O7 Cs4 O10 140.2(3) . 4_645 ?
O4W Cs4 O10 121.6(5) . 4_645 ?
O4W Cs4 O10 84.8(5) 4_655 4_645 ?
O28 Cs4 O10 130.5(4) 4_655 1_545 ?
O28 Cs4 O10 75.3(3) . 1_545 ?
O7 Cs4 O10 140.2(3) . 1_545 ?
O4W Cs4 O10 84.8(4) . 1_545 ?
O4W Cs4 O10 121.6(5) 4_655 1_545 ?
O10 Cs4 O10 58.6(5) 4_645 1_545 ?
O28 Cs4 O8 112.2(3) 4_655 1_545 ?
O28 Cs4 O8 112.2(3) . 1_545 ?
O7 Cs4 O8 166.4(5) . 1_545 ?
O4W Cs4 O8 72.2(5) . 1_545 ?
O4W Cs4 O8 72.2(5) 4_655 1_545 ?
O10 Cs4 O8 49.5(4) 4_645 1_545 ?
O10 Cs4 O8 49.5(4) 1_545 1_545 ?
O28 Cs4 O10W 61.2(5) 4_655 4_655 ?
O28 Cs4 O10W 80.8(5) . 4_655 ?
O7 Cs4 O10W 59.0(6) . 4_655 ?
O4W Cs4 O10W 145.1(7) . 4_655 ?
O4W Cs4 O10W 127.0(7) 4_655 4_655 ?
O10 Cs4 O10W 88.0(5) 4_645 4_655 ?
O10 Cs4 O10W 97.8(5) 1_545 4_655 ?
O8 Cs4 O10W 134.2(6) 1_545 4_655 ?
O28 Cs4 O10W 80.8(5) 4_655 . ?
O28 Cs4 O10W 61.2(5) . . ?
O7 Cs4 O10W 59.0(6) . . ?
O4W Cs4 O10W 127.0(7) . . ?
O4W Cs4 O10W 145.1(7) 4_655 . ?
O10 Cs4 O10W 97.8(5) 4_645 . ?
O10 Cs4 O10W 88.0(5) 1_545 . ?
O8 Cs4 O10W 134.2(6) 1_545 . ?
O10W Cs4 O10W 20.1(9) 4_655 . ?
O28 Cs4 W1 133.2(3) 4_655 1_545 ?
O28 Cs4 W1 87.4(3) . 1_545 ?
O7 Cs4 W1 156.668(16) . 1_545 ?
O4W Cs4 W1 68.6(4) . 1_545 ?
O4W Cs4 W1 97.6(5) 4_655 1_545 ?
O10 Cs4 W1 59.1(2) 4_645 1_545 ?
O10 Cs4 W1 25.7(3) 1_545 1_545 ?
O8 Cs4 W1 26.92(17) 1_545 1_545 ?
O10W Cs4 W1 122.6(5) 4_655 1_545 ?
O10W Cs4 W1 113.6(5) . 1_545 ?
O28 Cs4 W1 87.4(3) 4_655 4_645 ?
O28 Cs4 W1 133.2(3) . 4_645 ?
O7 Cs4 W1 156.668(16) . 4_645 ?
O4W Cs4 W1 97.6(5) . 4_645 ?
O4W Cs4 W1 68.6(4) 4_655 4_645 ?
O10 Cs4 W1 25.7(3) 4_645 4_645 ?
O10 Cs4 W1 59.1(2) 1_545 4_645 ?
O8 Cs4 W1 26.92(17) 1_545 4_645 ?
O10W Cs4 W1 113.6(5) 4_655 4_645 ?
O10W Cs4 W1 122.6(5) . 4_645 ?
W1 Cs4 W1 46.66(3) 1_545 4_645 ?
O15 Cs5 O7W 137.1(9) 2_674 . ?
O15 Cs5 O7W 137.1(9) 2_674 4_655 ?
O7W Cs5 O7W 28.3(15) . 4_655 ?
O15 Cs5 O11W 119.1(7) 2_674 . ?
O7W Cs5 O11W 41.2(10) . . ?
O7W Cs5 O11W 69.4(10) 4_655 . ?
O15 Cs5 O11W 119.1(7) 2_674 4_655 ?
O7W Cs5 O11W 69.4(10) . 4_655 ?
O7W Cs5 O11W 41.2(10) 4_655 4_655 ?
O11W Cs5 O11W 109.7(14) . 4_655 ?
O15 Cs5 O20 88.2(6) 2_674 . ?
O7W Cs5 O20 131.1(9) . . ?
O7W Cs5 O20 131.1(9) 4_655 . ?
O11W Cs5 O20 108.9(7) . . ?
O11W Cs5 O20 108.9(7) 4_655 . ?
O15 Cs5 O4W 74.8(6) 2_674 2_674 ?
O7W Cs5 O4W 82.4(9) . 2_674 ?
O7W Cs5 O4W 64.4(9) 4_655 2_674 ?
O11W Cs5 O4W 113.5(8) . 2_674 ?
O11W Cs5 O4W 52.8(9) 4_655 2_674 ?
O20 Cs5 O4W 137.5(5) . 2_674 ?
O15 Cs5 O4W 74.8(6) 2_674 3_574 ?
O7W Cs5 O4W 64.4(9) . 3_574 ?
O7W Cs5 O4W 82.4(9) 4_655 3_574 ?
O11W Cs5 O4W 52.8(9) . 3_574 ?
O11W Cs5 O4W 113.5(8) 4_655 3_574 ?
O20 Cs5 O4W 137.5(5) . 3_574 ?
O4W Cs5 O4W 75.6(11) 2_674 3_574 ?
O15 Cs5 O17 110.8(4) 2_674 . ?
O7W Cs5 O17 90.9(8) . . ?
O7W Cs5 O17 109.2(8) 4_655 . ?
O11W Cs5 O17 61.0(7) . . ?
O11W Cs5 O17 124.2(7) 4_655 . ?
O20 Cs5 O17 47.9(3) . . ?
O4W Cs5 O17 173.4(4) 2_674 . ?
O4W Cs5 O17 102.0(6) 3_574 . ?
O15 Cs5 O17 110.8(4) 2_674 4_655 ?
O7W Cs5 O17 109.2(8) . 4_655 ?
O7W Cs5 O17 90.9(8) 4_655 4_655 ?
O11W Cs5 O17 124.2(7) . 4_655 ?
O11W Cs5 O17 61.0(7) 4_655 4_655 ?
O20 Cs5 O17 47.9(3) . 4_655 ?
O4W Cs5 O17 102.0(6) 2_674 4_655 ?
O4W Cs5 O17 173.4(4) 3_574 4_655 ?
O17 Cs5 O17 79.6(5) . 4_655 ?
O15 Cs5 O8W 93.9(4) 2_674 3_574 ?
O7W Cs5 O8W 71.7(9) . 3_574 ?
O7W Cs5 O8W 100.0(9) 4_655 3_574 ?
O11W Cs5 O8W 30.9(8) . 3_574 ?
O11W Cs5 O8W 140.6(8) 4_655 3_574 ?
O20 Cs5 O8W 92.0(4) . 3_574 ?
O4W Cs5 O8W 127.1(7) 2_674 3_574 ?
O4W Cs5 O8W 51.8(7) 3_574 3_574 ?
O17 Cs5 O8W 50.3(5) . 3_574 ?
O17 Cs5 O8W 129.6(5) 4_655 3_574 ?
O15 Cs5 O8W 93.9(4) 2_674 2_674 ?
O7W Cs5 O8W 100.0(9) . 2_674 ?
O7W Cs5 O8W 71.7(9) 4_655 2_674 ?
O11W Cs5 O8W 140.6(8) . 2_674 ?
O11W Cs5 O8W 30.9(8) 4_655 2_674 ?
O20 Cs5 O8W 92.0(4) . 2_674 ?
O4W Cs5 O8W 51.8(7) 2_674 2_674 ?
O4W Cs5 O8W 127.1(7) 3_574 2_674 ?
O17 Cs5 O8W 129.6(5) . 2_674 ?
O17 Cs5 O8W 50.3(5) 4_655 2_674 ?
O8W Cs5 O8W 171.4(8) 3_574 2_674 ?
O8W Cs6 O9W 143(3) . . ?
O8W Cs6 O29 75.3(10) . 3_565 ?
O9W Cs6 O29 110(3) . 3_565 ?
O8W Cs6 O5 78.3(10) . 4_655 ?
O9W Cs6 O5 91(3) . 4_655 ?
O29 Cs6 O5 153.6(6) 3_565 4_655 ?
O8W Cs6 O41 88.7(10) . . ?
O9W Cs6 O41 124(3) . . ?
O29 Cs6 O41 99.2(4) 3_565 . ?
O5 Cs6 O41 80.6(5) 4_655 . ?
O8W Cs6 O11W 11.4(12) . 3_575 ?
O9W Cs6 O11W 146(3) . 3_575 ?
O29 Cs6 O11W 64.0(7) 3_565 3_575 ?
O5 Cs6 O11W 89.6(8) 4_655 3_575 ?
O41 Cs6 O11W 89.8(7) . 3_575 ?
O8W Cs6 O17 61.7(10) . 3_575 ?
O9W Cs6 O17 85(3) . 3_575 ?
O29 Cs6 O17 72.4(4) 3_565 3_575 ?
O5 Cs6 O17 94.5(5) 4_655 3_575 ?
O41 Cs6 O17 150.3(4) . 3_575 ?
O11W Cs6 O17 60.7(7) 3_575 3_575 ?
O8W Cs6 O6 97.3(10) . 3_575 ?
O9W Cs6 O6 47(3) . 3_575 ?
O29 Cs6 O6 116.1(4) 3_565 3_575 ?
O5 Cs6 O6 66.7(5) 4_655 3_575 ?
O41 Cs6 O6 144.6(4) . 3_575 ?
O11W Cs6 O6 102.8(7) 3_575 3_575 ?
O17 Cs6 O6 50.8(4) 3_575 3_575 ?
O8W Cs6 O3W 130.6(10) . . ?
O9W Cs6 O3W 48(3) . . ?
O29 Cs6 O3W 63.3(5) 3_565 . ?
O5 Cs6 O3W 138.5(5) 4_655 . ?
O41 Cs6 O3W 122.3(4) . . ?
O11W Cs6 O3W 121.3(8) 3_575 . ?
O17 Cs6 O3W 80.3(4) 3_575 . ?
O6 Cs6 O3W 79.0(4) 3_575 . ?
O8W Cs6 O6W 155.2(10) . 3_575 ?
O9W Cs6 O6W 41(3) . 3_575 ?
O29 Cs6 O6W 129.2(5) 3_565 3_575 ?
O5 Cs6 O6W 77.2(5) 4_655 3_575 ?
O41 Cs6 O6W 83.5(5) . 3_575 ?
O11W Cs6 O6W 166.0(8) 3_575 3_575 ?
O17 Cs6 O6W 124.2(5) 3_575 3_575 ?
O6 Cs6 O6W 76.4(5) 3_575 3_575 ?
O3W Cs6 O6W 72.5(5) . 3_575 ?
O8W Cs6 O5W 128.1(10) . 2_775 ?
O9W Cs6 O5W 86(3) . 2_775 ?
O29 Cs6 O5W 71.5(5) 3_565 2_775 ?
O5 Cs6 O5W 127.7(6) 4_655 2_775 ?
O41 Cs6 O5W 59.4(5) . 2_775 ?
O11W Cs6 O5W 119.9(8) 3_575 2_775 ?
O17 Cs6 O5W 136.9(5) 3_575 2_775 ?
O6 Cs6 O5W 132.9(5) 3_575 2_775 ?
O3W Cs6 O5W 62.9(5) . 2_775 ?
O6W Cs6 O5W 66.7(5) 3_575 2_775 ?
O8W Cs6 O27 114.9(10) . . ?
O9W Cs6 O27 83(3) . . ?
O29 Cs6 O27 142.5(4) 3_565 . ?
O5 Cs6 O27 52.9(4) 4_655 . ?
O41 Cs6 O27 48.0(3) . . ?
O11W Cs6 O27 122.9(7) 3_575 . ?
O17 Cs6 O27 145.0(3) 3_575 . ?
O6 Cs6 O27 98.9(3) 3_575 . ?
O3W Cs6 O27 114.4(4) . . ?
O6W Cs6 O27 44.7(4) 3_575 . ?
O5W Cs6 O27 74.9(4) 2_775 . ?
O5W K1 O32 168.0(8) . . ?
O5W K1 O6W 94.5(7) . . ?
O32 K1 O6W 94.3(6) . . ?
O5W K1 O6W 94.5(7) . 4_755 ?
O32 K1 O6W 94.3(6) . 4_755 ?
O6W K1 O6W 86.4(10) . 4_755 ?
O5W K1 O3W 85.0(6) . 2_774 ?
O32 K1 O3W 86.1(5) . 2_774 ?
O6W K1 O3W 178.5(7) . 2_774 ?
O6W K1 O3W 95.0(6) 4_755 2_774 ?
O5W K1 O3W 85.0(6) . 3_574 ?
O32 K1 O3W 86.1(5) . 3_574 ?
O6W K1 O3W 95.0(6) . 3_574 ?
O6W K1 O3W 178.5(7) 4_755 3_574 ?
O3W K1 O3W 83.6(8) 2_774 3_574 ?
O5W K1 O9W 99(3) . 3_574 ?
O32 K1 O9W 82(3) . 3_574 ?
O6W K1 O9W 46(3) . 3_574 ?
O6W K1 O9W 131(3) 4_755 3_574 ?
O3W K1 O9W 133(3) 2_774 3_574 ?
O3W K1 O9W 50(3) 3_574 3_574 ?
O5W K1 O9W 99(3) . 2_774 ?
O32 K1 O9W 82(3) . 2_774 ?
O6W K1 O9W 131(3) . 2_774 ?
O6W K1 O9W 46(3) 4_755 2_774 ?
O3W K1 O9W 50(3) 2_774 2_774 ?
O3W K1 O9W 133(3) 3_574 2_774 ?
O9W K1 O9W 163(5) 3_574 2_774 ?
O5W K1 W8 154.65(16) . 4_755 ?
O32 K1 W8 25.09(10) . 4_755 ?
O6W K1 W8 106.8(5) . 4_755 ?
O6W K1 W8 73.8(5) 4_755 4_755 ?
O3W K1 W8 74.0(4) 2_774 4_755 ?
O3W K1 W8 106.2(4) 3_574 4_755 ?
O9W K1 W8 106(3) 3_574 4_755 ?
O9W K1 W8 57(3) 2_774 4_755 ?
O5W K1 Cs6 58.02(8) . 2_774 ?
O32 K1 Cs6 121.42(10) . 2_774 ?
O6W K1 Cs6 127.6(5) . 2_774 ?
O6W K1 Cs6 56.6(5) 4_755 2_774 ?
O3W K1 Cs6 53.1(4) 2_774 2_774 ?
O3W K1 Cs6 122.1(5) 3_574 2_774 ?
O9W K1 Cs6 157(3) 3_574 2_774 ?
O9W K1 Cs6 41(3) 2_774 2_774 ?
W8 K1 Cs6 97.36(5) 4_755 2_774 ?
O5W K1 Cs6 58.02(8) . 3_574 ?
O32 K1 Cs6 121.42(9) . 3_574 ?
O6W K1 Cs6 56.6(5) . 3_574 ?
O6W K1 Cs6 127.6(5) 4_755 3_574 ?
O3W K1 Cs6 122.1(5) 2_774 3_574 ?
O3W K1 Cs6 53.1(4) 3_574 3_574 ?
O9W K1 Cs6 41(3) 3_574 3_574 ?
O9W K1 Cs6 157(3) 2_774 3_574 ?
W8 K1 Cs6 146.34(12) 4_755 3_574 ?
Cs6 K1 Cs6 116.01(17) 2_774 3_574 ?
Cs3 O1W Cs1 100.7(6) . 3_574 ?
O13W O2W Cs3 101(2) . . ?
O13W O2W Cs1 125(2) . 3_574 ?
Cs3 O2W Cs1 101.7(7) . 3_574 ?
K1 O3W Cs2 90.3(5) 2_775 2_775 ?
K1 O3W Cs6 85.4(5) 2_775 . ?
Cs2 O3W Cs6 175.7(7) 2_775 . ?
Cs4 O4W Cs5 103.3(7) . 2_675 ?
K1 O5W Cs6 84.3(4) . 3_574 ?
K1 O5W Cs6 84.3(4) . 2_774 ?
Cs6 O5W Cs6 168.5(7) 3_574 2_774 ?
K1 O6W Cs6 82.9(6) . 3_574 ?
K1 O6W Cs1 129.6(8) . 3_574 ?
Cs6 O6W Cs1 141.5(7) 3_574 3_574 ?
O7W O7W Cs5 75.8(8) 4_655 . ?
Cs6 O8W O11W 159(2) . 3_575 ?
Cs6 O8W Cs5 129.9(12) . 2_675 ?
O11W O8W Cs5 66.5(15) 3_575 2_675 ?
Cs6 O9W K1 91(4) . 2_775 ?
O10W O10W Cs3 126.8(5) 4_655 . ?
O10W O10W Cs4 80.0(5) 4_655 . ?
Cs3 O10W Cs4 100.4(8) . . ?
O10W O10W Cs3 38.9(4) 4_655 4_655 ?
Cs3 O10W Cs3 87.9(7) . 4_655 ?
Cs4 O10W Cs3 85.6(6) . 4_655 ?
O13W O11W O8W 128(3) 1_565 3_574 ?
O13W O11W Cs5 148(3) 1_565 . ?
O8W O11W Cs5 82.7(16) 3_574 . ?
O13W O11W Cs6 119(2) 1_565 3_574 ?
O8W O11W Cs6 9.9(10) 3_574 3_574 ?
Cs5 O11W Cs6 90.7(10) . 3_574 ?
Cs1 O12W Cs1 98.3(18) 3_474 2_674 ?
Cs1 O12W Cs2 94.3(14) 3_474 2_674 ?
Cs1 O12W Cs2 94.3(14) 2_674 2_674 ?
O2W O13W O11W 163(4) . 1_545 ?
O2W O13W Cs3 55.2(18) . . ?
O11W O13W Cs3 141(3) 1_545 . ?

loop_
_geom_bond_atom_site_label_1
_geom_bond_atom_site_label_2
_geom_bond_distance
_geom_bond_site_symmetry_2
_geom_bond_publ_flag
W1 O1 1.715(17) . ?
W1 O10 1.882(15) . ?
W1 O11 1.909(14) . ?
W1 O9 1.910(14) . ?
W1 O8 1.945(10) . ?
W1 O22 2.227(12) . ?
W1 Cs4 4.1820(18) 1_565 ?
W2 O2 1.76(2) . ?
W2 O12 1.922(17) 4_655 ?
W2 O12 1.922(18) . ?
W2 O9 1.941(14) . ?
W2 O9 1.941(13) 4_655 ?
W2 O22 2.223(18) . ?
W2 Cs3 4.017(2) 3_575 ?
W2 Cs3 4.017(2) 2_675 ?
W3 O3 1.733(15) . ?
W3 O14 1.887(16) . ?
W3 O17 1.889(14) . ?
W3 O13 1.923(3) . ?
W3 O10 1.937(15) . ?
W3 O23 2.269(13) . ?
W3 Cs4 4.249(2) 1_565 ?
W4 O4 1.708(18) . ?
W4 O11 1.930(14) . ?
W4 O16 1.931(16) 4_655 ?
W4 O18 1.964(14) . ?
W4 O14 1.966(15) . ?
W4 O23 2.276(14) . ?
W5 O5 1.70(2) . ?
W5 O16 1.881(16) . ?
W5 O19 1.917(16) 4_655 ?
W5 O12 1.929(17) . ?
W5 O15 1.952(12) . ?
W5 O24 2.257(13) . ?
W5 Cs5 4.354(2) 2_675 ?
W6 O6 1.743(16) . ?
W6 O21 1.876(15) . ?
W6 O18 1.931(15) . ?
W6 O20 1.934(8) . ?
W6 O17 1.985(13) . ?
W6 O23 2.241(14) . ?
W6 Cs6 4.1150(17) 3_574 ?
W7 O7 1.697(19) . ?
W7 O21 1.935(15) 4_655 ?
W7 O21 1.935(16) . ?
W7 O19 1.942(17) . ?
W7 O19 1.942(17) 4_655 ?
W7 O24 2.226(18) . ?
W7 Cs3 4.069(2) 4_655 ?
Al1 O23 1.734(15) 4_655 ?
Al1 O23 1.734(15) . ?
Al1 O24 1.770(19) . ?
Al1 O22 1.787(19) . ?
O1 Cs1 3.430(17) . ?
O2 Cs3 3.068(15) 3_575 ?
O2 Cs3 3.068(15) 2_675 ?
O4 Cs2 3.096(18) . ?
O4 Cs1 3.244(17) . ?
O5 Cs6 2.97(2) 4_655 ?
O6 Cs6 3.304(15) 3_574 ?
O6 Cs3 3.719(15) . ?
O7 Cs3 3.061(13) 4_655 ?
O7 Cs3 3.061(13) . ?
O7 Cs4 3.107(19) . ?
O8 W1 1.945(10) 4_655 ?
O8 Cs4 3.28(2) 1_565 ?
O9 Cs3 3.215(14) 3_575 ?
O10 Cs4 3.269(13) 1_565 ?
O11 Cs1 3.169(14) . ?
O13 W3 1.923(3) 4_655 ?
O13 Cs5 3.649(18) . ?
O15 W5 1.952(12) 4_655 ?
O15 Cs5 2.99(2) 2_675 ?
O16 W4 1.931(16) 4_655 ?
O17 Cs6 3.275(14) 3_574 ?
O17 Cs5 3.335(14) . ?
O19 W5 1.917(16) 4_655 ?
O20 W6 1.934(8) 4_655 ?
O20 Cs5 3.29(3) . ?
O21 Cs3 3.455(15) . ?
O22 W1 2.227(12) 4_655 ?
O24 W5 2.257(12) 4_655 ?
W8 O25 1.740(15) . ?
W8 O35 1.919(13) . ?
W8 O33 1.938(15) . ?
W8 O32 1.947(10) . ?
W8 O34 1.955(15) . ?
W8 O46 2.292(12) . ?
W9 O26 1.71(2) . ?
W9 O36 1.864(14) . ?
W9 O36 1.864(14) 4_755 ?
W9 O33 1.949(14) 4_755 ?
W9 O33 1.949(14) . ?
W9 O46 2.277(18) . ?
W9 Cs1 4.0085(16) 3_574 ?
W9 Cs1 4.0085(16) 2_774 ?
W10 O27 1.725(13) . ?
W10 O34 1.906(15) . ?
W10 O37 1.914(4) . ?
W10 O38 1.924(13) . ?
W10 O41 1.966(14) . ?
W10 O47 2.235(13) . ?
W11 O28 1.743(15) . ?
W11 O42 1.895(14) . ?
W11 O39 1.901(13) . ?
W11 O35 1.927(14) . ?
W11 O38 1.935(12) . ?
W11 O47 2.238(15) . ?
W12 O29 1.714(16) . ?
W12 O39 1.895(14) . ?
W12 O40 1.910(11) . ?
W12 O43 1.937(16) . ?
W12 O36 1.960(13) . ?
W12 O48 2.227(12) . ?
W12 Cs6 4.5195(17) 3_564 ?
W13 O30 1.719(15) . ?
W13 O41 1.881(14) . ?
W13 O45 1.902(11) . ?
W13 O44 1.915(4) . ?
W13 O42 1.929(14) . ?
W13 O47 2.253(14) . ?
W13 Cs1 4.0938(14) 1_545 ?
W14 O31 1.74(2) . ?
W14 O43 1.914(16) . ?
W14 O43 1.914(16) 4_755 ?
W14 O45 1.935(11) 4_755 ?
W14 O45 1.935(11) . ?
W14 O48 2.161(18) . ?
W14 Cs1 4.0170(16) 4_745 ?
W14 Cs1 4.0170(16) 1_545 ?
W14 Cs2 4.2366(19) 1_545 ?
Al2 O46 1.728(19) . ?
Al2 O47 1.755(15) 4_755 ?
Al2 O47 1.755(15) . ?
Al2 O48 1.82(2) . ?
O25 Cs3 3.582(15) . ?
O26 Cs1 3.146(12) 2_774 ?
O26 Cs1 3.146(12) 3_574 ?
O27 Cs2 3.624(13) . ?
O27 Cs6 3.736(13) . ?
O28 Cs4 3.055(15) . ?
O28 Cs3 3.115(14) . ?
O29 Cs6 2.908(15) 3_564 ?
O30 Cs1 3.331(13) 1_545 ?
O31 Cs2 3.00(2) 1_545 ?
O31 Cs1 3.182(15) 4_745 ?
O31 Cs1 3.182(15) 1_545 ?
O32 W8 1.947(10) 4_755 ?
O32 K1 2.66(2) . ?
O32 Cs2 3.507(19) . ?
O33 Cs1 3.140(15) 3_574 ?
O34 Cs2 3.115(13) . ?
O35 Cs3 3.242(14) . ?
O37 W10 1.914(4) 4_755 ?
O37 Cs2 3.59(2) . ?
O40 W12 1.910(10) 4_755 ?
O41 Cs6 3.040(15) . ?
O44 W13 1.915(4) 4_755 ?
O45 Cs1 3.243(11) 1_545 ?
O46 W8 2.292(12) 4_755 ?
O48 W12 2.227(12) 4_755 ?
Cs1 O33 3.140(15) 3_575 ?
Cs1 O1W 3.146(15) 3_575 ?
Cs1 O26 3.146(12) 2_775 ?
Cs1 O31 3.182(15) 1_565 ?
Cs1 O45 3.243(11) 1_565 ?
Cs1 O2W 3.29(2) 3_575 ?
Cs1 O12W 3.30(5) 2_675 ?
Cs1 O30 3.331(13) 1_565 ?
Cs1 O6W 3.67(2) 3_575 ?
Cs2 O31 3.00(2) 1_565 ?
Cs2 O4 3.096(18) 4_755 ?
Cs2 O34 3.115(13) 4_755 ?
Cs2 O3W 3.268(17) 3_574 ?
Cs2 O3W 3.268(17) 2_774 ?
Cs2 O12W 3.51(7) 2_675 ?
Cs2 O27 3.624(13) 4_755 ?
Cs3 O2W 2.90(2) . ?
Cs3 O10W 2.97(3) . ?
Cs3 O2 3.068(15) 2_674 ?
Cs3 O1W 3.09(2) . ?
Cs3 O9 3.215(14) 3_574 ?
Cs3 O13W 3.47(5) . ?
Cs4 O28 3.055(15) 4_655 ?
Cs4 O4W 3.24(3) . ?
Cs4 O4W 3.24(3) 4_655 ?
Cs4 O10 3.269(13) 4_645 ?
Cs4 O10 3.269(13) 1_545 ?
Cs4 O8 3.28(2) 1_545 ?
Cs4 O10W 3.37(3) 4_655 ?
Cs4 O10W 3.37(3) . ?
Cs4 W1 4.1820(18) 1_545 ?
Cs4 W1 4.1820(18) 4_645 ?
Cs5 O15 2.99(2) 2_674 ?
Cs5 O7W 3.05(4) . ?
Cs5 O7W 3.05(4) 4_655 ?
Cs5 O11W 3.19(4) . ?
Cs5 O11W 3.19(4) 4_655 ?
Cs5 O4W 3.32(3) 2_674 ?
Cs5 O4W 3.32(3) 3_574 ?
Cs5 O17 3.335(14) 4_655 ?
Cs5 O8W 3.45(3) 3_574 ?
Cs5 O8W 3.45(3) 2_674 ?
Cs6 O8W 1.55(3) . ?
Cs6 O9W 2.69(15) . ?
Cs6 O29 2.908(15) 3_565 ?
Cs6 O5 2.97(2) 4_655 ?
Cs6 O11W 3.27(4) 3_575 ?
Cs6 O17 3.275(14) 3_575 ?
Cs6 O6 3.304(15) 3_575 ?
Cs6 O3W 3.323(17) . ?
Cs6 O6W 3.48(2) 3_575 ?
Cs6 O5W 3.529(3) 2_775 ?
K1 O5W 2.54(2) . ?
K1 O6W 2.71(2) . ?
K1 O6W 2.71(2) 4_755 ?
K1 O3W 2.75(2) 2_774 ?
K1 O3W 2.75(2) 3_574 ?
K1 O9W 3.10(15) 3_574 ?
K1 O9W 3.10(15) 2_774 ?
K1 W8 3.994(6) 4_755 ?
K1 Cs6 4.140(4) 2_774 ?
K1 Cs6 4.140(4) 3_574 ?
O1W Cs1 3.146(15) 3_574 ?
O2W O13W 1.43(5) . ?
O2W Cs1 3.29(2) 3_574 ?
O3W K1 2.75(2) 2_775 ?
O3W Cs2 3.268(17) 2_775 ?
O4W Cs5 3.32(3) 2_675 ?
O5W Cs6 3.529(3) 3_574 ?
O5W Cs6 3.529(3) 2_774 ?
O6W Cs6 3.48(2) 3_574 ?
O6W Cs1 3.67(2) 3_574 ?
O7W O7W 1.49(8) 4_655 ?
O8W O11W 1.78(5) 3_575 ?
O8W Cs5 3.45(3) 2_675 ?
O9W K1 3.10(15) 2_775 ?
O10W O10W 1.17(6) 4_655 ?
O10W Cs3 3.79(3) 4_655 ?
O11W O13W 1.61(6) 1_565 ?
O11W O8W 1.78(5) 3_574 ?
O11W Cs6 3.27(4) 3_574 ?
O12W Cs1 3.30(5) 3_474 ?
O12W Cs1 3.30(5) 2_674 ?
O12W Cs2 3.51(7) 2_674 ?
O13W O11W 1.61(6) 1_545 ?

loop_
_geom_torsion_atom_site_label_1
_geom_torsion_atom_site_label_2
_geom_torsion_atom_site_label_3
_geom_torsion_atom_site_label_4
_geom_torsion
_geom_torsion_site_symmetry_1
_geom_torsion_site_symmetry_2
_geom_torsion_site_symmetry_3
_geom_torsion_site_symmetry_4
_geom_torsion_publ_flag
O10 W1 O1 Cs1 -105.0(5) . . . . ?
O11 W1 O1 Cs1 -17.4(6) . . . . ?
O9 W1 O1 Cs1 73.2(6) . . . . ?
O8 W1 O1 Cs1 161.9(7) . . . . ?
O22 W1 O1 Cs1 117(3) . . . . ?
Cs4 W1 O1 Cs1 -150.3(4) 1_565 . . . ?
O12 W2 O2 Cs3 79.7(9) 4_655 . . 3_575 ?
O12 W2 O2 Cs3 170.4(7) . . . 3_575 ?
O9 W2 O2 Cs3 -10.5(8) . . . 3_575 ?
O9 W2 O2 Cs3 -99.4(7) 4_655 . . 3_575 ?
O22 W2 O2 Cs3 -55.0(6) . . . 3_575 ?
Cs3 W2 O2 Cs3 -109.9(12) 2_675 . . 3_575 ?
O12 W2 O2 Cs3 -170.4(7) 4_655 . . 2_675 ?
O12 W2 O2 Cs3 -79.7(9) . . . 2_675 ?
O9 W2 O2 Cs3 99.4(7) . . . 2_675 ?
O9 W2 O2 Cs3 10.5(8) 4_655 . . 2_675 ?
O22 W2 O2 Cs3 55.0(6) . . . 2_675 ?
Cs3 W2 O2 Cs3 109.9(12) 3_575 . . 2_675 ?
O11 W4 O4 Cs2 176.5(16) . . . . ?
O16 W4 O4 Cs2 83.6(17) 4_655 . . . ?
O18 W4 O4 Cs2 -11.0(18) . . . . ?
O14 W4 O4 Cs2 -96.9(17) . . . . ?
O23 W4 O4 Cs2 -63(5) . . . . ?
O11 W4 O4 Cs1 -2.2(7) . . . . ?
O16 W4 O4 Cs1 -95.1(7) 4_655 . . . ?
O18 W4 O4 Cs1 170.3(5) . . . . ?
O14 W4 O4 Cs1 84.4(7) . . . . ?
O23 W4 O4 Cs1 118(4) . . . . ?
O16 W5 O5 Cs6 -110(5) . . . 4_655 ?
O19 W5 O5 Cs6 156(5) 4_655 . . 4_655 ?
O12 W5 O5 Cs6 -19(6) . . . 4_655 ?
O15 W5 O5 Cs6 67(6) . . . 4_655 ?
O24 W5 O5 Cs6 107(7) . . . 4_655 ?
Cs5 W5 O5 Cs6 72(5) 2_675 . . 4_655 ?
O21 W6 O6 Cs6 -160.4(6) . . . 3_574 ?
O18 W6 O6 Cs6 -67.5(6) . . . 3_574 ?
O20 W6 O6 Cs6 110.5(9) . . . 3_574 ?
O17 W6 O6 Cs6 22.2(7) . . . 3_574 ?
O23 W6 O6 Cs6 -27(3) . . . 3_574 ?
O21 W6 O6 Cs3 -7.1(7) . . . . ?
O18 W6 O6 Cs3 85.9(6) . . . . ?
O20 W6 O6 Cs3 -96.1(9) . . . . ?
O17 W6 O6 Cs3 175.6(5) . . . . ?
O23 W6 O6 Cs3 127(3) . . . . ?
Cs6 W6 O6 Cs3 153.4(8) 3_574 . . . ?
O21 W7 O7 Cs3 -16.3(8) 4_655 . . 4_655 ?
O21 W7 O7 Cs3 -99.9(7) . . . 4_655 ?
O19 W7 O7 Cs3 166.9(7) . . . 4_655 ?
O19 W7 O7 Cs3 77.0(8) 4_655 . . 4_655 ?
O24 W7 O7 Cs3 121.9(6) . . . 4_655 ?
O21 W7 O7 Cs3 99.9(7) 4_655 . . . ?
O21 W7 O7 Cs3 16.3(8) . . . . ?
O19 W7 O7 Cs3 -77.0(8) . . . . ?
O19 W7 O7 Cs3 -166.9(7) 4_655 . . . ?
O24 W7 O7 Cs3 -121.9(6) . . . . ?
Cs3 W7 O7 Cs3 116.1(12) 4_655 . . . ?
O21 W7 O7 Cs4 -138.2(5) 4_655 . . . ?
O21 W7 O7 Cs4 138.2(5) . . . . ?
O19 W7 O7 Cs4 45.0(5) . . . . ?
O19 W7 O7 Cs4 -45.0(5) 4_655 . . . ?
O24 W7 O7 Cs4 0.00(4) . . . . ?
Cs3 W7 O7 Cs4 -121.9(6) 4_655 . . . ?
O1 W1 O8 W1 -173.1(10) . . . 4_655 ?
O10 W1 O8 W1 84.4(11) . . . 4_655 ?
O11 W1 O8 W1 5(3) . . . 4_655 ?
O9 W1 O8 W1 -75.9(10) . . . 4_655 ?
O22 W1 O8 W1 -2.7(9) . . . 4_655 ?
Cs4 W1 O8 W1 112.5(12) 1_565 . . 4_655 ?
O1 W1 O8 Cs4 74.3(7) . . . 1_565 ?
O10 W1 O8 Cs4 -28.1(6) . . . 1_565 ?
O11 W1 O8 Cs4 -108(2) . . . 1_565 ?
O9 W1 O8 Cs4 171.6(6) . . . 1_565 ?
O22 W1 O8 Cs4 -115.2(7) . . . 1_565 ?
O1 W1 O9 W2 172.7(8) . . . . ?
O10 W1 O9 W2 -12(2) . . . . ?
O11 W1 O9 W2 -85.5(8) . . . . ?
O8 W1 O9 W2 75.7(8) . . . . ?
O22 W1 O9 W2 2.2(6) . . . . ?
Cs4 W1 O9 W2 85.1(8) 1_565 . . . ?
O1 W1 O9 Cs3 -9.6(11) . . . 3_575 ?
O10 W1 O9 Cs3 165.3(13) . . . 3_575 ?
O11 W1 O9 Cs3 92.2(10) . . . 3_575 ?
O8 W1 O9 Cs3 -106.6(11) . . . 3_575 ?
O22 W1 O9 Cs3 179.9(11) . . . 3_575 ?
Cs4 W1 O9 Cs3 -97.2(10) 1_565 . . 3_575 ?
O2 W2 O9 W1 -171.9(8) . . . . ?
O12 W2 O9 W1 84.8(8) 4_655 . . . ?
O12 W2 O9 W1 6(2) . . . . ?
O9 W2 O9 W1 -74.8(9) 4_655 . . . ?
O22 W2 O9 W1 -2.2(6) . . . . ?
Cs3 W2 O9 W1 178.6(10) 3_575 . . . ?
Cs3 W2 O9 W1 -125.5(6) 2_675 . . . ?
O2 W2 O9 Cs3 9.5(6) . . . 3_575 ?
O12 W2 O9 Cs3 -93.7(6) 4_655 . . 3_575 ?
O12 W2 O9 Cs3 -172.9(17) . . . 3_575 ?
O9 W2 O9 Cs3 106.6(4) 4_655 . . 3_575 ?
O22 W2 O9 Cs3 179.2(6) . . . 3_575 ?
Cs3 W2 O9 Cs3 56.0(4) 2_675 . . 3_575 ?
O1 W1 O10 W3 121.6(15) . . . . ?
O11 W1 O10 W3 20.6(15) . . . . ?
O9 W1 O10 W3 -53(3) . . . . ?
O8 W1 O10 W3 -140.6(15) . . . . ?
O22 W1 O10 W3 -67.2(15) . . . . ?
Cs4 W1 O10 W3 -169.1(18) 1_565 . . . ?
O1 W1 O10 Cs4 -69.3(7) . . . 1_565 ?
O11 W1 O10 Cs4 -170.3(6) . . . 1_565 ?
O9 W1 O10 Cs4 116.0(16) . . . 1_565 ?
O8 W1 O10 Cs4 28.5(6) . . . 1_565 ?
O22 W1 O10 Cs4 102.0(5) . . . 1_565 ?
O3 W3 O10 W1 -151.5(14) . . . . ?
O14 W3 O10 W1 -48.0(15) . . . . ?
O17 W3 O10 W1 19(3) . . . . ?
O13 W3 O10 W1 112.3(15) . . . . ?
O23 W3 O10 W1 28.9(14) . . . . ?
Cs4 W3 O10 W1 169.1(18) 1_565 . . . ?
O3 W3 O10 Cs4 39.5(7) . . . 1_565 ?
O14 W3 O10 Cs4 142.9(6) . . . 1_565 ?
O17 W3 O10 Cs4 -149.9(14) . . . 1_565 ?
O13 W3 O10 Cs4 -56.8(6) . . . 1_565 ?
O23 W3 O10 Cs4 -140.2(5) . . . 1_565 ?
O1 W1 O11 W4 -120.7(14) . . . . ?
O10 W1 O11 W4 -19.3(14) . . . . ?
O9 W1 O11 W4 141.9(14) . . . . ?
O8 W1 O11 W4 61(3) . . . . ?
O22 W1 O11 W4 68.6(14) . . . . ?
Cs4 W1 O11 W4 -29.4(17) 1_565 . . . ?
O1 W1 O11 Cs1 19.2(7) . . . . ?
O10 W1 O11 Cs1 120.7(6) . . . . ?
O9 W1 O11 Cs1 -78.2(6) . . . . ?
O8 W1 O11 Cs1 -159(2) . . . . ?
O22 W1 O11 Cs1 -151.5(6) . . . . ?
Cs4 W1 O11 Cs1 110.6(4) 1_565 . . . ?
O4 W4 O11 W1 142.5(14) . . . . ?
O16 W4 O11 W1 -115.3(14) 4_655 . . . ?
O18 W4 O11 W1 -17(3) . . . . ?
O14 W4 O11 W1 45.0(14) . . . . ?
O23 W4 O11 W1 -30.0(13) . . . . ?
O4 W4 O11 Cs1 2.3(7) . . . . ?
O16 W4 O11 Cs1 104.5(6) 4_655 . . . ?
O18 W4 O11 Cs1 -157.6(13) . . . . ?
O14 W4 O11 Cs1 -95.2(6) . . . . ?
O23 W4 O11 Cs1 -170.3(5) . . . . ?
O2 W2 O12 W5 -116.6(17) . . . . ?
O12 W2 O12 W5 -13(2) 4_655 . . . ?
O9 W2 O12 W5 66(3) . . . . ?
O9 W2 O12 W5 146.3(17) 4_655 . . . ?
O22 W2 O12 W5 73.4(16) . . . . ?
Cs3 W2 O12 W5 -103.5(17) 3_575 . . . ?
Cs3 W2 O12 W5 -161.7(16) 2_675 . . . ?
O5 W5 O12 W2 139.9(17) . . . . ?
O16 W5 O12 W2 -119.8(17) . . . . ?
O19 W5 O12 W2 -26(3) 4_655 . . . ?
O15 W5 O12 W2 42.6(17) . . . . ?
O24 W5 O12 W2 -33.8(16) . . . . ?
Cs5 W5 O12 W2 76.1(16) 2_675 . . . ?
O3 W3 O13 W3 -132(3) . . . 4_655 ?
O14 W3 O13 W3 43(4) . . . 4_655 ?
O17 W3 O13 W3 128(3) . . . 4_655 ?
O10 W3 O13 W3 -31(3) . . . 4_655 ?
O23 W3 O13 W3 53(3) . . . 4_655 ?
Cs4 W3 O13 W3 -73(3) 1_565 . . 4_655 ?
O3 W3 O13 Cs5 71.4(6) . . . . ?
O14 W3 O13 Cs5 -113.6(19) . . . . ?
O17 W3 O13 Cs5 -29.0(5) . . . . ?
O10 W3 O13 Cs5 172.8(5) . . . . ?
O23 W3 O13 Cs5 -103.8(5) . . . . ?
Cs4 W3 O13 Cs5 130.3(5) 1_565 . . . ?
O3 W3 O14 W4 178.2(8) . . . . ?
O17 W3 O14 W4 -82.0(8) . . . . ?
O13 W3 O14 W4 3(2) . . . . ?
O10 W3 O14 W4 78.0(8) . . . . ?
O23 W3 O14 W4 -6.6(7) . . . . ?
Cs4 W3 O14 W4 109.3(7) 1_565 . . . ?
O4 W4 O14 W3 -178.3(9) . . . . ?
O11 W4 O14 W3 -78.7(9) . . . . ?
O16 W4 O14 W3 0(2) 4_655 . . . ?
O18 W4 O14 W3 81.9(9) . . . . ?
O23 W4 O14 W3 6.6(7) . . . . ?
O5 W5 O15 W5 178.2(11) . . . 4_655 ?
O16 W5 O15 W5 -12(3) . . . 4_655 ?
O19 W5 O15 W5 78.4(11) 4_655 . . 4_655 ?
O12 W5 O15 W5 -81.3(11) . . . 4_655 ?
O24 W5 O15 W5 3.4(9) . . . 4_655 ?
Cs5 W5 O15 W5 170.0(18) 2_675 . . 4_655 ?
O5 W5 O15 Cs5 8.2(11) . . . 2_675 ?
O16 W5 O15 Cs5 178.2(18) . . . 2_675 ?
O19 W5 O15 Cs5 -91.6(10) 4_655 . . 2_675 ?
O12 W5 O15 Cs5 108.7(10) . . . 2_675 ?
O24 W5 O15 Cs5 -166.6(11) . . . 2_675 ?
O5 W5 O16 W4 133(3) . . . 4_655 ?
O19 W5 O16 W4 -126(3) 4_655 . . 4_655 ?
O12 W5 O16 W4 32(3) . . . 4_655 ?
O15 W5 O16 W4 -36(4) . . . 4_655 ?
O24 W5 O16 W4 -51(3) . . . 4_655 ?
Cs5 W5 O16 W4 139.9(16) 2_675 . . 4_655 ?
O3 W3 O17 W6 178.7(8) . . . . ?
O14 W3 O17 W6 74.8(8) . . . . ?
O13 W3 O17 W6 -84.8(9) . . . . ?
O10 W3 O17 W6 8(2) . . . . ?
O23 W3 O17 W6 -1.9(7) . . . . ?
Cs4 W3 O17 W6 -124.7(6) 1_565 . . . ?
O3 W3 O17 Cs6 44.5(9) . . . 3_574 ?
O14 W3 O17 Cs6 -59.4(8) . . . 3_574 ?
O13 W3 O17 Cs6 141.0(8) . . . 3_574 ?
O10 W3 O17 Cs6 -126.2(14) . . . 3_574 ?
O23 W3 O17 Cs6 -136.1(9) . . . 3_574 ?
Cs4 W3 O17 Cs6 101.1(10) 1_565 . . 3_574 ?
O3 W3 O17 Cs5 -62.3(7) . . . . ?
O14 W3 O17 Cs5 -166.3(6) . . . . ?
O13 W3 O17 Cs5 34.1(7) . . . . ?
O10 W3 O17 Cs5 127.0(14) . . . . ?
O23 W3 O17 Cs5 117.0(6) . . . . ?
Cs4 W3 O17 Cs5 -5.7(12) 1_565 . . . ?
O6 W6 O17 W3 -168.6(8) . . . . ?
O21 W6 O17 W3 19(2) . . . . ?
O18 W6 O17 W3 -73.6(8) . . . . ?
O20 W6 O17 W3 90.0(11) . . . . ?
O23 W6 O17 W3 1.9(7) . . . . ?
Cs6 W6 O17 W3 -146.6(10) 3_574 . . . ?
O6 W6 O17 Cs6 -21.9(7) . . . 3_574 ?
O21 W6 O17 Cs6 165.9(17) . . . 3_574 ?
O18 W6 O17 Cs6 73.0(5) . . . 3_574 ?
O20 W6 O17 Cs6 -123.4(9) . . . 3_574 ?
O23 W6 O17 Cs6 148.6(6) . . . 3_574 ?
O6 W6 O17 Cs5 68.6(7) . . . . ?
O21 W6 O17 Cs5 -103.5(19) . . . . ?
O18 W6 O17 Cs5 163.6(6) . . . . ?
O20 W6 O17 Cs5 -32.8(9) . . . . ?
O23 W6 O17 Cs5 -120.9(6) . . . . ?
Cs6 W6 O17 Cs5 90.6(5) 3_574 . . . ?
O6 W6 O18 W4 172.9(8) . . . . ?
O21 W6 O18 W4 -86.0(8) . . . . ?
O20 W6 O18 W4 0(3) . . . . ?
O17 W6 O18 W4 74.8(8) . . . . ?
O23 W6 O18 W4 1.1(6) . . . . ?
Cs6 W6 O18 W4 125.4(7) 3_574 . . . ?
O4 W4 O18 W6 -174.1(8) . . . . ?
O11 W4 O18 W6 -14(2) . . . . ?
O16 W4 O18 W6 83.4(8) 4_655 . . . ?
O14 W4 O18 W6 -76.7(8) . . . . ?
O23 W4 O18 W6 -1.1(6) . . . . ?
O7 W7 O19 W5 -174.2(9) . . . 4_655 ?
O21 W7 O19 W5 16(3) 4_655 . . 4_655 ?
O21 W7 O19 W5 86.1(9) . . . 4_655 ?
O19 W7 O19 W5 -75.6(10) 4_655 . . 4_655 ?
O24 W7 O19 W5 -0.8(7) . . . 4_655 ?
Cs3 W7 O19 W5 -160.2(3) 4_655 . . 4_655 ?
O6 W6 O20 W6 130(3) . . . 4_655 ?
O21 W6 O20 W6 29(3) . . . 4_655 ?
O18 W6 O20 W6 -57(5) . . . 4_655 ?
O17 W6 O20 W6 -133(3) . . . 4_655 ?
O23 W6 O20 W6 -59(3) . . . 4_655 ?
Cs6 W6 O20 W6 -178(2) 3_574 . . 4_655 ?
O6 W6 O20 Cs5 -63.9(10) . . . . ?
O21 W6 O20 Cs5 -164.3(9) . . . . ?
O18 W6 O20 Cs5 109(3) . . . . ?
O17 W6 O20 Cs5 33.8(8) . . . . ?
O23 W6 O20 Cs5 107.9(8) . . . . ?
Cs6 W6 O20 Cs5 -11.6(11) 3_574 . . . ?
O6 W6 O21 W7 -139.0(19) . . . . ?
O18 W6 O21 W7 125.5(19) . . . . ?
O20 W6 O21 W7 -38(2) . . . . ?
O17 W6 O21 W7 33(3) . . . . ?
O23 W6 O21 W7 49.8(19) . . . . ?
Cs6 W6 O21 W7 -167.3(12) 3_574 . . . ?
O6 W6 O21 Cs3 7.9(8) . . . . ?
O18 W6 O21 Cs3 -87.6(6) . . . . ?
O20 W6 O21 Cs3 109.3(9) . . . . ?
O17 W6 O21 Cs3 179.9(16) . . . . ?
O23 W6 O21 Cs3 -163.4(6) . . . . ?
Cs6 W6 O21 Cs3 -20.4(12) 3_574 . . . ?
O7 W7 O21 W6 135.9(19) . . . . ?
O21 W7 O21 W6 38(2) 4_655 . . . ?
O19 W7 O21 W6 -125.0(19) . . . . ?
O19 W7 O21 W6 -34(4) 4_655 . . . ?
O24 W7 O21 W6 -50.1(19) . . . . ?
Cs3 W7 O21 W6 92.0(19) 4_655 . . . ?
O7 W7 O21 Cs3 -13.1(6) . . . . ?
O21 W7 O21 Cs3 -111.3(4) 4_655 . . . ?
O19 W7 O21 Cs3 86.0(5) . . . . ?
O19 W7 O21 Cs3 176.9(19) 4_655 . . . ?
O24 W7 O21 Cs3 161.0(4) . . . . ?
Cs3 W7 O21 Cs3 -57.0(4) 4_655 . . . ?
O23 Al1 O22 W2 119.9(6) 4_655 . . . ?
O23 Al1 O22 W2 -119.9(6) . . . . ?
O24 Al1 O22 W2 0.000(6) . . . . ?
O23 Al1 O22 W1 -120.5(8) 4_655 . . . ?
O23 Al1 O22 W1 -0.3(11) . . . . ?
O24 Al1 O22 W1 119.6(8) . . . . ?
O23 Al1 O22 W1 0.3(12) 4_655 . . 4_655 ?
O23 Al1 O22 W1 120.5(8) . . . 4_655 ?
O24 Al1 O22 W1 -119.6(8) . . . 4_655 ?
O2 W2 O22 Al1 180.000(17) . . . . ?
O12 W2 O22 Al1 43.9(5) 4_655 . . . ?
O12 W2 O22 Al1 -43.9(5) . . . . ?
O9 W2 O22 Al1 133.3(4) . . . . ?
O9 W2 O22 Al1 -133.3(4) 4_655 . . . ?
Cs3 W2 O22 Al1 134.1(2) 3_575 . . . ?
Cs3 W2 O22 Al1 -134.1(2) 2_675 . . . ?
O2 W2 O22 W1 48.4(4) . . . . ?
O12 W2 O22 W1 -87.7(6) 4_655 . . . ?
O12 W2 O22 W1 -175.5(7) . . . . ?
O9 W2 O22 W1 1.7(5) . . . . ?
O9 W2 O22 W1 95.1(6) 4_655 . . . ?
Cs3 W2 O22 W1 2.5(6) 3_575 . . . ?
Cs3 W2 O22 W1 94.30(16) 2_675 . . . ?
O2 W2 O22 W1 -48.4(4) . . . 4_655 ?
O12 W2 O22 W1 175.5(7) 4_655 . . 4_655 ?
O12 W2 O22 W1 87.7(6) . . . 4_655 ?
O9 W2 O22 W1 -95.1(6) . . . 4_655 ?
O9 W2 O22 W1 -1.7(5) 4_655 . . 4_655 ?
Cs3 W2 O22 W1 -94.30(16) 3_575 . . 4_655 ?
Cs3 W2 O22 W1 -2.5(6) 2_675 . . 4_655 ?
O1 W1 O22 Al1 -179(3) . . . . ?
O10 W1 O22 Al1 42.2(9) . . . . ?
O11 W1 O22 Al1 -43.1(9) . . . . ?
O9 W1 O22 Al1 -132.9(10) . . . . ?
O8 W1 O22 Al1 134.4(11) . . . . ?
Cs4 W1 O22 Al1 90.3(8) 1_565 . . . ?
O1 W1 O22 W2 -48(3) . . . . ?
O10 W1 O22 W2 173.4(6) . . . . ?
O11 W1 O22 W2 88.0(6) . . . . ?
O9 W1 O22 W2 -1.7(5) . . . . ?
O8 W1 O22 W2 -94.4(8) . . . . ?
Cs4 W1 O22 W2 -138.6(3) 1_565 . . . ?
O1 W1 O22 W1 49(3) . . . 4_655 ?
O10 W1 O22 W1 -90.1(7) . . . 4_655 ?
O11 W1 O22 W1 -175.5(7) . . . 4_655 ?
O9 W1 O22 W1 94.8(7) . . . 4_655 ?
O8 W1 O22 W1 2.1(7) . . . 4_655 ?
Cs4 W1 O22 W1 -42.1(6) 1_565 . . 4_655 ?
O23 Al1 O23 W6 -58.2(12) 4_655 . . . ?
O24 Al1 O23 W6 58.1(11) . . . . ?
O22 Al1 O23 W6 179.9(8) . . . . ?
O23 Al1 O23 W3 64.0(12) 4_655 . . . ?
O24 Al1 O23 W3 -179.8(8) . . . . ?
O22 Al1 O23 W3 -58.0(11) . . . . ?
O23 Al1 O23 W4 -179.53(19) 4_655 . . . ?
O24 Al1 O23 W4 -63.3(10) . . . . ?
O22 Al1 O23 W4 58.5(10) . . . . ?
O6 W6 O23 Al1 -176(3) . . . . ?
O21 W6 O23 Al1 -41.6(9) . . . . ?
O18 W6 O23 Al1 -134.2(10) . . . . ?
O20 W6 O23 Al1 45.4(11) . . . . ?
O17 W6 O23 Al1 132.8(10) . . . . ?
Cs6 W6 O23 Al1 160.4(7) 3_574 . . . ?
O6 W6 O23 W3 49(3) . . . . ?
O21 W6 O23 W3 -175.8(6) . . . . ?
O18 W6 O23 W3 91.6(6) . . . . ?
O20 W6 O23 W3 -88.8(9) . . . . ?
O17 W6 O23 W3 -1.4(5) . . . . ?
Cs6 W6 O23 W3 26.2(6) 3_574 . . . ?
O6 W6 O23 W4 -43(3) . . . . ?
O21 W6 O23 W4 91.8(6) . . . . ?
O18 W6 O23 W4 -0.8(5) . . . . ?
O20 W6 O23 W4 178.8(9) . . . . ?
O17 W6 O23 W4 -93.8(6) . . . . ?
Cs6 W6 O23 W4 -66.2(5) 3_574 . . . ?
O3 W3 O23 Al1 -127(7) . . . . ?
O14 W3 O23 Al1 135.6(10) . . . . ?
O17 W3 O23 Al1 -133.9(10) . . . . ?
O13 W3 O23 Al1 -40.8(10) . . . . ?
O10 W3 O23 Al1 49.8(9) . . . . ?
Cs4 W3 O23 Al1 17.1(10) 1_565 . . . ?
O3 W3 O23 W6 9(8) . . . . ?
O14 W3 O23 W6 -88.9(6) . . . . ?
O17 W3 O23 W6 1.5(5) . . . . ?
O13 W3 O23 W6 94.6(7) . . . . ?
O10 W3 O23 W6 -174.8(6) . . . . ?
Cs4 W3 O23 W6 152.5(2) 1_565 . . . ?
O3 W3 O23 W4 103(8) . . . . ?
O14 W3 O23 W4 5.1(6) . . . . ?
O17 W3 O23 W4 95.6(6) . . . . ?
O13 W3 O23 W4 -171.4(7) . . . . ?
O10 W3 O23 W4 -80.7(6) . . . . ?
Cs4 W3 O23 W4 -113.4(3) 1_565 . . . ?
O4 W4 O23 Al1 -171(4) . . . . ?
O11 W4 O23 Al1 -49.1(8) . . . . ?
O16 W4 O23 Al1 42.0(9) 4_655 . . . ?
O18 W4 O23 Al1 135.7(9) . . . . ?
O14 W4 O23 Al1 -135.8(9) . . . . ?
O4 W4 O23 W6 54(4) . . . . ?
O11 W4 O23 W6 175.9(6) . . . . ?
O16 W4 O23 W6 -92.9(6) 4_655 . . . ?
O18 W4 O23 W6 0.8(5) . . . . ?
O14 W4 O23 W6 89.3(6) . . . . ?
O4 W4 O23 W3 -40(4) . . . . ?
O11 W4 O23 W3 81.7(5) . . . . ?
O16 W4 O23 W3 172.9(6) 4_655 . . . ?
O18 W4 O23 W3 -93.4(6) . . . . ?
O14 W4 O23 W3 -5.0(5) . . . . ?
O23 Al1 O24 W7 58.2(6) 4_655 . . . ?
O23 Al1 O24 W7 -58.2(6) . . . . ?
O22 Al1 O24 W7 180.000(3) . . . . ?
O23 Al1 O24 W5 -62.8(12) 4_655 . . . ?
O23 Al1 O24 W5 -179.2(8) . . . . ?
O22 Al1 O24 W5 59.0(8) . . . . ?
O23 Al1 O24 W5 179.2(8) 4_655 . . 4_655 ?
O23 Al1 O24 W5 62.8(12) . . . 4_655 ?
O22 Al1 O24 W5 -59.0(8) . . . 4_655 ?
O7 W7 O24 Al1 180.00(3) . . . . ?
O21 W7 O24 Al1 -41.2(5) 4_655 . . . ?
O21 W7 O24 Al1 41.2(5) . . . . ?
O19 W7 O24 Al1 133.7(5) . . . . ?
O19 W7 O24 Al1 -133.7(5) 4_655 . . . ?
Cs3 W7 O24 Al1 -67.2(5) 4_655 . . . ?
O7 W7 O24 W5 -46.9(4) . . . . ?
O21 W7 O24 W5 91.9(6) 4_655 . . . ?
O21 W7 O24 W5 174.3(6) . . . . ?
O19 W7 O24 W5 -93.2(7) . . . . ?
O19 W7 O24 W5 -0.6(6) 4_655 . . . ?
Cs3 W7 O24 W5 65.9(9) 4_655 . . . ?
O7 W7 O24 W5 46.9(4) . . . 4_655 ?
O21 W7 O24 W5 -174.3(6) 4_655 . . 4_655 ?
O21 W7 O24 W5 -91.9(6) . . . 4_655 ?
O19 W7 O24 W5 0.6(6) . . . 4_655 ?
O19 W7 O24 W5 93.2(7) 4_655 . . 4_655 ?
Cs3 W7 O24 W5 159.68(19) 4_655 . . 4_655 ?
O5 W5 O24 Al1 -175(5) . . . . ?
O16 W5 O24 Al1 41.1(10) . . . . ?
O19 W5 O24 Al1 135.1(11) 4_655 . . . ?
O12 W5 O24 Al1 -48.1(10) . . . . ?
O15 W5 O24 Al1 -134.0(12) . . . . ?
Cs5 W5 O24 Al1 -142.2(8) 2_675 . . . ?
O5 W5 O24 W7 50(6) . . . . ?
O16 W5 O24 W7 -93.4(6) . . . . ?
O19 W5 O24 W7 0.6(6) 4_655 . . . ?
O12 W5 O24 W7 177.4(7) . . . . ?
O15 W5 O24 W7 91.5(7) . . . . ?
Cs5 W5 O24 W7 83.3(4) 2_675 . . . ?
O5 W5 O24 W5 -44(6) . . . 4_655 ?
O16 W5 O24 W5 172.4(7) . . . 4_655 ?
O19 W5 O24 W5 -93.6(7) 4_655 . . 4_655 ?
O12 W5 O24 W5 83.2(7) . . . 4_655 ?
O15 W5 O24 W5 -2.7(7) . . . 4_655 ?
Cs5 W5 O24 W5 -11.0(7) 2_675 . . 4_655 ?
O35 W8 O25 Cs3 -16.8(6) . . . . ?
O33 W8 O25 Cs3 74.2(5) . . . . ?
O32 W8 O25 Cs3 165.0(6) . . . . ?
O34 W8 O25 Cs3 -107.0(5) . . . . ?
O46 W8 O25 Cs3 120(4) . . . . ?
O36 W9 O26 Cs1 -168.3(6) . . . 2_774 ?
O36 W9 O26 Cs1 -78.8(7) 4_755 . . 2_774 ?
O33 W9 O26 Cs1 11.9(7) 4_755 . . 2_774 ?
O33 W9 O26 Cs1 101.1(6) . . . 2_774 ?
O46 W9 O26 Cs1 56.5(5) . . . 2_774 ?
Cs1 W9 O26 Cs1 113.0(9) 3_574 . . 2_774 ?
O36 W9 O26 Cs1 78.8(7) . . . 3_574 ?
O36 W9 O26 Cs1 168.3(6) 4_755 . . 3_574 ?
O33 W9 O26 Cs1 -101.1(6) 4_755 . . 3_574 ?
O33 W9 O26 Cs1 -11.9(7) . . . 3_574 ?
O46 W9 O26 Cs1 -56.5(5) . . . 3_574 ?
Cs1 W9 O26 Cs1 -113.0(9) 2_774 . . 3_574 ?
O34 W10 O27 Cs2 -35.6(5) . . . . ?
O37 W10 O27 Cs2 54.0(7) . . . . ?
O38 W10 O27 Cs2 -125.6(4) . . . . ?
O41 W10 O27 Cs2 146.1(5) . . . . ?
O47 W10 O27 Cs2 -175(3) . . . . ?
O34 W10 O27 Cs6 173.4(5) . . . . ?
O37 W10 O27 Cs6 -97.0(7) . . . . ?
O38 W10 O27 Cs6 83.4(5) . . . . ?
O41 W10 O27 Cs6 -4.9(6) . . . . ?
O47 W10 O27 Cs6 34(4) . . . . ?
O42 W11 O28 Cs4 12.8(12) . . . . ?
O39 W11 O28 Cs4 107.6(11) . . . . ?
O35 W11 O28 Cs4 -162.5(11) . . . . ?
O38 W11 O28 Cs4 -75.7(12) . . . . ?
O47 W11 O28 Cs4 -38(5) . . . . ?
O42 W11 O28 Cs3 171.3(5) . . . . ?
O39 W11 O28 Cs3 -93.8(6) . . . . ?
O35 W11 O28 Cs3 -3.9(6) . . . . ?
O38 W11 O28 Cs3 82.8(6) . . . . ?
O47 W11 O28 Cs3 121(4) . . . . ?
O39 W12 O29 Cs6 -173.9(17) . . . 3_564 ?
O40 W12 O29 Cs6 7.9(19) . . . 3_564 ?
O43 W12 O29 Cs6 -78.5(19) . . . 3_564 ?
O36 W12 O29 Cs6 95.4(18) . . . 3_564 ?
O48 W12 O29 Cs6 -35(5) . . . 3_564 ?
O41 W13 O30 Cs1 172.4(6) . . . 1_545 ?
O45 W13 O30 Cs1 -8.7(6) . . . 1_545 ?
O44 W13 O30 Cs1 -97.5(6) . . . 1_545 ?
O42 W13 O30 Cs1 80.9(6) . . . 1_545 ?
O47 W13 O30 Cs1 128(3) . . . 1_545 ?
O43 W14 O31 Cs2 45.5(5) . . . 1_545 ?
O43 W14 O31 Cs2 -45.5(5) 4_755 . . 1_545 ?
O45 W14 O31 Cs2 -134.9(4) 4_755 . . 1_545 ?
O45 W14 O31 Cs2 134.9(4) . . . 1_545 ?
O48 W14 O31 Cs2 0.00(3) . . . 1_545 ?
Cs1 W14 O31 Cs2 -125.4(5) 4_745 . . 1_545 ?
Cs1 W14 O31 Cs2 125.4(6) 1_545 . . 1_545 ?
O43 W14 O31 Cs1 170.9(7) . . . 4_745 ?
O43 W14 O31 Cs1 79.9(8) 4_755 . . 4_745 ?
O45 W14 O31 Cs1 -9.5(8) 4_755 . . 4_745 ?
O45 W14 O31 Cs1 -99.7(5) . . . 4_745 ?
O48 W14 O31 Cs1 125.4(6) . . . 4_745 ?
Cs1 W14 O31 Cs1 -109.2(11) 1_545 . . 4_745 ?
Cs2 W14 O31 Cs1 125.4(6) 1_545 . . 4_745 ?
O43 W14 O31 Cs1 -79.9(8) . . . 1_545 ?
O43 W14 O31 Cs1 -170.9(7) 4_755 . . 1_545 ?
O45 W14 O31 Cs1 99.7(5) 4_755 . . 1_545 ?
O45 W14 O31 Cs1 9.5(8) . . . 1_545 ?
O48 W14 O31 Cs1 -125.4(6) . . . 1_545 ?
Cs1 W14 O31 Cs1 109.2(11) 4_745 . . 1_545 ?
Cs2 W14 O31 Cs1 -125.4(6) 1_545 . . 1_545 ?
O25 W8 O32 W8 -171.3(10) . . . 4_755 ?
O35 W8 O32 W8 14(3) . . . 4_755 ?
O33 W8 O32 W8 -73.4(10) . . . 4_755 ?
O34 W8 O32 W8 86.2(10) . . . 4_755 ?
O46 W8 O32 W8 1.8(9) . . . 4_755 ?
O25 W8 O32 K1 -14.1(10) . . . . ?
O35 W8 O32 K1 170.9(14) . . . . ?
O33 W8 O32 K1 83.9(9) . . . . ?
O34 W8 O32 K1 -116.5(9) . . . . ?
O46 W8 O32 K1 159.1(10) . . . . ?
O25 W8 O32 Cs2 79.0(6) . . . . ?
O35 W8 O32 Cs2 -96.0(18) . . . . ?
O33 W8 O32 Cs2 177.0(6) . . . . ?
O34 W8 O32 Cs2 -23.4(5) . . . . ?
O46 W8 O32 Cs2 -107.8(6) . . . . ?
O25 W8 O33 W9 173.8(8) . . . . ?
O35 W8 O33 W9 -84.0(8) . . . . ?
O32 W8 O33 W9 75.5(8) . . . . ?
O34 W8 O33 W9 -3(2) . . . . ?
O46 W8 O33 W9 0.6(7) . . . . ?
O25 W8 O33 Cs1 -14.5(11) . . . 3_574 ?
O35 W8 O33 Cs1 87.7(11) . . . 3_574 ?
O32 W8 O33 Cs1 -112.8(11) . . . 3_574 ?
O34 W8 O33 Cs1 168.8(12) . . . 3_574 ?
O46 W8 O33 Cs1 172.3(11) . . . 3_574 ?
O26 W9 O33 W8 -173.6(8) . . . . ?
O36 W9 O33 W8 84.4(8) . . . . ?
O36 W9 O33 W8 6(2) 4_755 . . . ?
O33 W9 O33 W8 -76.4(9) 4_755 . . . ?
O46 W9 O33 W8 -0.6(7) . . . . ?
Cs1 W9 O33 W8 174.8(10) 3_574 . . . ?
Cs1 W9 O33 W8 -124.7(6) 2_774 . . . ?
O26 W9 O33 Cs1 11.6(6) . . . 3_574 ?
O36 W9 O33 Cs1 -90.4(6) . . . 3_574 ?
O36 W9 O33 Cs1 -168.9(16) 4_755 . . 3_574 ?
O33 W9 O33 Cs1 108.8(5) 4_755 . . 3_574 ?
O46 W9 O33 Cs1 -175.5(6) . . . 3_574 ?
Cs1 W9 O33 Cs1 60.4(4) 2_774 . . 3_574 ?
O27 W10 O34 W8 -137.6(13) . . . . ?
O37 W10 O34 W8 119.4(14) . . . . ?
O38 W10 O34 W8 -39.6(13) . . . . ?
O41 W10 O34 W8 38(3) . . . . ?
O47 W10 O34 W8 36.2(13) . . . . ?
O27 W10 O34 Cs2 43.7(6) . . . . ?
O37 W10 O34 Cs2 -59.3(7) . . . . ?
O38 W10 O34 Cs2 141.7(5) . . . . ?
O41 W10 O34 Cs2 -140.7(14) . . . . ?
O47 W10 O34 Cs2 -142.5(5) . . . . ?
O25 W8 O34 W10 112.9(13) . . . . ?
O35 W8 O34 W10 11.0(13) . . . . ?
O33 W8 O34 W10 -70(2) . . . . ?
O32 W8 O34 W10 -149.4(14) . . . . ?
O46 W8 O34 W10 -73.9(13) . . . . ?
O25 W8 O34 Cs2 -68.5(8) . . . . ?
O35 W8 O34 Cs2 -170.4(7) . . . . ?
O33 W8 O34 Cs2 108.1(15) . . . . ?
O32 W8 O34 Cs2 29.1(7) . . . . ?
O46 W8 O34 Cs2 104.7(6) . . . . ?
O25 W8 O35 W11 -116.2(14) . . . . ?
O33 W8 O35 W11 145.8(14) . . . . ?
O32 W8 O35 W11 59(3) . . . . ?
O34 W8 O35 W11 -13.7(14) . . . . ?
O46 W8 O35 W11 70.2(14) . . . . ?
O25 W8 O35 Cs3 19.2(7) . . . . ?
O33 W8 O35 Cs3 -78.7(6) . . . . ?
O32 W8 O35 Cs3 -165.8(17) . . . . ?
O34 W8 O35 Cs3 121.8(6) . . . . ?
O46 W8 O35 Cs3 -154.3(6) . . . . ?
O28 W11 O35 W8 140.8(13) . . . . ?
O42 W11 O35 W8 -27(2) . . . . ?
O39 W11 O35 W8 -117.6(14) . . . . ?
O38 W11 O35 W8 42.8(14) . . . . ?
O47 W11 O35 W8 -33.0(13) . . . . ?
O28 W11 O35 Cs3 3.6(6) . . . . ?
O42 W11 O35 Cs3 -164.4(12) . . . . ?
O39 W11 O35 Cs3 105.2(5) . . . . ?
O38 W11 O35 Cs3 -94.3(5) . . . . ?
O47 W11 O35 Cs3 -170.2(5) . . . . ?
O26 W9 O36 W12 115.4(14) . . . . ?
O36 W9 O36 W12 13.7(17) 4_755 . . . ?
O33 W9 O36 W12 -65(3) 4_755 . . . ?
O33 W9 O36 W12 -147.3(14) . . . . ?
O46 W9 O36 W12 -71.5(14) . . . . ?
Cs1 W9 O36 W12 162.5(13) 3_574 . . . ?
Cs1 W9 O36 W12 98.4(14) 2_774 . . . ?
O29 W12 O36 W9 -139.1(14) . . . . ?
O39 W12 O36 W9 118.4(14) . . . . ?
O40 W12 O36 W9 -40.4(14) . . . . ?
O43 W12 O36 W9 26(3) . . . . ?
O48 W12 O36 W9 32.5(14) . . . . ?
Cs6 W12 O36 W9 -122.9(13) 3_564 . . . ?
O27 W10 O37 W10 -124(4) . . . 4_755 ?
O34 W10 O37 W10 -23(4) . . . 4_755 ?
O38 W10 O37 W10 54(5) . . . 4_755 ?
O41 W10 O37 W10 136(4) . . . 4_755 ?
O47 W10 O37 W10 63(4) . . . 4_755 ?
O27 W10 O37 Cs2 -54.8(6) . . . . ?
O34 W10 O37 Cs2 47.0(5) . . . . ?
O38 W10 O37 Cs2 123.9(18) . . . . ?
O41 W10 O37 Cs2 -154.8(5) . . . . ?
O47 W10 O37 Cs2 132.5(5) . . . . ?
O27 W10 O38 W11 -178.3(7) . . . . ?
O34 W10 O38 W11 79.6(7) . . . . ?
O37 W10 O38 W11 3(2) . . . . ?
O41 W10 O38 W11 -78.8(7) . . . . ?
O47 W10 O38 W11 -5.8(6) . . . . ?
O28 W11 O38 W10 -178.9(7) . . . . ?
O42 W11 O38 W10 79.7(7) . . . . ?
O39 W11 O38 W10 -8(2) . . . . ?
O35 W11 O38 W10 -78.6(7) . . . . ?
O47 W11 O38 W10 5.8(6) . . . . ?
O29 W12 O39 W11 -134(3) . . . . ?
O40 W12 O39 W11 41(4) . . . . ?
O43 W12 O39 W11 125(3) . . . . ?
O36 W12 O39 W11 -32(3) . . . . ?
O48 W12 O39 W11 53(3) . . . . ?
Cs6 W12 O39 W11 -136(2) 3_564 . . . ?
O28 W11 O39 W12 133(3) . . . . ?
O42 W11 O39 W12 -124(3) . . . . ?
O35 W11 O39 W12 32(3) . . . . ?
O38 W11 O39 W12 -37(4) . . . . ?
O47 W11 O39 W12 -51(3) . . . . ?
O29 W12 O40 W12 179.2(10) . . . 4_755 ?
O39 W12 O40 W12 4(3) . . . 4_755 ?
O43 W12 O40 W12 -81.6(11) . . . 4_755 ?
O36 W12 O40 W12 76.8(11) . . . 4_755 ?
O48 W12 O40 W12 -8.8(10) . . . 4_755 ?
Cs6 W12 O40 W12 -178.7(11) 3_564 . . 4_755 ?
O30 W13 O41 W10 -170.7(9) . . . . ?
O45 W13 O41 W10 13(2) . . . . ?
O44 W13 O41 W10 87.8(9) . . . . ?
O42 W13 O41 W10 -70.6(9) . . . . ?
O47 W13 O41 W10 1.4(7) . . . . ?
Cs1 W13 O41 W10 -158.7(3) 1_545 . . . ?
O30 W13 O41 Cs6 -6.4(9) . . . . ?
O45 W13 O41 Cs6 176.9(11) . . . . ?
O44 W13 O41 Cs6 -107.9(8) . . . . ?
O42 W13 O41 Cs6 93.7(8) . . . . ?
O47 W13 O41 Cs6 165.7(9) . . . . ?
Cs1 W13 O41 Cs6 5.6(14) 1_545 . . . ?
O27 W10 O41 W13 172.3(8) . . . . ?
O34 W10 O41 W13 -3(2) . . . . ?
O37 W10 O41 W13 -84.2(10) . . . . ?
O38 W10 O41 W13 74.6(8) . . . . ?
O47 W10 O41 W13 -1.4(7) . . . . ?
O27 W10 O41 Cs6 6.7(8) . . . . ?
O34 W10 O41 Cs6 -168.9(13) . . . . ?
O37 W10 O41 Cs6 110.2(8) . . . . ?
O38 W10 O41 Cs6 -91.0(6) . . . . ?
O47 W10 O41 Cs6 -167.0(8) . . . . ?
O28 W11 O42 W13 -173.6(7) . . . . ?
O39 W11 O42 W13 83.9(8) . . . . ?
O35 W11 O42 W13 -5.6(19) . . . . ?
O38 W11 O42 W13 -75.3(8) . . . . ?
O47 W11 O42 W13 0.4(6) . . . . ?
O30 W13 O42 W11 171.2(8) . . . . ?
O41 W13 O42 W11 72.7(8) . . . . ?
O45 W13 O42 W11 -86.7(7) . . . . ?
O44 W13 O42 W11 -13(2) . . . . ?
O47 W13 O42 W11 -0.4(6) . . . . ?
Cs1 W13 O42 W11 -137.4(7) 1_545 . . . ?
O31 W14 O43 W12 -171.9(9) . . . . ?
O43 W14 O43 W12 -74.2(10) 4_755 . . . ?
O45 W14 O43 W12 9(2) 4_755 . . . ?
O45 W14 O43 W12 86.3(8) . . . . ?
O48 W14 O43 W12 -0.8(7) . . . . ?
Cs1 W14 O43 W12 -159.3(3) 4_745 . . . ?
Cs1 W14 O43 W12 139.3(8) 1_545 . . . ?
Cs2 W14 O43 W12 -146.1(9) 1_545 . . . ?
O29 W12 O43 W14 172.9(9) . . . . ?
O39 W12 O43 W14 -83.7(9) . . . . ?
O40 W12 O43 W14 74.1(9) . . . . ?
O36 W12 O43 W14 8(2) . . . . ?
O48 W12 O43 W14 0.8(7) . . . . ?
Cs6 W12 O43 W14 157.3(7) 3_564 . . . ?
O30 W13 O44 W13 127.8(19) . . . 4_755 ?
O41 W13 O44 W13 -134(2) . . . 4_755 ?
O45 W13 O44 W13 26.0(19) . . . 4_755 ?
O42 W13 O44 W13 -48(3) . . . 4_755 ?
O47 W13 O44 W13 -60(2) . . . 4_755 ?
Cs1 W13 O44 W13 74(2) 1_545 . . 4_755 ?
O30 W13 O45 W14 -124.7(13) . . . . ?
O41 W13 O45 W14 52(2) . . . . ?
O44 W13 O45 W14 -23.6(13) . . . . ?
O42 W13 O45 W14 135.6(13) . . . . ?
O47 W13 O45 W14 62.8(13) . . . . ?
Cs1 W13 O45 W14 -133.6(15) 1_545 . . . ?
O30 W13 O45 Cs1 8.9(6) . . . 1_545 ?
O41 W13 O45 Cs1 -174.3(15) . . . 1_545 ?
O44 W13 O45 Cs1 110.1(6) . . . 1_545 ?
O42 W13 O45 Cs1 -90.8(5) . . . 1_545 ?
O47 W13 O45 Cs1 -163.6(5) . . . 1_545 ?
O31 W14 O45 W13 125.2(13) . . . . ?
O43 W14 O45 W13 -137.5(14) . . . . ?
O43 W14 O45 W13 -53(2) 4_755 . . . ?
O45 W14 O45 W13 23.5(16) 4_755 . . . ?
O48 W14 O45 W13 -63.3(13) . . . . ?
Cs1 W14 O45 W13 74.1(13) 4_745 . . . ?
Cs1 W14 O45 W13 134.3(15) 1_545 . . . ?
Cs2 W14 O45 W13 155.4(11) 1_545 . . . ?
O31 W14 O45 Cs1 -9.1(7) . . . 1_545 ?
O43 W14 O45 Cs1 88.2(5) . . . 1_545 ?
O43 W14 O45 Cs1 172.2(16) 4_755 . . 1_545 ?
O45 W14 O45 Cs1 -110.8(3) 4_755 . . 1_545 ?
O48 W14 O45 Cs1 162.4(4) . . . 1_545 ?
Cs1 W14 O45 Cs1 -60.3(3) 4_745 . . 1_545 ?
Cs2 W14 O45 Cs1 21.1(5) 1_545 . . 1_545 ?
O47 Al2 O46 W9 119.6(6) 4_755 . . . ?
O47 Al2 O46 W9 -119.6(6) . . . . ?
O48 Al2 O46 W9 0.000(6) . . . . ?
O47 Al2 O46 W8 0.1(12) 4_755 . . 4_755 ?
O47 Al2 O46 W8 121.0(8) . . . 4_755 ?
O48 Al2 O46 W8 -119.5(8) . . . 4_755 ?
O47 Al2 O46 W8 -121.0(8) 4_755 . . . ?
O47 Al2 O46 W8 -0.1(12) . . . . ?
O48 Al2 O46 W8 119.5(8) . . . . ?
O26 W9 O46 Al2 180.000(14) . . . . ?
O36 W9 O46 Al2 43.8(4) . . . . ?
O36 W9 O46 Al2 -43.8(4) 4_755 . . . ?
O33 W9 O46 Al2 -134.1(4) 4_755 . . . ?
O33 W9 O46 Al2 134.1(4) . . . . ?
Cs1 W9 O46 Al2 129.8(2) 3_574 . . . ?
Cs1 W9 O46 Al2 -129.8(2) 2_774 . . . ?
O26 W9 O46 W8 -46.4(3) . . . 4_755 ?
O36 W9 O46 W8 177.4(6) . . . 4_755 ?
O36 W9 O46 W8 89.8(5) 4_755 . . 4_755 ?
O33 W9 O46 W8 -0.5(5) 4_755 . . 4_755 ?
O33 W9 O46 W8 -92.3(6) . . . 4_755 ?
Cs1 W9 O46 W8 -96.63(10) 3_574 . . 4_755 ?
Cs1 W9 O46 W8 3.8(6) 2_774 . . 4_755 ?
O26 W9 O46 W8 46.4(3) . . . . ?
O36 W9 O46 W8 -89.8(5) . . . . ?
O36 W9 O46 W8 -177.4(6) 4_755 . . . ?
O33 W9 O46 W8 92.3(6) 4_755 . . . ?
O33 W9 O46 W8 0.5(5) . . . . ?
Cs1 W9 O46 W8 -3.8(6) 3_574 . . . ?
Cs1 W9 O46 W8 96.63(10) 2_774 . . . ?
O25 W8 O46 Al2 180(3) . . . . ?
O35 W8 O46 Al2 -42.7(9) . . . . ?
O33 W8 O46 Al2 -133.4(10) . . . . ?
O32 W8 O46 Al2 133.2(11) . . . . ?
O34 W8 O46 Al2 45.4(10) . . . . ?
O25 W8 O46 W9 -47(4) . . . . ?
O35 W8 O46 W9 90.2(5) . . . . ?
O33 W8 O46 W9 -0.5(5) . . . . ?
O32 W8 O46 W9 -93.9(7) . . . . ?
O34 W8 O46 W9 178.3(5) . . . . ?
O25 W8 O46 W8 45(4) . . . 4_755 ?
O35 W8 O46 W8 -177.3(6) . . . 4_755 ?
O33 W8 O46 W8 92.1(6) . . . 4_755 ?
O32 W8 O46 W8 -1.4(7) . . . 4_755 ?
O34 W8 O46 W8 -89.2(6) . . . 4_755 ?
O46 Al2 O47 W10 -59.8(11) . . . . ?
O47 Al2 O47 W10 59.5(13) 4_755 . . . ?
O48 Al2 O47 W10 179.7(8) . . . . ?
O46 Al2 O47 W11 60.1(10) . . . . ?
O47 Al2 O47 W11 179.4(2) 4_755 . . . ?
O48 Al2 O47 W11 -60.4(11) . . . . ?
O46 Al2 O47 W13 -179.6(8) . . . . ?
O47 Al2 O47 W13 -60.2(12) 4_755 . . . ?
O48 Al2 O47 W13 60.0(11) . . . . ?
O27 W10 O47 Al2 -171(3) . . . . ?
O34 W10 O47 Al2 48.7(9) . . . . ?
O37 W10 O47 Al2 -38.7(11) . . . . ?
O38 W10 O47 Al2 138.1(10) . . . . ?
O41 W10 O47 Al2 -130.6(10) . . . . ?
O27 W10 O47 W11 56(4) . . . . ?
O34 W10 O47 W11 -84.9(6) . . . . ?
O37 W10 O47 W11 -172.2(8) . . . . ?
O38 W10 O47 W11 4.6(5) . . . . ?
O41 W10 O47 W11 95.8(6) . . . . ?
O27 W10 O47 W13 -39(4) . . . . ?
O34 W10 O47 W13 -179.7(6) . . . . ?
O37 W10 O47 W13 93.0(8) . . . . ?
O38 W10 O47 W13 -90.2(6) . . . . ?
O41 W10 O47 W13 1.0(5) . . . . ?
O28 W11 O47 Al2 -176(4) . . . . ?
O42 W11 O47 Al2 131.8(9) . . . . ?
O39 W11 O47 Al2 37.8(9) . . . . ?
O35 W11 O47 Al2 -50.6(9) . . . . ?
O38 W11 O47 Al2 -137.3(9) . . . . ?
O28 W11 O47 W10 -44(4) . . . . ?
O42 W11 O47 W10 -95.5(6) . . . . ?
O39 W11 O47 W10 170.5(6) . . . . ?
O35 W11 O47 W10 82.2(5) . . . . ?
O38 W11 O47 W10 -4.5(5) . . . . ?
O28 W11 O47 W13 52(4) . . . . ?
O42 W11 O47 W13 -0.3(5) . . . . ?
O39 W11 O47 W13 -94.4(5) . . . . ?
O35 W11 O47 W13 177.3(6) . . . . ?
O38 W11 O47 W13 90.6(5) . . . . ?
O30 W13 O47 Al2 178(3) . . . . ?
O41 W13 O47 Al2 131.4(10) . . . . ?
O45 W13 O47 Al2 -44.6(8) . . . . ?
O44 W13 O47 Al2 42.0(9) . . . . ?
O42 W13 O47 Al2 -133.4(9) . . . . ?
Cs1 W13 O47 Al2 -62.3(10) 1_545 . . . ?
O30 W13 O47 W10 45(3) . . . . ?
O41 W13 O47 W10 -1.1(6) . . . . ?
O45 W13 O47 W10 -177.1(6) . . . . ?
O44 W13 O47 W10 -90.5(6) . . . . ?
O42 W13 O47 W10 94.1(6) . . . . ?
Cs1 W13 O47 W10 165.20(11) 1_545 . . . ?
O30 W13 O47 W11 -49(3) . . . . ?
O41 W13 O47 W11 -94.9(6) . . . . ?
O45 W13 O47 W11 89.1(5) . . . . ?
O44 W13 O47 W11 175.7(6) . . . . ?
O42 W13 O47 W11 0.3(5) . . . . ?
Cs1 W13 O47 W11 71.4(6) 1_545 . . . ?
O46 Al2 O48 W14 180.000(2) . . . . ?
O47 Al2 O48 W14 60.7(6) 4_755 . . . ?
O47 Al2 O48 W14 -60.7(6) . . . . ?
O46 Al2 O48 W12 -58.5(8) . . . . ?
O47 Al2 O48 W12 -177.8(8) 4_755 . . . ?
O47 Al2 O48 W12 60.8(12) . . . . ?
O46 Al2 O48 W12 58.5(8) . . . 4_755 ?
O47 Al2 O48 W12 -60.8(12) 4_755 . . 4_755 ?
O47 Al2 O48 W12 177.8(8) . . . 4_755 ?
O31 W14 O48 Al2 180.000(14) . . . . ?
O43 W14 O48 Al2 132.6(5) . . . . ?
O43 W14 O48 Al2 -132.6(5) 4_755 . . . ?
O45 W14 O48 Al2 -43.9(3) 4_755 . . . ?
O45 W14 O48 Al2 43.9(3) . . . . ?
Cs1 W14 O48 Al2 -64.5(5) 4_745 . . . ?
Cs1 W14 O48 Al2 64.5(5) 1_545 . . . ?
Cs2 W14 O48 Al2 180.000(3) 1_545 . . . ?
O31 W14 O48 W12 48.0(4) . . . . ?
O43 W14 O48 W12 0.7(6) . . . . ?
O43 W14 O48 W12 95.4(7) 4_755 . . . ?
O45 W14 O48 W12 -175.9(5) 4_755 . . . ?
O45 W14 O48 W12 -88.0(5) . . . . ?
Cs1 W14 O48 W12 163.52(9) 4_745 . . . ?
Cs1 W14 O48 W12 -67.5(9) 1_545 . . . ?
Cs2 W14 O48 W12 48.0(4) 1_545 . . . ?
O31 W14 O48 W12 -48.0(4) . . . 4_755 ?
O43 W14 O48 W12 -95.4(7) . . . 4_755 ?
O43 W14 O48 W12 -0.7(6) 4_755 . . 4_755 ?
O45 W14 O48 W12 88.0(5) 4_755 . . 4_755 ?
O45 W14 O48 W12 175.9(5) . . . 4_755 ?
Cs1 W14 O48 W12 67.5(9) 4_745 . . 4_755 ?
Cs1 W14 O48 W12 -163.52(9) 1_545 . . 4_755 ?
Cs2 W14 O48 W12 -48.0(4) 1_545 . . 4_755 ?
O29 W12 O48 Al2 -179(61) . . . . ?
O39 W12 O48 Al2 -39.3(9) . . . . ?
O40 W12 O48 Al2 135.9(12) . . . . ?
O43 W12 O48 Al2 -133.8(10) . . . . ?
O36 W12 O48 Al2 48.9(9) . . . . ?
Cs6 W12 O48 Al2 159.7(4) 3_564 . . . ?
O29 W12 O48 W14 -46(4) . . . . ?
O39 W12 O48 W14 93.9(6) . . . . ?
O40 W12 O48 W14 -90.9(8) . . . . ?
O43 W12 O48 W14 -0.7(6) . . . . ?
O36 W12 O48 W14 -177.9(6) . . . . ?
Cs6 W12 O48 W14 -67.1(11) 3_564 . . . ?
O29 W12 O48 W12 52(4) . . . 4_755 ?
O39 W12 O48 W12 -168.5(7) . . . 4_755 ?
O40 W12 O48 W12 6.6(7) . . . 4_755 ?
O43 W12 O48 W12 96.9(7) . . . 4_755 ?
O36 W12 O48 W12 -80.3(6) . . . 4_755 ?
Cs6 W12 O48 W12 30.5(14) 3_564 . . 4_755 ?
W1 O11 Cs1 O33 78.1(7) . . . 3_575 ?
W4 O11 Cs1 O33 -123.8(6) . . . 3_575 ?
W1 O11 Cs1 O1W 96.4(7) . . . 3_575 ?
W4 O11 Cs1 O1W -105.6(7) . . . 3_575 ?
W1 O11 Cs1 O26 -48.8(17) . . . 2_775 ?
W4 O11 Cs1 O26 109.2(14) . . . 2_775 ?
W1 O11 Cs1 O31 -132.7(6) . . . 1_565 ?
W4 O11 Cs1 O31 25.3(7) . . . 1_565 ?
W1 O11 Cs1 O4 -159.5(8) . . . . ?
W4 O11 Cs1 O4 -1.5(5) . . . . ?
W1 O11 Cs1 O45 -79.1(5) . . . 1_565 ?
W4 O11 Cs1 O45 78.9(5) . . . 1_565 ?
W1 O11 Cs1 O2W 26.0(7) . . . 3_575 ?
W4 O11 Cs1 O2W -176.0(6) . . . 3_575 ?
W1 O11 Cs1 O12W 168.3(13) . . . 2_675 ?
W4 O11 Cs1 O12W -33.6(14) . . . 2_675 ?
W1 O11 Cs1 O30 -27.6(6) . . . 1_565 ?
W4 O11 Cs1 O30 130.4(5) . . . 1_565 ?
W1 O11 Cs1 O1 -12.1(5) . . . . ?
W4 O11 Cs1 O1 145.9(7) . . . . ?
W1 O11 Cs1 O6W 135.8(6) . . . 3_575 ?
W4 O11 Cs1 O6W -66.2(6) . . . 3_575 ?
W4 O4 Cs1 O33 125.4(7) . . . 3_575 ?
Cs2 O4 Cs1 O33 -54.0(8) . . . 3_575 ?
W4 O4 Cs1 O1W 65.0(7) . . . 3_575 ?
Cs2 O4 Cs1 O1W -114.3(5) . . . 3_575 ?
W4 O4 Cs1 O26 -158.4(6) . . . 2_775 ?
Cs2 O4 Cs1 O26 22.3(8) . . . 2_775 ?
W4 O4 Cs1 O11 1.7(5) . . . . ?
Cs2 O4 Cs1 O11 -177.6(7) . . . . ?
W4 O4 Cs1 O31 -149.9(9) . . . 1_565 ?
Cs2 O4 Cs1 O31 30.8(5) . . . 1_565 ?
W4 O4 Cs1 O45 -101.1(7) . . . 1_565 ?
Cs2 O4 Cs1 O45 79.6(5) . . . 1_565 ?
W4 O4 Cs1 O2W 12.3(14) . . . 3_575 ?
Cs2 O4 Cs1 O2W -167.1(8) . . . 3_575 ?
W4 O4 Cs1 O12W 154.1(12) . . . 2_675 ?
Cs2 O4 Cs1 O12W -25.2(11) . . . 2_675 ?
W4 O4 Cs1 O30 -75.3(9) . . . 1_565 ?
Cs2 O4 Cs1 O30 105.4(6) . . . 1_565 ?
W4 O4 Cs1 O1 -22.9(8) . . . . ?
Cs2 O4 Cs1 O1 157.7(5) . . . . ?
W4 O4 Cs1 O6W 112.6(8) . . . 3_575 ?
Cs2 O4 Cs1 O6W -66.8(5) . . . 3_575 ?
W1 O1 Cs1 O33 -118.0(6) . . . 3_575 ?
W1 O1 Cs1 O1W -47.4(7) . . . 3_575 ?
W1 O1 Cs1 O26 -177.2(6) . . . 2_775 ?
W1 O1 Cs1 O11 13.2(5) . . . . ?
W1 O1 Cs1 O31 99.8(8) . . . 1_565 ?
W1 O1 Cs1 O4 38.4(7) . . . . ?
W1 O1 Cs1 O45 125.0(7) . . . 1_565 ?
W1 O1 Cs1 O2W -121.3(9) . . . 3_575 ?
W1 O1 Cs1 O12W 16(9) . . . 2_675 ?
W1 O1 Cs1 O30 175.9(8) . . . 1_565 ?
W1 O1 Cs1 O6W -35.6(10) . . . 3_575 ?
W4 O4 Cs2 O31 149.5(19) . . . 1_565 ?
Cs1 O4 Cs2 O31 -31.8(6) . . . 1_565 ?
W4 O4 Cs2 O4 152.6(11) . . . 4_755 ?
Cs1 O4 Cs2 O4 -28.7(11) . . . 4_755 ?
W4 O4 Cs2 O34 -40.6(17) . . . . ?
Cs1 O4 Cs2 O34 138.2(5) . . . . ?
W4 O4 Cs2 O34 -48(2) . . . 4_755 ?
Cs1 O4 Cs2 O34 130.5(6) . . . 4_755 ?
W4 O4 Cs2 O3W 43.3(16) . . . 3_574 ?
Cs1 O4 Cs2 O3W -138.0(7) . . . 3_574 ?
W4 O4 Cs2 O3W 72.9(18) . . . 2_774 ?
Cs1 O4 Cs2 O3W -108.4(6) . . . 2_774 ?
W4 O4 Cs2 O32 -1.3(19) . . . . ?
Cs1 O4 Cs2 O32 177.5(4) . . . . ?
W4 O4 Cs2 O12W -155(2) . . . 2_675 ?
Cs1 O4 Cs2 O12W 23.8(12) . . . 2_675 ?
W4 O4 Cs2 O37 -81.6(18) . . . . ?
Cs1 O4 Cs2 O37 97.1(5) . . . . ?
W4 O4 Cs2 O27 -84.8(17) . . . . ?
Cs1 O4 Cs2 O27 93.9(5) . . . . ?
W4 O4 Cs2 O27 -123.3(16) . . . 4_755 ?
Cs1 O4 Cs2 O27 55.5(7) . . . 4_755 ?
W10 O34 Cs2 O31 -58.1(12) . . . 1_565 ?
W8 O34 Cs2 O31 122.8(10) . . . 1_565 ?
W10 O34 Cs2 O4 88.6(8) . . . 4_755 ?
W8 O34 Cs2 O4 -90.5(9) . . . 4_755 ?
W10 O34 Cs2 O4 -76.5(6) . . . . ?
W8 O34 Cs2 O4 104.4(7) . . . . ?
W10 O34 Cs2 O34 97.7(5) . . . 4_755 ?
W8 O34 Cs2 O34 -81.4(6) . . . 4_755 ?
W10 O34 Cs2 O3W -137.8(6) . . . 3_574 ?
W8 O34 Cs2 O3W 43.0(7) . . . 3_574 ?
W10 O34 Cs2 O3W 160.1(6) . . . 2_774 ?
W8 O34 Cs2 O3W -19.0(8) . . . 2_774 ?
W10 O34 Cs2 O32 157.5(8) . . . . ?
W8 O34 Cs2 O32 -21.6(5) . . . . ?
W10 O34 Cs2 O12W -4.8(9) . . . 2_675 ?
W8 O34 Cs2 O12W 176.1(8) . . . 2_675 ?
W10 O34 Cs2 O37 40.0(5) . . . . ?
W8 O34 Cs2 O37 -139.1(9) . . . . ?
W10 O34 Cs2 O27 -25.3(4) . . . . ?
W8 O34 Cs2 O27 155.6(9) . . . . ?
W10 O34 Cs2 O27 58.5(5) . . . 4_755 ?
W8 O34 Cs2 O27 -120.6(6) . . . 4_755 ?
W8 O32 Cs2 O31 -119.6(5) . . . 1_565 ?
W8 O32 Cs2 O31 119.6(5) 4_755 . . 1_565 ?
K1 O32 Cs2 O31 0.000(11) . . . 1_565 ?
W8 O32 Cs2 O4 160.3(5) . . . 4_755 ?
W8 O32 Cs2 O4 39.5(7) 4_755 . . 4_755 ?
K1 O32 Cs2 O4 -80.1(4) . . . 4_755 ?
W8 O32 Cs2 O4 -39.5(7) . . . . ?
W8 O32 Cs2 O4 -160.3(5) 4_755 . . . ?
K1 O32 Cs2 O4 80.1(4) . . . . ?
W8 O32 Cs2 O34 19.9(5) . . . . ?
W8 O32 Cs2 O34 -101.0(8) 4_755 . . . ?
K1 O32 Cs2 O34 139.4(4) . . . . ?
W8 O32 Cs2 O34 101.0(8) . . . 4_755 ?
W8 O32 Cs2 O34 -19.9(5) 4_755 . . 4_755 ?
K1 O32 Cs2 O34 -139.4(4) . . . 4_755 ?
W8 O32 Cs2 O3W -81.7(6) . . . 3_574 ?
W8 O32 Cs2 O3W 157.5(7) 4_755 . . 3_574 ?
K1 O32 Cs2 O3W 37.9(4) . . . 3_574 ?
W8 O32 Cs2 O3W -157.5(7) . . . 2_774 ?
W8 O32 Cs2 O3W 81.7(6) 4_755 . . 2_774 ?
K1 O32 Cs2 O3W -37.9(4) . . . 2_774 ?
W8 O32 Cs2 O12W 60.4(5) . . . 2_675 ?
W8 O32 Cs2 O12W -60.4(5) 4_755 . . 2_675 ?
K1 O32 Cs2 O12W 180.00(3) . . . 2_675 ?
W8 O32 Cs2 O37 60.4(5) . . . . ?
W8 O32 Cs2 O37 -60.4(5) 4_755 . . . ?
K1 O32 Cs2 O37 180.000(5) . . . . ?
W8 O32 Cs2 O27 17.8(6) . . . . ?
W8 O32 Cs2 O27 -103.0(6) 4_755 . . . ?
K1 O32 Cs2 O27 137.4(2) . . . . ?
W8 O32 Cs2 O27 103.0(6) . . . 4_755 ?
W8 O32 Cs2 O27 -17.8(6) 4_755 . . 4_755 ?
K1 O32 Cs2 O27 -137.4(2) . . . 4_755 ?
W10 O37 Cs2 O31 99.2(6) . . . 1_565 ?
W10 O37 Cs2 O31 -99.2(6) 4_755 . . 1_565 ?
W10 O37 Cs2 O4 170.7(6) . . . 4_755 ?
W10 O37 Cs2 O4 -27.7(8) 4_755 . . 4_755 ?
W10 O37 Cs2 O4 27.7(8) . . . . ?
W10 O37 Cs2 O4 -170.7(6) 4_755 . . . ?
W10 O37 Cs2 O34 -38.9(6) . . . . ?
W10 O37 Cs2 O34 122.8(9) 4_755 . . . ?
W10 O37 Cs2 O34 -122.8(9) . . . 4_755 ?
W10 O37 Cs2 O34 38.9(6) 4_755 . . 4_755 ?
W10 O37 Cs2 O3W -36.2(9) . . . 3_574 ?
W10 O37 Cs2 O3W 125.5(6) 4_755 . . 3_574 ?
W10 O37 Cs2 O3W -125.5(6) . . . 2_774 ?
W10 O37 Cs2 O3W 36.2(9) 4_755 . . 2_774 ?
W10 O37 Cs2 O32 -80.8(6) . . . . ?
W10 O37 Cs2 O32 80.8(6) 4_755 . . . ?
W10 O37 Cs2 O12W 99.2(6) . . . 2_675 ?
W10 O37 Cs2 O12W -99.2(6) 4_755 . . 2_675 ?
W10 O37 Cs2 O27 31.4(4) . . . . ?
W10 O37 Cs2 O27 -167.0(10) 4_755 . . . ?
W10 O37 Cs2 O27 167.0(10) . . . 4_755 ?
W10 O37 Cs2 O27 -31.4(4) 4_755 . . 4_755 ?
W10 O27 Cs2 O31 -169.1(5) . . . 1_565 ?
Cs6 O27 Cs2 O31 -69.6(9) . . . 1_565 ?
W10 O27 Cs2 O4 -97.6(6) . . . 4_755 ?
Cs6 O27 Cs2 O4 1.8(11) . . . 4_755 ?
W10 O27 Cs2 O4 140.5(7) . . . . ?
Cs6 O27 Cs2 O4 -120.1(9) . . . . ?
W10 O27 Cs2 O34 27.5(5) . . . . ?
Cs6 O27 Cs2 O34 126.9(10) . . . . ?
W10 O27 Cs2 O34 -17.1(5) . . . 4_755 ?
Cs6 O27 Cs2 O34 82.3(8) . . . 4_755 ?
W10 O27 Cs2 O3W 96.1(6) . . . 3_574 ?
Cs6 O27 Cs2 O3W -164.5(8) . . . 3_574 ?
W10 O27 Cs2 O3W 43.0(14) . . . 2_774 ?
Cs6 O27 Cs2 O3W 142.4(12) . . . 2_774 ?
W10 O27 Cs2 O32 29.5(5) . . . . ?
Cs6 O27 Cs2 O32 128.9(8) . . . . ?
W10 O27 Cs2 O12W -131.6(10) . . . 2_675 ?
Cs6 O27 Cs2 O12W -32.2(11) . . . 2_675 ?
W10 O27 Cs2 O37 -35.2(5) . . . . ?
Cs6 O27 Cs2 O37 64.2(8) . . . . ?
W10 O27 Cs2 O27 -65.9(5) . . . 4_755 ?
Cs6 O27 Cs2 O27 33.5(9) . . . 4_755 ?
W7 O7 Cs3 O2W 145.0(10) . . . . ?
Cs3 O7 Cs3 O2W -91.3(10) 4_655 . . . ?
Cs4 O7 Cs3 O2W 17.0(11) . . . . ?
W7 O7 Cs3 O10W 173.5(11) . . . . ?
Cs3 O7 Cs3 O10W -62.9(7) 4_655 . . . ?
Cs4 O7 Cs3 O10W 45.4(7) . . . . ?
W7 O7 Cs3 O2 -87.8(9) . . . 2_674 ?
Cs3 O7 Cs3 O2 35.8(5) 4_655 . . 2_674 ?
Cs4 O7 Cs3 O2 144.1(7) . . . 2_674 ?
W7 O7 Cs3 O1W -49.7(11) . . . . ?
Cs3 O7 Cs3 O1W 73.9(8) 4_655 . . . ?
Cs4 O7 Cs3 O1W -177.8(5) . . . . ?
W7 O7 Cs3 O28 101.9(8) . . . . ?
Cs3 O7 Cs3 O28 -134.5(6) 4_655 . . . ?
Cs4 O7 Cs3 O28 -26.2(4) . . . . ?
W7 O7 Cs3 O9 -118.2(7) . . . 3_574 ?
Cs3 O7 Cs3 O9 5.5(6) 4_655 . . 3_574 ?
Cs4 O7 Cs3 O9 113.7(4) . . . 3_574 ?
W7 O7 Cs3 O35 71.2(9) . . . . ?
Cs3 O7 Cs3 O35 -165.2(4) 4_655 . . . ?
Cs4 O7 Cs3 O35 -56.9(5) . . . . ?
W7 O7 Cs3 O21 -11.7(6) . . . . ?
Cs3 O7 Cs3 O21 111.9(7) 4_655 . . . ?
Cs4 O7 Cs3 O21 -139.8(7) . . . . ?
W7 O7 Cs3 O13W 161.2(11) . . . . ?
Cs3 O7 Cs3 O13W -75.2(10) 4_655 . . . ?
Cs4 O7 Cs3 O13W 33.1(10) . . . . ?
W7 O7 Cs3 O25 16.4(10) . . . . ?
Cs3 O7 Cs3 O25 140.0(4) 4_655 . . . ?
Cs4 O7 Cs3 O25 -111.7(5) . . . . ?
W7 O7 Cs3 O6 -32.0(8) . . . . ?
Cs3 O7 Cs3 O6 91.6(5) 4_655 . . . ?
Cs4 O7 Cs3 O6 -160.1(4) . . . . ?
W11 O28 Cs3 O2W 64.6(7) . . . . ?
Cs4 O28 Cs3 O2W -127.7(6) . . . . ?
W11 O28 Cs3 O10W 149.0(9) . . . . ?
Cs4 O28 Cs3 O10W -43.3(6) . . . . ?
W11 O28 Cs3 O7 -141.0(7) . . . . ?
Cs4 O28 Cs3 O7 26.7(4) . . . . ?
W11 O28 Cs3 O2 -154.0(7) . . . 2_674 ?
Cs4 O28 Cs3 O2 13.7(9) . . . 2_674 ?
W11 O28 Cs3 O1W 3.0(11) . . . . ?
Cs4 O28 Cs3 O1W 170.7(5) . . . . ?
W11 O28 Cs3 O9 121.2(6) . . . 3_574 ?
Cs4 O28 Cs3 O9 -71.1(7) . . . 3_574 ?
W11 O28 Cs3 O35 2.9(5) . . . . ?
Cs4 O28 Cs3 O35 170.6(6) . . . . ?
W11 O28 Cs3 O21 -96.4(6) . . . . ?
Cs4 O28 Cs3 O21 71.3(4) . . . . ?
W11 O28 Cs3 O13W 88.4(10) . . . . ?
Cs4 O28 Cs3 O13W -103.9(9) . . . . ?
W11 O28 Cs3 O25 -21.3(6) . . . . ?
Cs4 O28 Cs3 O25 146.4(4) . . . . ?
W11 O28 Cs3 O6 -67.9(8) . . . . ?
Cs4 O28 Cs3 O6 99.8(5) . . . . ?
W8 O35 Cs3 O2W 100.2(7) . . . . ?
W11 O35 Cs3 O2W -103.0(7) . . . . ?
W8 O35 Cs3 O10W 168.0(7) . . . . ?
W11 O35 Cs3 O10W -35.2(8) . . . . ?
W8 O35 Cs3 O7 -122.5(6) . . . . ?
W11 O35 Cs3 O7 34.3(7) . . . . ?
W8 O35 Cs3 O2 -34.8(16) . . . 2_674 ?
W11 O35 Cs3 O2 122.0(13) . . . 2_674 ?
W8 O35 Cs3 O1W 20.8(6) . . . . ?
W11 O35 Cs3 O1W 177.6(5) . . . . ?
W8 O35 Cs3 O28 -159.3(7) . . . . ?
W11 O35 Cs3 O28 -2.5(4) . . . . ?
W8 O35 Cs3 O9 69.9(7) . . . 3_574 ?
W11 O35 Cs3 O9 -133.2(5) . . . 3_574 ?
W8 O35 Cs3 O21 -72.2(6) . . . . ?
W11 O35 Cs3 O21 84.6(5) . . . . ?
W8 O35 Cs3 O13W 118.8(9) . . . . ?
W11 O35 Cs3 O13W -84.3(9) . . . . ?
W8 O35 Cs3 O25 -12.0(4) . . . . ?
W11 O35 Cs3 O25 144.8(7) . . . . ?
W8 O35 Cs3 O6 -25.8(6) . . . . ?
W11 O35 Cs3 O6 131.0(5) . . . . ?
W6 O21 Cs3 O2W 71.3(18) . . . . ?
W7 O21 Cs3 O2W -123.3(15) . . . . ?
W6 O21 Cs3 O10W -150.9(8) . . . . ?
W7 O21 Cs3 O10W 14.4(8) . . . . ?
W6 O21 Cs3 O7 -156.0(9) . . . . ?
W7 O21 Cs3 O7 9.3(5) . . . . ?
W6 O21 Cs3 O2 -75.4(7) . . . 2_674 ?
W7 O21 Cs3 O2 89.9(6) . . . 2_674 ?
W6 O21 Cs3 O1W -1.4(7) . . . . ?
W7 O21 Cs3 O1W 163.9(6) . . . . ?
W6 O21 Cs3 O28 144.7(6) . . . . ?
W7 O21 Cs3 O28 -50.0(6) . . . . ?
W6 O21 Cs3 O9 -59.5(7) . . . 3_574 ?
W7 O21 Cs3 O9 105.8(5) . . . 3_574 ?
W6 O21 Cs3 O35 91.8(7) . . . . ?
W7 O21 Cs3 O35 -102.9(5) . . . . ?
W6 O21 Cs3 O13W 170(4) . . . . ?
W7 O21 Cs3 O13W -25(4) . . . . ?
W6 O21 Cs3 O25 49.0(6) . . . . ?
W7 O21 Cs3 O25 -145.7(6) . . . . ?
W6 O21 Cs3 O6 -5.1(5) . . . . ?
W7 O21 Cs3 O6 160.2(8) . . . . ?
W8 O25 Cs3 O2W -42.4(7) . . . . ?
W8 O25 Cs3 O10W 12.6(19) . . . . ?
W8 O25 Cs3 O7 108.4(6) . . . . ?
W8 O25 Cs3 O2 -175.2(6) . . . 2_674 ?
W8 O25 Cs3 O1W -124.6(7) . . . . ?
W8 O25 Cs3 O28 38.5(6) . . . . ?
W8 O25 Cs3 O9 -117.9(5) . . . 3_574 ?
W8 O25 Cs3 O35 12.8(5) . . . . ?
W8 O25 Cs3 O21 130.3(6) . . . . ?
W8 O25 Cs3 O13W -39.6(10) . . . . ?
W8 O25 Cs3 O6 175.9(7) . . . . ?
W6 O6 Cs3 O2W -150.6(8) . . . . ?
Cs6 O6 Cs3 O2W -14.5(11) 3_574 . . . ?
W6 O6 Cs3 O10W 70.1(12) . . . . ?
Cs6 O6 Cs3 O10W -153.9(10) 3_574 . . . ?
W6 O6 Cs3 O7 27.1(7) . . . . ?
Cs6 O6 Cs3 O7 163.1(8) 3_574 . . . ?
W6 O6 Cs3 O2 89.8(8) . . . 2_674 ?
Cs6 O6 Cs3 O2 -134.1(10) 3_574 . . 2_674 ?
W6 O6 Cs3 O1W -169.7(9) . . . . ?
Cs6 O6 Cs3 O1W -33.7(7) 3_574 . . . ?
W6 O6 Cs3 O28 -36.6(9) . . . . ?
Cs6 O6 Cs3 O28 99.5(8) 3_574 . . . ?
W6 O6 Cs3 O9 137.9(7) . . . 3_574 ?
Cs6 O6 Cs3 O9 -86.0(8) 3_574 . . 3_574 ?
W6 O6 Cs3 O35 -86.8(7) . . . . ?
Cs6 O6 Cs3 O35 49.3(8) 3_574 . . . ?
W6 O6 Cs3 O21 5.3(5) . . . . ?
Cs6 O6 Cs3 O21 141.3(10) 3_574 . . . ?
W6 O6 Cs3 O13W -173.0(14) . . . . ?
Cs6 O6 Cs3 O13W -37.0(17) 3_574 . . . ?
W6 O6 Cs3 O25 -99.7(7) . . . . ?
Cs6 O6 Cs3 O25 36.4(7) 3_574 . . . ?
W11 O28 Cs4 O28 160.4(6) . . . 4_655 ?
Cs3 O28 Cs4 O28 1.5(9) . . . 4_655 ?
W11 O28 Cs4 O7 132.7(13) . . . . ?
Cs3 O28 Cs4 O7 -26.2(5) . . . . ?
W11 O28 Cs4 O4W 24.3(11) . . . . ?
Cs3 O28 Cs4 O4W -134.6(6) . . . . ?
W11 O28 Cs4 O4W 55.2(15) . . . 4_655 ?
Cs3 O28 Cs4 O4W -103.7(8) . . . 4_655 ?
W11 O28 Cs4 O10 -87.8(12) . . . 4_645 ?
Cs3 O28 Cs4 O10 113.3(5) . . . 4_645 ?
W11 O28 Cs4 O10 -66.4(12) . . . 1_545 ?
Cs3 O28 Cs4 O10 134.7(5) . . . 1_545 ?
W11 O28 Cs4 O8 -32.8(13) . . . 1_545 ?
Cs3 O28 Cs4 O8 168.3(4) . . . 1_545 ?
W11 O28 Cs4 O10W -167.0(13) . . . 4_655 ?
Cs3 O28 Cs4 O10W 34.1(6) . . . 4_655 ?
W11 O28 Cs4 O10W -162.3(14) . . . . ?
Cs3 O28 Cs4 O10W 38.8(6) . . . . ?
W11 O28 Cs4 W1 -43.4(11) . . . 1_545 ?
Cs3 O28 Cs4 W1 157.7(3) . . . 1_545 ?
W11 O28 Cs4 W1 -53.2(13) . . . 4_645 ?
Cs3 O28 Cs4 W1 147.9(2) . . . 4_645 ?
W7 O7 Cs4 O28 100.4(3) . . . 4_655 ?
Cs3 O7 Cs4 O28 -26.7(4) 4_655 . . 4_655 ?
Cs3 O7 Cs4 O28 -132.5(6) . . . 4_655 ?
W7 O7 Cs4 O28 -100.4(3) . . . . ?
Cs3 O7 Cs4 O28 132.5(6) 4_655 . . . ?
Cs3 O7 Cs4 O28 26.7(4) . . . . ?
W7 O7 Cs4 O4W -39.3(4) . . . . ?
Cs3 O7 Cs4 O4W -166.4(6) 4_655 . . . ?
Cs3 O7 Cs4 O4W 87.8(6) . . . . ?
W7 O7 Cs4 O4W 39.3(4) . . . 4_655 ?
Cs3 O7 Cs4 O4W -87.8(6) 4_655 . . 4_655 ?
Cs3 O7 Cs4 O4W 166.4(6) . . . 4_655 ?
W7 O7 Cs4 O10 130.1(5) . . . 4_645 ?
Cs3 O7 Cs4 O10 3.0(8) 4_655 . . 4_645 ?
Cs3 O7 Cs4 O10 -102.9(4) . . . 4_645 ?
W7 O7 Cs4 O10 -130.1(5) . . . 1_545 ?
Cs3 O7 Cs4 O10 102.9(4) 4_655 . . 1_545 ?
Cs3 O7 Cs4 O10 -3.0(8) . . . 1_545 ?
W7 O7 Cs4 O8 0.000(13) . . . 1_545 ?
Cs3 O7 Cs4 O8 -127.1(4) 4_655 . . 1_545 ?
Cs3 O7 Cs4 O8 127.1(4) . . . 1_545 ?
W7 O7 Cs4 O10W 168.3(6) . . . 4_655 ?
Cs3 O7 Cs4 O10W 41.2(7) 4_655 . . 4_655 ?
Cs3 O7 Cs4 O10W -64.6(7) . . . 4_655 ?
W7 O7 Cs4 O10W -168.3(6) . . . . ?
Cs3 O7 Cs4 O10W 64.6(7) 4_655 . . . ?
Cs3 O7 Cs4 O10W -41.2(7) . . . . ?
W7 O7 Cs4 W1 -90.5(9) . . . 1_545 ?
Cs3 O7 Cs4 W1 142.4(5) 4_655 . . 1_545 ?
Cs3 O7 Cs4 W1 36.6(12) . . . 1_545 ?
W7 O7 Cs4 W1 90.5(9) . . . 4_645 ?
Cs3 O7 Cs4 W1 -36.6(12) 4_655 . . 4_645 ?
Cs3 O7 Cs4 W1 -142.4(5) . . . 4_645 ?
W6 O20 Cs5 O15 -93.9(10) 4_655 . . 2_674 ?
W6 O20 Cs5 O15 93.9(10) . . . 2_674 ?
W6 O20 Cs5 O7W 105.0(13) 4_655 . . . ?
W6 O20 Cs5 O7W -67.1(15) . . . . ?
W6 O20 Cs5 O7W 67.1(15) 4_655 . . 4_655 ?
W6 O20 Cs5 O7W -105.0(13) . . . 4_655 ?
W6 O20 Cs5 O11W 145.8(11) 4_655 . . . ?
W6 O20 Cs5 O11W -26.3(14) . . . . ?
W6 O20 Cs5 O11W 26.3(14) 4_655 . . 4_655 ?
W6 O20 Cs5 O11W -145.8(11) . . . 4_655 ?
W6 O20 Cs5 O4W -28.8(17) 4_655 . . 2_674 ?
W6 O20 Cs5 O4W 159.0(9) . . . 2_674 ?
W6 O20 Cs5 O4W -159.0(9) 4_655 . . 3_574 ?
W6 O20 Cs5 O4W 28.8(17) . . . 3_574 ?
W6 O20 Cs5 O17 145.7(14) 4_655 . . . ?
W6 O20 Cs5 O17 -26.4(7) . . . . ?
W6 O20 Cs5 O17 26.4(7) 4_655 . . 4_655 ?
W6 O20 Cs5 O17 -145.7(14) . . . 4_655 ?
W6 O20 Cs5 O8W 172.3(11) 4_655 . . 3_574 ?
W6 O20 Cs5 O8W 0.1(11) . . . 3_574 ?
W6 O20 Cs5 O8W -0.1(11) 4_655 . . 2_674 ?
W6 O20 Cs5 O8W -172.3(11) . . . 2_674 ?
W3 O17 Cs5 O15 -168.3(6) . . . 2_674 ?
W6 O17 Cs5 O15 -41.9(6) . . . 2_674 ?
Cs6 O17 Cs5 O15 58.0(4) 3_574 . . 2_674 ?
W3 O17 Cs5 O7W 49.5(10) . . . . ?
W6 O17 Cs5 O7W 175.9(9) . . . . ?
Cs6 O17 Cs5 O7W -84.2(8) 3_574 . . . ?
W3 O17 Cs5 O7W 27.4(10) . . . 4_655 ?
W6 O17 Cs5 O7W 153.9(9) . . . 4_655 ?
Cs6 O17 Cs5 O7W -106.2(8) 3_574 . . 4_655 ?
W3 O17 Cs5 O11W 79.1(10) . . . . ?
W6 O17 Cs5 O11W -154.5(10) . . . . ?
Cs6 O17 Cs5 O11W -54.6(8) 3_574 . . . ?
W3 O17 Cs5 O11W -16.0(11) . . . 4_655 ?
W6 O17 Cs5 O11W 110.4(10) . . . 4_655 ?
Cs6 O17 Cs5 O11W -149.7(8) 3_574 . . 4_655 ?
W3 O17 Cs5 O20 -101.1(9) . . . . ?
W6 O17 Cs5 O20 25.4(6) . . . . ?
Cs6 O17 Cs5 O20 125.3(7) 3_574 . . . ?
W3 O17 Cs5 O4W 45(6) . . . 2_674 ?
W6 O17 Cs5 O4W 171(5) . . . 2_674 ?
Cs6 O17 Cs5 O4W -89(5) 3_574 . . 2_674 ?
W3 O17 Cs5 O4W 113.5(7) . . . 3_574 ?
W6 O17 Cs5 O4W -120.0(6) . . . 3_574 ?
Cs6 O17 Cs5 O4W -20.1(5) 3_574 . . 3_574 ?
W3 O17 Cs5 O17 -59.9(7) . . . 4_655 ?
W6 O17 Cs5 O17 66.5(6) . . . 4_655 ?
Cs6 O17 Cs5 O17 166.44(8) 3_574 . . 4_655 ?
W3 O17 Cs5 O8W 114.5(9) . . . 3_574 ?
W6 O17 Cs5 O8W -119.1(8) . . . 3_574 ?
Cs6 O17 Cs5 O8W -19.2(5) 3_574 . . 3_574 ?
W3 O17 Cs5 O8W -54.3(9) . . . 2_674 ?
W6 O17 Cs5 O8W 72.1(8) . . . 2_674 ?
Cs6 O17 Cs5 O8W 172.0(6) 3_574 . . 2_674 ?
W13 O41 Cs6 O8W -42.9(12) . . . . ?
W10 O41 Cs6 O8W 121.8(11) . . . . ?
W13 O41 Cs6 O9W 154(4) . . . . ?
W10 O41 Cs6 O9W -41(4) . . . . ?
W13 O41 Cs6 O29 32.0(9) . . . 3_565 ?
W10 O41 Cs6 O29 -163.3(7) . . . 3_565 ?
W13 O41 Cs6 O5 -121.2(9) . . . 4_655 ?
W10 O41 Cs6 O5 43.4(7) . . . 4_655 ?
W13 O41 Cs6 O11W -31.6(10) . . . 3_575 ?
W10 O41 Cs6 O11W 133.1(9) . . . 3_575 ?
W13 O41 Cs6 O17 -38.5(14) . . . 3_575 ?
W10 O41 Cs6 O17 126.1(7) . . . 3_575 ?
W13 O41 Cs6 O6 -143.8(7) . . . 3_575 ?
W10 O41 Cs6 O6 20.9(11) . . . 3_575 ?
W13 O41 Cs6 O3W 96.2(9) . . . . ?
W10 O41 Cs6 O3W -99.1(7) . . . . ?
W13 O41 Cs6 O6W 160.7(9) . . . 3_575 ?
W10 O41 Cs6 O6W -34.6(7) . . . 3_575 ?
W13 O41 Cs6 O5W 94.0(9) . . . 2_775 ?
W10 O41 Cs6 O5W -101.3(8) . . . 2_775 ?
W13 O41 Cs6 O27 -168.8(10) . . . . ?
W10 O41 Cs6 O27 -4.1(5) . . . . ?
W10 O27 Cs6 O8W -59.0(12) . . . . ?
Cs2 O27 Cs6 O8W -156.4(13) . . . . ?
W10 O27 Cs6 O9W 154(3) . . . . ?
Cs2 O27 Cs6 O9W 57(3) . . . . ?
W10 O27 Cs6 O29 39.3(9) . . . 3_565 ?
Cs2 O27 Cs6 O29 -58.1(11) . . . 3_565 ?
W10 O27 Cs6 O5 -109.9(7) . . . 4_655 ?
Cs2 O27 Cs6 O5 152.8(10) . . . 4_655 ?
W10 O27 Cs6 O41 4.2(5) . . . . ?
Cs2 O27 Cs6 O41 -93.2(9) . . . . ?
W10 O27 Cs6 O11W -49.8(10) . . . 3_575 ?
Cs2 O27 Cs6 O11W -147.2(11) . . . 3_575 ?
W10 O27 Cs6 O17 -134.5(6) . . . 3_575 ?
Cs2 O27 Cs6 O17 128.1(8) . . . 3_575 ?
W10 O27 Cs6 O6 -161.4(5) . . . 3_575 ?
Cs2 O27 Cs6 O6 101.2(8) . . . 3_575 ?
W10 O27 Cs6 O3W 116.6(6) . . . . ?
Cs2 O27 Cs6 O3W 19.2(9) . . . . ?
W10 O27 Cs6 O6W 138.4(8) . . . 3_575 ?
Cs2 O27 Cs6 O6W 41.0(8) . . . 3_575 ?
W10 O27 Cs6 O5W 66.4(6) . . . 2_775 ?
Cs2 O27 Cs6 O5W -31.0(8) . . . 2_775 ?
W8 O32 K1 O5W 101.7(9) . . . . ?
W8 O32 K1 O5W -101.7(9) 4_755 . . . ?
Cs2 O32 K1 O5W 0.00(2) . . . . ?
W8 O32 K1 O6W -35.0(10) . . . . ?
W8 O32 K1 O6W 121.7(10) 4_755 . . . ?
Cs2 O32 K1 O6W -136.7(5) . . . . ?
W8 O32 K1 O6W -121.7(10) . . . 4_755 ?
W8 O32 K1 O6W 35.0(10) 4_755 . . 4_755 ?
Cs2 O32 K1 O6W 136.7(5) . . . 4_755 ?
W8 O32 K1 O3W 143.6(10) . . . 2_774 ?
W8 O32 K1 O3W -59.8(9) 4_755 . . 2_774 ?
Cs2 O32 K1 O3W 41.9(4) . . . 2_774 ?
W8 O32 K1 O3W 59.8(9) . . . 3_574 ?
W8 O32 K1 O3W -143.6(10) 4_755 . . 3_574 ?
Cs2 O32 K1 O3W -41.9(4) . . . 3_574 ?
W8 O32 K1 O9W 9(3) . . . 3_574 ?
W8 O32 K1 O9W 166(3) 4_755 . . 3_574 ?
Cs2 O32 K1 O9W -93(3) . . . 3_574 ?
W8 O32 K1 O9W -166(3) . . . 2_774 ?
W8 O32 K1 O9W -9(3) 4_755 . . 2_774 ?
Cs2 O32 K1 O9W 93(3) . . . 2_774 ?
W8 O32 K1 W8 -156.6(17) . . . 4_755 ?
Cs2 O32 K1 W8 101.7(9) . . . 4_755 ?
W8 O32 K1 Cs6 -174.7(6) . . . 2_774 ?
W8 O32 K1 Cs6 -18.1(11) 4_755 . . 2_774 ?
Cs2 O32 K1 Cs6 83.6(3) . . . 2_774 ?
W8 O32 K1 Cs6 18.1(11) . . . 3_574 ?
W8 O32 K1 Cs6 174.7(6) 4_755 . . 3_574 ?
Cs2 O32 K1 Cs6 -83.6(3) . . . 3_574 ?
O2W Cs3 O1W Cs1 3.9(7) . . . 3_574 ?
O10W Cs3 O1W Cs1 -61.8(11) . . . 3_574 ?
O7 Cs3 O1W Cs1 -166.9(4) . . . 3_574 ?
O2 Cs3 O1W Cs1 -130.9(6) 2_674 . . 3_574 ?
O28 Cs3 O1W Cs1 65.3(8) . . . 3_574 ?
O9 Cs3 O1W Cs1 -76.7(4) 3_574 . . 3_574 ?
O35 Cs3 O1W Cs1 65.4(4) . . . 3_574 ?
O21 Cs3 O1W Cs1 165.0(4) . . . 3_574 ?
O13W Cs3 O1W Cs1 -13.3(9) . . . 3_574 ?
O25 Cs3 O1W Cs1 96.2(5) . . . 3_574 ?
O6 Cs3 O1W Cs1 168.6(7) . . . 3_574 ?
O10W Cs3 O2W O13W 11(2) . . . . ?
O7 Cs3 O2W O13W 36(3) . . . . ?
O2 Cs3 O2W O13W -69(2) 2_674 . . . ?
O1W Cs3 O2W O13W -133(2) . . . . ?
O28 Cs3 O2W O13W 77(2) . . . . ?
O9 Cs3 O2W O13W -72(2) 3_574 . . . ?
O35 Cs3 O2W O13W 129(2) . . . . ?
O21 Cs3 O2W O13W 152(2) . . . . ?
O25 Cs3 O2W O13W 174(2) . . . . ?
O6 Cs3 O2W O13W -147(2) . . . . ?
O10W Cs3 O2W Cs1 140.2(8) . . . 3_574 ?
O7 Cs3 O2W Cs1 166.0(5) . . . 3_574 ?
O2 Cs3 O2W Cs1 60.9(9) 2_674 . . 3_574 ?
O1W Cs3 O2W Cs1 -3.8(6) . . . 3_574 ?
O28 Cs3 O2W Cs1 -153.7(7) . . . 3_574 ?
O9 Cs3 O2W Cs1 57.5(6) 3_574 . . 3_574 ?
O35 Cs3 O2W Cs1 -101.2(7) . . . 3_574 ?
O21 Cs3 O2W Cs1 -78.3(17) . . . 3_574 ?
O13W Cs3 O2W Cs1 130(2) . . . 3_574 ?
O25 Cs3 O2W Cs1 -56.7(6) . . . 3_574 ?
O6 Cs3 O2W Cs1 -17.8(10) . . . 3_574 ?
O8W Cs6 O3W K1 158.5(13) . . . 2_775 ?
O9W Cs6 O3W K1 -71(4) . . . 2_775 ?
O29 Cs6 O3W K1 122.0(6) 3_565 . . 2_775 ?
O5 Cs6 O3W K1 -77.0(9) 4_655 . . 2_775 ?
O41 Cs6 O3W K1 38.1(7) . . . 2_775 ?
O11W Cs6 O3W K1 150.4(8) 3_575 . . 2_775 ?
O17 Cs6 O3W K1 -162.9(5) 3_575 . . 2_775 ?
O6 Cs6 O3W K1 -111.2(5) 3_575 . . 2_775 ?
O6W Cs6 O3W K1 -32.1(5) 3_575 . . 2_775 ?
O5W Cs6 O3W K1 40.2(5) 2_775 . . 2_775 ?
O27 Cs6 O3W K1 -16.3(6) . . . 2_775 ?
O8W Cs6 O3W Cs2 152(9) . . . 2_775 ?
O9W Cs6 O3W Cs2 -78(10) . . . 2_775 ?
O29 Cs6 O3W Cs2 115(9) 3_565 . . 2_775 ?
O5 Cs6 O3W Cs2 -84(9) 4_655 . . 2_775 ?
O41 Cs6 O3W Cs2 31(9) . . . 2_775 ?
O11W Cs6 O3W Cs2 143(9) 3_575 . . 2_775 ?
O17 Cs6 O3W Cs2 -170(9) 3_575 . . 2_775 ?
O6 Cs6 O3W Cs2 -118(9) 3_575 . . 2_775 ?
O6W Cs6 O3W Cs2 -39(9) 3_575 . . 2_775 ?
O5W Cs6 O3W Cs2 33(9) 2_775 . . 2_775 ?
O27 Cs6 O3W Cs2 -23(9) . . . 2_775 ?
O28 Cs4 O4W Cs5 28.8(11) 4_655 . . 2_675 ?
O28 Cs4 O4W Cs5 159.9(7) . . . 2_675 ?
O7 Cs4 O4W Cs5 96.2(6) . . . 2_675 ?
O4W Cs4 O4W Cs5 0.1(9) 4_655 . . 2_675 ?
O10 Cs4 O4W Cs5 -75.8(7) 4_645 . . 2_675 ?
O10 Cs4 O4W Cs5 -123.8(6) 1_545 . . 2_675 ?
O8 Cs4 O4W Cs5 -74.8(6) 1_545 . . 2_675 ?
O10W Cs4 O4W Cs5 140.1(9) 4_655 . . 2_675 ?
O10W Cs4 O4W Cs5 152.7(7) . . . 2_675 ?
W1 Cs4 O4W Cs5 -103.2(6) 1_545 . . 2_675 ?
W1 Cs4 O4W Cs5 -65.9(5) 4_645 . . 2_675 ?
O32 K1 O5W Cs6 -91.1(4) . . . 3_574 ?
O6W K1 O5W Cs6 45.6(6) . . . 3_574 ?
O6W K1 O5W Cs6 132.3(6) 4_755 . . 3_574 ?
O3W K1 O5W Cs6 -133.1(5) 2_774 . . 3_574 ?
O3W K1 O5W Cs6 -49.1(5) 3_574 . . 3_574 ?
O9W K1 O5W Cs6 0(3) 3_574 . . 3_574 ?
O9W K1 O5W Cs6 178(3) 2_774 . . 3_574 ?
W8 K1 O5W Cs6 -166.9(10) 4_755 . . 3_574 ?
Cs6 K1 O5W Cs6 177.9(7) 2_774 . . 3_574 ?
O32 K1 O5W Cs6 91.1(4) . . . 2_774 ?
O6W K1 O5W Cs6 -132.3(6) . . . 2_774 ?
O6W K1 O5W Cs6 -45.6(6) 4_755 . . 2_774 ?
O3W K1 O5W Cs6 49.1(5) 2_774 . . 2_774 ?
O3W K1 O5W Cs6 133.1(5) 3_574 . . 2_774 ?
O9W K1 O5W Cs6 -178(3) 3_574 . . 2_774 ?
O9W K1 O5W Cs6 0(3) 2_774 . . 2_774 ?
W8 K1 O5W Cs6 15.2(16) 4_755 . . 2_774 ?
Cs6 K1 O5W Cs6 -177.9(7) 3_574 . . 2_774 ?
O5W K1 O6W Cs6 -46.5(5) . . . 3_574 ?
O32 K1 O6W Cs6 125.2(4) . . . 3_574 ?
O6W K1 O6W Cs6 -140.7(3) 4_755 . . 3_574 ?
O3W K1 O6W Cs6 22(27) 2_774 . . 3_574 ?
O3W K1 O6W Cs6 38.8(5) 3_574 . . 3_574 ?
O9W K1 O6W Cs6 51(4) 3_574 . . 3_574 ?
O9W K1 O6W Cs6 -152(4) 2_774 . . 3_574 ?
W8 K1 O6W Cs6 147.4(3) 4_755 . . 3_574 ?
Cs6 K1 O6W Cs6 -98.9(5) 2_774 . . 3_574 ?
O5W K1 O6W Cs1 156.5(9) . . . 3_574 ?
O32 K1 O6W Cs1 -31.7(10) . . . 3_574 ?
O6W K1 O6W Cs1 62.3(12) 4_755 . . 3_574 ?
O3W K1 O6W Cs1 -135(27) 2_774 . . 3_574 ?
O3W K1 O6W Cs1 -118.1(9) 3_574 . . 3_574 ?
O9W K1 O6W Cs1 -106(4) 3_574 . . 3_574 ?
O9W K1 O6W Cs1 51(4) 2_774 . . 3_574 ?
W8 K1 O6W Cs1 -9.5(10) 4_755 . . 3_574 ?
Cs6 K1 O6W Cs1 104.2(9) 2_774 . . 3_574 ?
Cs6 K1 O6W Cs1 -156.9(12) 3_574 . . 3_574 ?
O15 Cs5 O7W O7W 105.8(9) 2_674 . . 4_655 ?
O11W Cs5 O7W O7W -172.6(13) . . . 4_655 ?
O11W Cs5 O7W O7W -5.2(9) 4_655 . . 4_655 ?
O20 Cs5 O7W O7W -102.7(8) . . . 4_655 ?
O4W Cs5 O7W O7W 47.8(6) 2_674 . . 4_655 ?
O4W Cs5 O7W O7W 125.4(7) 3_574 . . 4_655 ?
O17 Cs5 O7W O7W -131.6(3) . . . 4_655 ?
O17 Cs5 O7W O7W -52.3(3) 4_655 . . 4_655 ?
O8W Cs5 O7W O7W -178.9(5) 3_574 . . 4_655 ?
O8W Cs5 O7W O7W -1.1(5) 2_674 . . 4_655 ?
O9W Cs6 O8W O11W -109(8) . . . 3_575 ?
O29 Cs6 O8W O11W -4(6) 3_565 . . 3_575 ?
O5 Cs6 O8W O11W 176(6) 4_655 . . 3_575 ?
O41 Cs6 O8W O11W 95(6) . . . 3_575 ?
O17 Cs6 O8W O11W -82(6) 3_575 . . 3_575 ?
O6 Cs6 O8W O11W -120(6) 3_575 . . 3_575 ?
O3W Cs6 O8W O11W -38(7) . . . 3_575 ?
O6W Cs6 O8W O11W 167(5) 3_575 . . 3_575 ?
O5W Cs6 O8W O11W 47(7) 2_775 . . 3_575 ?
O27 Cs6 O8W O11W 137(6) . . . 3_575 ?
O9W Cs6 O8W Cs5 27(6) . . . 2_675 ?
O29 Cs6 O8W Cs5 131.3(16) 3_565 . . 2_675 ?
O5 Cs6 O8W Cs5 -48.1(13) 4_655 . . 2_675 ?
O41 Cs6 O8W Cs5 -128.8(14) . . . 2_675 ?
O11W Cs6 O8W Cs5 136(7) 3_575 . . 2_675 ?
O17 Cs6 O8W Cs5 53.6(12) 3_575 . . 2_675 ?
O6 Cs6 O8W Cs5 16.1(15) 3_575 . . 2_675 ?
O3W Cs6 O8W Cs5 98.0(16) . . . 2_675 ?
O6W Cs6 O8W Cs5 -57(3) 3_575 . . 2_675 ?
O5W Cs6 O8W Cs5 -177.3(8) 2_775 . . 2_675 ?
O27 Cs6 O8W Cs5 -87.3(15) . . . 2_675 ?
O8W Cs6 O9W K1 162(2) . . . 2_775 ?
O29 Cs6 O9W K1 69(3) 3_565 . . 2_775 ?
O5 Cs6 O9W K1 -127(3) 4_655 . . 2_775 ?
O41 Cs6 O9W K1 -48(5) . . . 2_775 ?
O11W Cs6 O9W K1 142(3) 3_575 . . 2_775 ?
O17 Cs6 O9W K1 138(3) 3_575 . . 2_775 ?
O6 Cs6 O9W K1 176(6) 3_575 . . 2_775 ?
O3W Cs6 O9W K1 57(3) . . . 2_775 ?
O6W Cs6 O9W K1 -58(3) 3_575 . . 2_775 ?
O5W Cs6 O9W K1 0(3) 2_775 . . 2_775 ?
O27 Cs6 O9W K1 -75(3) . . . 2_775 ?
O2W Cs3 O10W O10W -152.7(7) . . . 4_655 ?
O7 Cs3 O10W O10W 44.9(4) . . . 4_655 ?
O2 Cs3 O10W O10W -21.3(6) 2_674 . . 4_655 ?
O1W Cs3 O10W O10W -86.7(9) . . . 4_655 ?
O28 Cs3 O10W O10W 123.0(6) . . . 4_655 ?
O9 Cs3 O10W O10W -73.6(5) 3_574 . . 4_655 ?
O35 Cs3 O10W O10W 151.3(4) . . . 4_655 ?
O21 Cs3 O10W O10W 40.6(7) . . . 4_655 ?
O13W Cs3 O10W O10W -147.7(11) . . . 4_655 ?
O25 Cs3 O10W O10W 151.5(13) . . . 4_655 ?
O6 Cs3 O10W O10W -4.4(12) . . . 4_655 ?
O2W Cs3 O10W Cs4 122.2(8) . . . . ?
O7 Cs3 O10W Cs4 -40.3(5) . . . . ?
O2 Cs3 O10W Cs4 -106.5(7) 2_674 . . . ?
O1W Cs3 O10W Cs4 -171.9(5) . . . . ?
O28 Cs3 O10W Cs4 37.8(5) . . . . ?
O9 Cs3 O10W Cs4 -158.8(7) 3_574 . . . ?
O35 Cs3 O10W Cs4 66.1(7) . . . . ?
O21 Cs3 O10W Cs4 -44.6(8) . . . . ?
O13W Cs3 O10W Cs4 127.2(12) . . . . ?
O25 Cs3 O10W Cs4 66.3(19) . . . . ?
O6 Cs3 O10W Cs4 -89.6(11) . . . . ?
O2W Cs3 O10W Cs3 -152.7(7) . . . 4_655 ?
O7 Cs3 O10W Cs3 44.9(4) . . . 4_655 ?
O2 Cs3 O10W Cs3 -21.3(6) 2_674 . . 4_655 ?
O1W Cs3 O10W Cs3 -86.7(9) . . . 4_655 ?
O28 Cs3 O10W Cs3 123.0(6) . . . 4_655 ?
O9 Cs3 O10W Cs3 -73.6(5) 3_574 . . 4_655 ?
O35 Cs3 O10W Cs3 151.3(4) . . . 4_655 ?
O21 Cs3 O10W Cs3 40.6(7) . . . 4_655 ?
O13W Cs3 O10W Cs3 -147.7(11) . . . 4_655 ?
O25 Cs3 O10W Cs3 151.5(13) . . . 4_655 ?
O6 Cs3 O10W Cs3 -4.4(12) . . . 4_655 ?
O28 Cs4 O10W O10W -12.2(3) 4_655 . . 4_655 ?
O28 Cs4 O10W O10W -166.2(3) . . . 4_655 ?
O7 Cs4 O10W O10W -83.9(3) . . . 4_655 ?
O4W Cs4 O10W O10W -158.6(7) . . . 4_655 ?
O4W Cs4 O10W O10W -30.6(9) 4_655 . . 4_655 ?
O10 Cs4 O10W O10W 61.5(3) 4_645 . . 4_655 ?
O10 Cs4 O10W O10W 119.4(3) 1_545 . . 4_655 ?
O8 Cs4 O10W O10W 99.9(5) 1_545 . . 4_655 ?
W1 Cs4 O10W O10W 121.1(3) 1_545 . . 4_655 ?
W1 Cs4 O10W O10W 68.6(3) 4_645 . . 4_655 ?
O28 Cs4 O10W Cs3 113.6(7) 4_655 . . . ?
O28 Cs4 O10W Cs3 -40.4(5) . . . . ?
O7 Cs4 O10W Cs3 41.9(5) . . . . ?
O4W Cs4 O10W Cs3 -32.8(11) . . . . ?
O4W Cs4 O10W Cs3 95.3(11) 4_655 . . . ?
O10 Cs4 O10W Cs3 -172.7(6) 4_645 . . . ?
O10 Cs4 O10W Cs3 -114.7(7) 1_545 . . . ?
O8 Cs4 O10W Cs3 -134.2(5) 1_545 . . . ?
O10W Cs4 O10W Cs3 125.8(6) 4_655 . . . ?
W1 Cs4 O10W Cs3 -113.1(6) 1_545 . . . ?
W1 Cs4 O10W Cs3 -165.5(4) 4_645 . . . ?
O28 Cs4 O10W Cs3 26.6(4) 4_655 . . 4_655 ?
O28 Cs4 O10W Cs3 -127.4(6) . . . 4_655 ?
O7 Cs4 O10W Cs3 -45.1(3) . . . 4_655 ?
O4W Cs4 O10W Cs3 -119.8(6) . . . 4_655 ?
O4W Cs4 O10W Cs3 8.2(12) 4_655 . . 4_655 ?
O10 Cs4 O10W Cs3 100.3(4) 4_645 . . 4_655 ?
O10 Cs4 O10W Cs3 158.2(5) 1_545 . . 4_655 ?
O8 Cs4 O10W Cs3 138.7(3) 1_545 . . 4_655 ?
O10W Cs4 O10W Cs3 38.8(5) 4_655 . . 4_655 ?
W1 Cs4 O10W Cs3 159.9(2) 1_545 . . 4_655 ?
W1 Cs4 O10W Cs3 107.4(4) 4_645 . . 4_655 ?
O15 Cs5 O11W O13W 155(5) 2_674 . . 1_565 ?
O7W Cs5 O11W O13W 25(4) . . . 1_565 ?
O7W Cs5 O11W O13W 22(5) 4_655 . . 1_565 ?
O11W Cs5 O11W O13W 13(6) 4_655 . . 1_565 ?
O20 Cs5 O11W O13W -106(5) . . . 1_565 ?
O4W Cs5 O11W O13W 70(5) 2_674 . . 1_565 ?
O4W Cs5 O11W O13W 118(5) 3_574 . . 1_565 ?
O17 Cs5 O11W O13W -106(5) . . . 1_565 ?
O17 Cs5 O11W O13W -55(5) 4_655 . . 1_565 ?
O8W Cs5 O11W O13W -166(6) 3_574 . . 1_565 ?
O8W Cs5 O11W O13W 12(6) 2_674 . . 1_565 ?
O15 Cs5 O11W O8W -38.7(18) 2_674 . . 3_574 ?
O7W Cs5 O11W O8W -168(2) . . . 3_574 ?
O7W Cs5 O11W O8W -172.0(19) 4_655 . . 3_574 ?
O11W Cs5 O11W O8W 179.1(9) 4_655 . . 3_574 ?
O20 Cs5 O11W O8W 60.1(16) . . . 3_574 ?
O4W Cs5 O11W O8W -123.8(15) 2_674 . . 3_574 ?
O4W Cs5 O11W O8W -75.8(16) 3_574 . . 3_574 ?
O17 Cs5 O11W O8W 60.2(14) . . . 3_574 ?
O17 Cs5 O11W O8W 111.5(14) 4_655 . . 3_574 ?
O8W Cs5 O11W O8W 178.5(16) 2_674 . . 3_574 ?
O15 Cs5 O11W Cs6 -44.4(11) 2_674 . . 3_574 ?
O7W Cs5 O11W Cs6 -174.0(19) . . . 3_574 ?
O7W Cs5 O11W Cs6 -177.8(13) 4_655 . . 3_574 ?
O11W Cs5 O11W Cs6 173.4(3) 4_655 . . 3_574 ?
O20 Cs5 O11W Cs6 54.4(10) . . . 3_574 ?
O4W Cs5 O11W Cs6 -129.5(8) 2_674 . . 3_574 ?
O4W Cs5 O11W Cs6 -81.6(9) 3_574 . . 3_574 ?
O17 Cs5 O11W Cs6 54.5(6) . . . 3_574 ?
O17 Cs5 O11W Cs6 105.7(8) 4_655 . . 3_574 ?
O8W Cs5 O11W Cs6 -5.7(10) 3_574 . . 3_574 ?
O8W Cs5 O11W Cs6 172.7(7) 2_674 . . 3_574 ?
Cs3 O2W O13W O11W 166(12) . . . 1_545 ?
Cs1 O2W O13W O11W 53(14) 3_574 . . 1_545 ?
Cs1 O2W O13W Cs3 -113(2) 3_574 . . . ?
O10W Cs3 O13W O2W -168(3) . . . . ?
O7 Cs3 O13W O2W -154.6(18) . . . . ?
O2 Cs3 O13W O2W 125.8(19) 2_674 . . . ?
O1W Cs3 O13W O2W 47(2) . . . . ?
O28 Cs3 O13W O2W -99(2) . . . . ?
O9 Cs3 O13W O2W 101(2) 3_574 . . . ?
O35 Cs3 O13W O2W -45(2) . . . . ?
O21 Cs3 O13W O2W -125(4) . . . . ?
O25 Cs3 O13W O2W -7(2) . . . . ?
O6 Cs3 O13W O2W 49(3) . . . . ?
O2W Cs3 O13W O11W -174(6) . . . 1_545 ?
O10W Cs3 O13W O11W 19(4) . . . 1_545 ?
O7 Cs3 O13W O11W 32(4) . . . 1_545 ?
O2 Cs3 O13W O11W -48(4) 2_674 . . 1_545 ?
O1W Cs3 O13W O11W -127(4) . . . 1_545 ?
O28 Cs3 O13W O11W 88(4) . . . 1_545 ?
O9 Cs3 O13W O11W -72(4) 3_574 . . 1_545 ?
O35 Cs3 O13W O11W 142(4) . . . 1_545 ?
O21 Cs3 O13W O11W 62(7) . . . 1_545 ?
O25 Cs3 O13W O11W 180(4) . . . 1_545 ?
O6 Cs3 O13W O11W -124(4) . . . 1_545 ?
